data_4081847
loop_
_publ_author_name
'Wehmschulte, Rudolf J.'
'Saleh, Mahmoud'
'Powell, Douglas R.'

_publ_section_title
;
 CO2Activation with Bulky Neutral and Cationic Phenoxyalanes
;
_journal_issue 22
_journal_name_full Organometallics
_journal_page_first 6812
_journal_paper_doi 10.1021/om400628z
_journal_volume 32
_journal_year 2013
_chemical_absolute_configuration ad
_chemical_formula_moiety 'C48 H50 Al O2, C H B11 Cl11, 2(C6 D6)'
_chemical_formula_sum 'C61 H51 Al B11 Cl11 D12 O2'
_chemical_formula_weight 1376.02
_space_group_crystal_system monoclinic
_space_group_IT_number 4
_space_group_name_Hall 'P 2yb'
_space_group_name_H-M_alt 'P 1 21 1'
_symmetry_space_group_name_Hall 'P 2yb'
_symmetry_space_group_name_H-M 'P 1 21 1'
_atom_sites_solution_hydrogens mixed
_atom_sites_solution_primary direct
_atom_sites_solution_secondary difmap
_audit_creation_method SHELXL-2013
_cell_angle_alpha 90
_cell_angle_beta 91.596(2)
_cell_angle_gamma 90
_cell_formula_units_Z 4
_cell_length_a 12.2338(2)
_cell_length_b 33.7372(6)
_cell_length_c 16.2957(3)
_cell_measurement_reflns_used 9120
_cell_measurement_temperature 100(2)
_cell_measurement_theta_max 28.28
_cell_measurement_theta_min 2.19
_cell_volume 6723.2(2)
_computing_cell_refinement 'SAINT (Bruker, 2007)'
_computing_data_collection 'SMART (Bruker, 2007)'
_computing_data_reduction 'SAINT (Bruker, 2007)'
_computing_molecular_graphics 'SHELXTL (Sheldrick, 2008)'
_computing_publication_material 'SHELXL-2013 (Sheldrick, 2013)'
_computing_structure_refinement 'SHELXL-2013 (Sheldrick, 2013)'
_computing_structure_solution 'SHELXL-2013 (Sheldrick, 2013)'
_diffrn_ambient_temperature 100(2)
_diffrn_measured_fraction_theta_full 0.984
_diffrn_measured_fraction_theta_max 0.971
_diffrn_measurement_device_type 'CCD Bruker APEX'
_diffrn_measurement_method '\f and \w scans'
_diffrn_radiation_type MoK\a
_diffrn_radiation_wavelength 0.71073
_diffrn_reflns_av_R_equivalents 0.0200
_diffrn_reflns_av_unetI/netI 0.0230
_diffrn_reflns_Laue_measured_fraction_full 0.984
_diffrn_reflns_Laue_measured_fraction_max 0.971
_diffrn_reflns_limit_h_max 16
_diffrn_reflns_limit_h_min -13
_diffrn_reflns_limit_k_max 45
_diffrn_reflns_limit_k_min -44
_diffrn_reflns_limit_l_max 21
_diffrn_reflns_limit_l_min -15
_diffrn_reflns_number 75085
_diffrn_reflns_point_group_measured_fraction_full 0.987
_diffrn_reflns_point_group_measured_fraction_max 0.974
_diffrn_reflns_theta_full 25.242
_diffrn_reflns_theta_max 28.300
_diffrn_reflns_theta_min 1.207
_exptl_absorpt_coefficient_mu 0.510
_exptl_absorpt_correction_T_max 0.822
_exptl_absorpt_correction_T_min 0.674
_exptl_absorpt_correction_type multi-scan
_exptl_absorpt_process_details 'SADABS (Bruker, 2002)'
_exptl_crystal_colour colorless
_exptl_crystal_density_diffrn 1.359
_exptl_crystal_description block
_exptl_crystal_F_000 2800
_exptl_crystal_size_max 0.840
_exptl_crystal_size_mid 0.460
_exptl_crystal_size_min 0.400
_refine_diff_density_max 1.703
_refine_diff_density_min -0.633
_refine_diff_density_rms 0.084
_refine_ls_abs_structure_details
; 
 Refined as an inversion twin. 
;
_refine_ls_abs_structure_Flack 0.41(3)
_refine_ls_extinction_method none
_refine_ls_goodness_of_fit_ref 1.006
_refine_ls_hydrogen_treatment constr
_refine_ls_matrix_type full
_refine_ls_number_parameters 1561
_refine_ls_number_reflns 28667
_refine_ls_number_restraints 83
_refine_ls_restrained_S_all 1.004
_refine_ls_R_factor_all 0.0490
_refine_ls_R_factor_gt 0.0454
_refine_ls_shift/su_max 0.001
_refine_ls_shift/su_mean 0.000
_refine_ls_structure_factor_coef Fsqd
_refine_ls_weighting_details 'w=1/[\s^2^(Fo^2^)+(0.0860P)^2^+3.6000P] where P=(Fo^2^+2Fc^2^)/3'
_refine_ls_weighting_scheme calc
_refine_ls_wR_factor_gt 0.1194
_refine_ls_wR_factor_ref 0.1233
_reflns_Friedel_coverage 0.974
_reflns_Friedel_fraction_full 0.989
_reflns_Friedel_fraction_max 0.977
_reflns_number_gt 26966
_reflns_number_total 28667
_reflns_threshold_expression 'I > 2\s(I)'
_cod_data_source_file om400628z_si_002.cif
_cod_data_source_block compound_6_
_cod_depositor_comments
;
The following automatic conversions were performed:

data name '_iucr_refine_instruction_details' was replaced with
'_iucr_refine_instructions_details' as specified in the replacement
file 'data/replacement-values/replacement_tags.lst'.

Automatic conversion script
Id: cif_correct_tags 9268 2022-04-12 08:56:07Z antanas 
;
_cod_database_code 4081847
_shelx_space_group_comment
; 
The symmetry employed for this shelxl refinement is uniquely defined 
by the following loop, which should always be used as a source of 
symmetry information in preference to the above space-group names. 
They are only intended as comments. 
;
_shelx_estimated_absorpt_t_min 0.674
_shelx_estimated_absorpt_t_max 0.822
_shelxl_version_number 2013-3

loop_
_space_group_symop_operation_xyz
'x, y, z'
'-x, y+1/2, -z'

loop_
_atom_site_label
_atom_site_type_symbol
_atom_site_fract_x
_atom_site_fract_y
_atom_site_fract_z
_atom_site_U_iso_or_equiv
_atom_site_adp_type
_atom_site_occupancy
_atom_site_site_symmetry_order
_atom_site_calc_flag
_atom_site_refinement_flags_posn
_atom_site_refinement_flags_adp
_atom_site_refinement_flags_occupancy
_atom_site_disorder_assembly
_atom_site_disorder_group
Al1A Al 0.49737(9) 0.50309(3) 0.47838(6) 0.0192(2) Uani 1 1 d . . . . .
O1A O 0.4423(2) 0.46175(8) 0.52291(14) 0.0222(5) Uani 1 1 d . . . . .
O2A O 0.6334(2) 0.50360(8) 0.45707(14) 0.0215(5) Uani 1 1 d . . . . .
C1A C 0.4275(3) 0.45791(11) 0.6051(2) 0.0208(7) Uani 1 1 d . . . . .
C2A C 0.4558(3) 0.48906(11) 0.6580(2) 0.0221(7) Uani 1 1 d . . . . .
C3A C 0.4360(3) 0.48554(12) 0.7415(2) 0.0260(8) Uani 1 1 d . . . . .
H3A H 0.4545 0.5066 0.7779 0.031 Uiso 1 1 calc R U . . .
C4A C 0.3896(4) 0.45141(13) 0.7710(2) 0.0304(9) Uani 1 1 d . . . . .
H4A H 0.3735 0.4494 0.8275 0.037 Uiso 1 1 calc R U . . .
C5A C 0.3660(4) 0.41951(12) 0.7178(2) 0.0267(8) Uani 1 1 d . . . . .
H5A H 0.3359 0.3958 0.7391 0.032 Uiso 1 1 calc R U . . .
C6A C 0.3862(3) 0.42226(11) 0.6343(2) 0.0228(7) Uani 1 1 d . . . . .
C7A C 0.5059(3) 0.52488(11) 0.6205(2) 0.0210(7) Uani 1 1 d . . . . .
C8A C 0.4373(3) 0.54923(11) 0.5682(2) 0.0216(7) Uani 1 1 d . . . . .
C9A C 0.4850(3) 0.58235(11) 0.5296(2) 0.0232(7) Uani 1 1 d . . . . .
H9A H 0.4410 0.5980 0.4932 0.028 Uiso 1 1 calc R U . . .
C10A C 0.5945(4) 0.59279(11) 0.5432(2) 0.0256(8) Uani 1 1 d . . . . .
C11A C 0.6582(3) 0.56839(12) 0.5942(2) 0.0252(7) Uani 1 1 d . . . . .
H11A H 0.7327 0.5752 0.6042 0.030 Uiso 1 1 calc R U . . .
C12A C 0.6173(3) 0.53420(11) 0.6314(2) 0.0230(7) Uani 1 1 d . . . . .
C13A C 0.3145(3) 0.54457(12) 0.5684(2) 0.0251(7) Uani 1 1 d . . . . .
H13A H 0.2879 0.5515 0.6227 0.038 Uiso 1 1 d R U . . .
H13B H 0.2809 0.5622 0.5271 0.038 Uiso 1 1 d R U . . .
H13C H 0.2951 0.5170 0.5556 0.038 Uiso 1 1 d R U . . .
C14A C 0.6403(4) 0.62896(13) 0.5039(3) 0.0314(9) Uani 1 1 d . . . . .
H14A H 0.7154 0.6333 0.5246 0.047 Uiso 1 1 d R U . . .
H14B H 0.6404 0.6253 0.4443 0.047 Uiso 1 1 d R U . . .
H14C H 0.5953 0.6520 0.5172 0.047 Uiso 1 1 d R U . . .
C15A C 0.6956(4) 0.50833(14) 0.6805(3) 0.0320(9) Uani 1 1 d . . . . .
H15A H 0.7250 0.5232 0.7278 0.048 Uiso 1 1 d R U . . .
H15B H 0.6568 0.4848 0.6998 0.048 Uiso 1 1 d R U . . .
H15C H 0.7556 0.5001 0.6458 0.048 Uiso 1 1 d R U . . .
C16A C 0.3729(3) 0.38780(11) 0.5775(2) 0.0224(7) Uani 1 1 d . . . . .
C17A C 0.2711(4) 0.37827(12) 0.5408(2) 0.0280(8) Uani 1 1 d . . . . .
C18A C 0.2633(4) 0.34549(13) 0.4894(3) 0.0314(9) Uani 1 1 d . . . . .
H18A H 0.1940 0.3386 0.4658 0.038 Uiso 1 1 calc R U . . .
C19A C 0.3545(4) 0.32227(12) 0.4712(2) 0.0290(8) Uani 1 1 d . . . . .
C20A C 0.4540(4) 0.33286(12) 0.5067(2) 0.0275(8) Uani 1 1 d . . . . .
H20A H 0.5168 0.3175 0.4951 0.033 Uiso 1 1 calc R U . . .
C21A C 0.4653(3) 0.36530(11) 0.5588(2) 0.0236(7) Uani 1 1 d . . . . .
C22A C 0.1725(4) 0.40420(15) 0.5549(3) 0.0385(10) Uani 1 1 d . . . . .
H22A H 0.1855 0.4307 0.5325 0.058 Uiso 1 1 d R U . . .
H22B H 0.1080 0.3925 0.5272 0.058 Uiso 1 1 d R U . . .
H22C H 0.1601 0.4062 0.6139 0.058 Uiso 1 1 d R U . . .
C23A C 0.3461(4) 0.28700(14) 0.4146(3) 0.0376(10) Uani 1 1 d . . . . .
H23A H 0.3556 0.2626 0.4465 0.056 Uiso 1 1 d R U . . .
H23B H 0.2740 0.2868 0.3868 0.056 Uiso 1 1 d R U . . .
H23C H 0.4031 0.2887 0.3737 0.056 Uiso 1 1 d R U . . .
C24A C 0.5773(4) 0.37588(13) 0.5935(3) 0.0294(8) Uani 1 1 d . . . . .
H24A H 0.6315 0.3574 0.5723 0.044 Uiso 1 1 d R U . . .
H24B H 0.5958 0.4030 0.5773 0.044 Uiso 1 1 d R U . . .
H24C H 0.5772 0.3741 0.6535 0.044 Uiso 1 1 d R U . . .
C25A C 0.6710(3) 0.49474(10) 0.3816(2) 0.0197(7) Uani 1 1 d . . . . .
C26A C 0.5949(3) 0.48709(11) 0.3172(2) 0.0203(7) Uani 1 1 d . . . . .
C27A C 0.6326(4) 0.48028(13) 0.2385(2) 0.0282(8) Uani 1 1 d . . . . .
H27A H 0.5820 0.4752 0.1944 0.034 Uiso 1 1 calc R U . . .
C28A C 0.7427(4) 0.48091(14) 0.2246(2) 0.0337(9) Uani 1 1 d . . . . .
H28A H 0.7682 0.4771 0.1707 0.040 Uiso 1 1 calc R U . . .
C29A C 0.8172(4) 0.48710(14) 0.2896(2) 0.0303(8) Uani 1 1 d . . . . .
H29A H 0.8932 0.4869 0.2794 0.036 Uiso 1 1 calc R U . . .
C30A C 0.7823(3) 0.49367(11) 0.3697(2) 0.0216(7) Uani 1 1 d . . . . .
C31A C 0.4770(3) 0.48639(10) 0.33838(19) 0.0184(6) Uani 1 1 d . . . . .
C32A C 0.4210(3) 0.52320(11) 0.3506(2) 0.0229(7) Uani 1 1 d . . . . .
C33A C 0.3100(4) 0.52237(12) 0.3676(2) 0.0263(8) Uani 1 1 d . . . . .
H33A H 0.2731 0.5467 0.3766 0.032 Uiso 1 1 calc R U . . .
C34A C 0.2517(3) 0.48725(13) 0.3719(2) 0.0275(8) Uani 1 1 d . . . . .
C35A C 0.3079(3) 0.45168(12) 0.3620(2) 0.0253(8) Uani 1 1 d . . . . .
H35A H 0.2688 0.4274 0.3655 0.030 Uiso 1 1 calc R U . . .
C36A C 0.4194(3) 0.45049(11) 0.3473(2) 0.0218(7) Uani 1 1 d . . . . .
C37A C 0.4757(4) 0.56191(12) 0.3282(2) 0.0278(8) Uani 1 1 d . . . . .
H37A H 0.4330 0.5842 0.3489 0.042 Uiso 1 1 d R U . . .
H37B H 0.5497 0.5627 0.3527 0.042 Uiso 1 1 d R U . . .
H37C H 0.4797 0.5639 0.2683 0.042 Uiso 1 1 d R U . . .
C38A C 0.1301(4) 0.48744(17) 0.3835(3) 0.0387(10) Uani 1 1 d . . . . .
H38A H 0.0943 0.5027 0.3392 0.058 Uiso 1 1 d R U . . .
H38B H 0.1026 0.4602 0.3822 0.058 Uiso 1 1 d R U . . .
H38C H 0.1142 0.4996 0.4365 0.058 Uiso 1 1 d R U . . .
C39A C 0.4766(4) 0.41111(12) 0.3446(2) 0.0290(8) Uani 1 1 d . . . . .
H39A H 0.4255 0.3909 0.3236 0.043 Uiso 1 1 d R U . . .
H39B H 0.5390 0.4129 0.3083 0.043 Uiso 1 1 d R U . . .
H39C H 0.5025 0.4038 0.4000 0.043 Uiso 1 1 d R U . . .
C40A C 0.8582(3) 0.49754(11) 0.4427(2) 0.0206(7) Uani 1 1 d . . . . .
C41A C 0.8974(3) 0.53488(11) 0.4670(2) 0.0235(7) Uani 1 1 d . . . . .
C42A C 0.9629(3) 0.53759(12) 0.5383(2) 0.0261(8) Uani 1 1 d . . . . .
H42A H 0.9894 0.5629 0.5551 0.031 Uiso 1 1 calc R U . . .
C43A C 0.9905(3) 0.50483(13) 0.5854(2) 0.0273(8) Uani 1 1 d . . . . .
C44A C 0.9492(3) 0.46796(12) 0.5606(2) 0.0266(8) Uani 1 1 d . . . . .
H44A H 0.9663 0.4452 0.5928 0.032 Uiso 1 1 calc R U . . .
C45A C 0.8839(3) 0.46378(11) 0.4901(2) 0.0235(7) Uani 1 1 d . . . . .
C46A C 0.8666(4) 0.57102(12) 0.4174(3) 0.0311(9) Uani 1 1 d . . . . .
H46A H 0.9088 0.5716 0.3672 0.047 Uiso 1 1 d R U . . .
H46B H 0.7883 0.5701 0.4028 0.047 Uiso 1 1 d R U . . .
H46C H 0.8824 0.5949 0.4498 0.047 Uiso 1 1 d R U . . .
C47A C 1.0630(4) 0.50797(16) 0.6622(3) 0.0378(10) Uani 1 1 d . . . . .
H47A H 1.0813 0.5359 0.6723 0.057 Uiso 1 1 d R U . . .
H47B H 1.0242 0.4973 0.7091 0.057 Uiso 1 1 d R U . . .
H47C H 1.1303 0.4928 0.6547 0.057 Uiso 1 1 d R U . . .
C48A C 0.8396(4) 0.42367(13) 0.4662(3) 0.0339(9) Uani 1 1 d . . . . .
H48A H 0.8658 0.4038 0.5059 0.051 Uiso 1 1 d R U . . .
H48B H 0.7595 0.4244 0.4655 0.051 Uiso 1 1 d R U . . .
H48C H 0.8645 0.4167 0.4114 0.051 Uiso 1 1 d R U . . .
Al1B Al 0.44094(10) 0.77737(3) 1.02689(6) 0.0210(2) Uani 1 1 d . . . . .
O1B O 0.5798(2) 0.77555(8) 1.04630(15) 0.0230(5) Uani 1 1 d . . . . .
O2B O 0.3849(2) 0.81867(8) 0.98118(15) 0.0248(6) Uani 1 1 d . . . . .
C1B C 0.6244(3) 0.78733(11) 1.1197(2) 0.0199(7) Uani 1 1 d . . . . .
C2B C 0.5552(3) 0.79738(10) 1.1840(2) 0.0200(7) Uani 1 1 d . . . . .
C3B C 0.6020(3) 0.80713(11) 1.2606(2) 0.0232(7) Uani 1 1 d . . . . .
H3B H 0.5563 0.8131 1.3051 0.028 Uiso 1 1 calc R U . . .
C4B C 0.7139(4) 0.80822(13) 1.2719(2) 0.0280(8) Uani 1 1 d . . . . .
H4B H 0.7453 0.8145 1.3243 0.034 Uiso 1 1 calc R U . . .
C5B C 0.7813(3) 0.80001(12) 1.2062(2) 0.0264(8) Uani 1 1 d . . . . .
H5B H 0.8584 0.8015 1.2141 0.032 Uiso 1 1 calc R U . . .
C6B C 0.7378(3) 0.78965(11) 1.1291(2) 0.0228(7) Uani 1 1 d . . . . .
C7B C 0.4349(3) 0.79649(10) 1.16549(19) 0.0178(6) Uani 1 1 d . . . . .
C8B C 0.3807(3) 0.75912(11) 1.1550(2) 0.0203(7) Uani 1 1 d . . . . .
C9B C 0.2689(3) 0.75850(12) 1.1362(2) 0.0257(8) Uani 1 1 d . . . . .
H9B H 0.2340 0.7338 1.1261 0.031 Uiso 1 1 calc R U . . .
C10B C 0.2069(3) 0.79325(13) 1.1319(2) 0.0261(8) Uani 1 1 d . . . . .
C11B C 0.2610(3) 0.82922(12) 1.1419(2) 0.0241(7) Uani 1 1 d . . . . .
H11B H 0.2195 0.8530 1.1393 0.029 Uiso 1 1 calc R U . . .
C12B C 0.3735(3) 0.83170(11) 1.1555(2) 0.0203(7) Uani 1 1 d . . . . .
C13B C 0.4389(4) 0.72115(11) 1.1791(2) 0.0255(8) Uani 1 1 d . . . . .
H13D H 0.3974 0.6984 1.1574 0.038 Uiso 1 1 d R U . . .
H13E H 0.5123 0.7211 1.1564 0.038 Uiso 1 1 d R U . . .
H13F H 0.4448 0.7193 1.2390 0.038 Uiso 1 1 d R U . . .
C14B C 0.0848(4) 0.79115(16) 1.1166(3) 0.0363(10) Uani 1 1 d . . . . .
H14D H 0.0691 0.7868 1.0580 0.054 Uiso 1 1 d R U . . .
H14E H 0.0547 0.7692 1.1483 0.054 Uiso 1 1 d R U . . .
H14F H 0.0512 0.8161 1.1337 0.054 Uiso 1 1 d R U . . .
C15B C 0.4280(4) 0.87161(11) 1.1564(2) 0.0262(8) Uani 1 1 d . . . . .
H15D H 0.4806 0.8729 1.1122 0.039 Uiso 1 1 d R U . . .
H15E H 0.3726 0.8923 1.1482 0.039 Uiso 1 1 d R U . . .
H15F H 0.4662 0.8756 1.2093 0.039 Uiso 1 1 d R U . . .
C16B C 0.8065(3) 0.78126(12) 1.0565(2) 0.0236(7) Uani 1 1 d . . . . .
C17B C 0.8346(3) 0.81230(12) 1.0039(2) 0.0263(8) Uani 1 1 d . . . . .
C18B C 0.8933(4) 0.80375(14) 0.9341(2) 0.0316(9) Uani 1 1 d . . . . .
H18B H 0.9138 0.8247 0.8989 0.038 Uiso 1 1 calc R U . . .
C19B C 0.9224(4) 0.76500(15) 0.9150(2) 0.0325(9) Uani 1 1 d . . . . .
C20B C 0.8957(4) 0.73473(14) 0.9680(2) 0.0306(9) Uani 1 1 d . . . . .
H20B H 0.9174 0.7084 0.9561 0.037 Uiso 1 1 calc R U . . .
C21B C 0.8373(3) 0.74230(13) 1.0393(2) 0.0278(8) Uani 1 1 d . . . . .
C22B C 0.8024(5) 0.85453(14) 1.0214(3) 0.0388(10) Uani 1 1 d . . . . .
H22D H 0.8178 0.8711 0.9737 0.058 Uiso 1 1 d R U . . .
H22E H 0.7241 0.8557 1.0324 0.058 Uiso 1 1 d R U . . .
H22F H 0.8443 0.8642 1.0694 0.058 Uiso 1 1 d R U . . .
C23B C 0.9809(4) 0.75577(18) 0.8364(3) 0.0440(12) Uani 1 1 d . . . . .
H23D H 1.0336 0.7769 0.8255 0.066 Uiso 1 1 d R U . . .
H23E H 1.0196 0.7305 0.8424 0.066 Uiso 1 1 d R U . . .
H23F H 0.9274 0.7540 0.7907 0.066 Uiso 1 1 d R U . . .
C24B C 0.8108(5) 0.70909(14) 1.0963(3) 0.0402(11) Uani 1 1 d . . . . .
H24D H 0.7319 0.7087 1.1051 0.060 Uiso 1 1 d R U . . .
H24E H 0.8332 0.6839 1.0723 0.060 Uiso 1 1 d R U . . .
H24F H 0.8499 0.7130 1.1490 0.060 Uiso 1 1 d R U . . .
C25B C 0.3710(3) 0.82278(13) 0.8982(2) 0.0254(8) Uani 1 1 d . . . . .
C26B C 0.3925(3) 0.79081(12) 0.8467(2) 0.0260(8) Uani 1 1 d . . . . .
C27B C 0.3730(4) 0.79480(14) 0.7621(2) 0.0337(10) Uani 1 1 d . . . . .
H27B H 0.3870 0.7732 0.7265 0.040 Uiso 1 1 calc R U . . .
C28B C 0.3336(5) 0.83003(16) 0.7306(3) 0.0412(11) Uani 1 1 d . . . . .
H28B H 0.3179 0.8323 0.6733 0.049 Uiso 1 1 calc R U . . .
C29B C 0.3163(4) 0.86232(15) 0.7819(2) 0.0339(9) Uani 1 1 d . . . . .
H29B H 0.2908 0.8866 0.7591 0.041 Uiso 1 1 calc R U . . .
C30B C 0.3363(3) 0.85934(13) 0.8675(2) 0.0268(8) Uani 1 1 d . . . . .
C31B C 0.4392(4) 0.75437(12) 0.8856(2) 0.0273(8) Uani 1 1 d . . . . .
C32B C 0.3708(4) 0.73120(13) 0.9373(2) 0.0279(8) Uani 1 1 d . . . . .
C33B C 0.4164(4) 0.69836(13) 0.9792(2) 0.0311(9) Uani 1 1 d . . . . .
H33B H 0.3724 0.6838 1.0157 0.037 Uiso 1 1 calc R U . . .
C34B C 0.5240(4) 0.68665(13) 0.9687(2) 0.0333(9) Uani 1 1 d . . . . .
C35B C 0.5877(4) 0.70880(13) 0.9164(2) 0.0317(9) Uani 1 1 d . . . . .
H35B H 0.6604 0.7004 0.9069 0.038 Uiso 1 1 calc R U . . .
C36B C 0.5483(4) 0.74315(13) 0.8770(2) 0.0300(9) Uani 1 1 d . . . . .
C37B C 0.2479(4) 0.73771(14) 0.9338(2) 0.0334(9) Uani 1 1 d . . . . .
H37D H 0.2138 0.7216 0.9761 0.050 Uiso 1 1 d R U . . .
H37E H 0.2320 0.7658 0.9435 0.050 Uiso 1 1 d R U . . .
H37F H 0.2185 0.7300 0.8796 0.050 Uiso 1 1 d R U . . .
C38B C 0.5708(5) 0.65066(14) 1.0131(3) 0.0401(11) Uani 1 1 d . . . . .
H38D H 0.5187 0.6286 1.0085 0.060 Uiso 1 1 d R U . . .
H38E H 0.6398 0.6430 0.9885 0.060 Uiso 1 1 d R U . . .
H38F H 0.5840 0.6571 1.0712 0.060 Uiso 1 1 d R U . . .
C39B C 0.6254(4) 0.76757(16) 0.8281(3) 0.0389(10) Uani 1 1 d . . . . .
H39D H 0.6297 0.7566 0.7726 0.058 Uiso 1 1 d R U . . .
H39E H 0.5989 0.7950 0.8249 0.058 Uiso 1 1 d R U . . .
H39F H 0.6982 0.7671 0.8548 0.058 Uiso 1 1 d R U . . .
C40B C 0.3303(3) 0.89442(12) 0.9230(2) 0.0262(8) Uani 1 1 d . . . . .
C41B C 0.2324(4) 0.90472(13) 0.9610(2) 0.0293(8) Uani 1 1 d . . . . .
C42B C 0.2299(4) 0.93864(14) 1.0092(2) 0.0320(9) Uani 1 1 d . . . . .
H42B H 0.1636 0.9458 1.0344 0.038 Uiso 1 1 calc R U . . .
C43B C 0.3215(4) 0.96243(13) 1.0216(2) 0.0306(9) Uani 1 1 d . . . . .
C44B C 0.4183(4) 0.95081(12) 0.9869(2) 0.0283(8) Uani 1 1 d . . . . .
H44B H 0.4822 0.9663 0.9967 0.034 Uiso 1 1 calc R U . . .
C45B C 0.4252(4) 0.91700(12) 0.9379(2) 0.0260(8) Uani 1 1 d . . . . .
C46B C 0.1320(4) 0.87857(18) 0.9511(3) 0.0437(11) Uani 1 1 d . . . . .
H46D H 0.0707 0.8908 0.9791 0.066 Uiso 1 1 d R U . . .
H46E H 0.1129 0.8755 0.8926 0.066 Uiso 1 1 d R U . . .
H46F H 0.1473 0.8525 0.9752 0.066 Uiso 1 1 d R U . . .
C47B C 0.3160(5) 1.00003(15) 1.0723(3) 0.0438(11) Uani 1 1 d . . . . .
H47D H 0.3168 1.0231 1.0358 0.066 Uiso 1 1 d R U . . .
H47E H 0.2484 1.0001 1.1032 0.066 Uiso 1 1 d R U . . .
H47F H 0.3791 1.0012 1.1105 0.066 Uiso 1 1 d R U . . .
C48B C 0.5326(4) 0.90564(14) 0.9029(3) 0.0336(9) Uani 1 1 d . . . . .
H48D H 0.5871 0.9261 0.9164 0.050 Uiso 1 1 d R U . . .
H48E H 0.5566 0.8802 0.9263 0.050 Uiso 1 1 d R U . . .
H48F H 0.5244 0.9032 0.8431 0.050 Uiso 1 1 d R U . . .
Cl2C Cl -0.09539(11) 0.74558(4) 0.54722(10) 0.0511(3) Uani 1 1 d . . . . .
Cl3C Cl -0.00639(11) 0.76779(3) 0.34761(8) 0.0456(3) Uani 1 1 d . . . . .
Cl4C Cl 0.14115(10) 0.68498(3) 0.27392(5) 0.0318(2) Uani 1 1 d . . . . .
Cl5C Cl 0.13810(8) 0.61061(2) 0.42710(5) 0.02552(18) Uani 1 1 d . . . . .
Cl6C Cl -0.00724(10) 0.64847(3) 0.59938(7) 0.0357(2) Uani 1 1 d . . . . .
Cl7C Cl 0.15003(10) 0.81072(3) 0.52756(7) 0.0368(2) Uani 1 1 d . . . . .
Cl8C Cl 0.29954(9) 0.77201(3) 0.35364(5) 0.0303(2) Uani 1 1 d . . . . .
Cl9C Cl 0.39002(8) 0.67084(3) 0.40326(6) 0.02766(19) Uani 1 1 d . . . . .
Cl10 Cl 0.29768(9) 0.64751(3) 0.61254(6) 0.0297(2) Uani 1 1 d . . . . .
Cl11 Cl 0.15039(11) 0.73346(3) 0.68766(6) 0.0386(3) Uani 1 1 d . . . . .
Cl12 Cl 0.39392(9) 0.74607(3) 0.56318(5) 0.0290(2) Uani 1 1 d . . . . .
C1C C 0.0431(3) 0.69283(11) 0.4424(2) 0.0246(7) Uani 1 1 d . . . . .
H1C H -0.0347 0.6804 0.4153 0.030 Uiso 1 1 calc R U . . .
B2C B 0.0338(4) 0.72903(14) 0.5167(3) 0.0293(9) Uani 1 1 d . . . . .
B3C B 0.0782(4) 0.74022(12) 0.4160(3) 0.0266(9) Uani 1 1 d . . . . .
B4C B 0.1509(4) 0.69851(12) 0.3783(2) 0.0230(8) Uani 1 1 d . . . . .
B5C B 0.1502(4) 0.66090(11) 0.4560(2) 0.0208(8) Uani 1 1 d . . . . .
B6C B 0.0778(4) 0.67996(13) 0.5420(3) 0.0246(8) Uani 1 1 d . . . . .
B7C B 0.1506(4) 0.75932(12) 0.5038(3) 0.0263(9) Uani 1 1 d . . . . .
B8C B 0.2245(4) 0.74030(11) 0.4181(2) 0.0210(8) Uani 1 1 d . . . . .
B9C B 0.2679(3) 0.69095(12) 0.4429(2) 0.0188(7) Uani 1 1 d . . . . .
B10C B 0.2230(4) 0.67918(12) 0.5445(2) 0.0208(8) Uani 1 1 d . . . . .
B11C B 0.1506(4) 0.72163(12) 0.5818(2) 0.0242(8) Uani 1 1 d . . . . .
B12C B 0.2679(4) 0.72816(12) 0.5205(2) 0.0201(8) Uani 1 1 d . . . . .
Cl1D Cl 0.2944(7) 0.6282(3) 0.8946(5) 0.044(3) Uiso 0.140(4) 1 d D . P A 2
Cl2D Cl 0.42603(10) 0.54804(4) 0.98765(8) 0.0421(3) Uani 1 1 d . . . . .
Cl3D Cl 0.24882(11) 0.56279(4) 0.81481(7) 0.0450(3) Uani 1 1 d . . . . .
Cl4D Cl 0.04995(12) 0.63456(4) 0.86612(7) 0.0366(4) Uani 0.860(4) 1 d D . P A 1
Cl5D Cl 0.10056(10) 0.66458(3) 1.07140(6) 0.0331(2) Uani 1 1 d . . . . .
Cl6D Cl 0.33703(9) 0.61230(3) 1.14672(7) 0.0359(2) Uani 1 1 d . . . . .
Cl7D Cl 0.20903(10) 0.47173(3) 0.94773(7) 0.0400(2) Uani 1 1 d . . . . .
Cl8D Cl -0.03268(10) 0.52799(4) 0.86800(7) 0.0430(3) Uani 1 1 d . . . . .
Cl9D Cl -0.12364(9) 0.59260(4) 1.03094(7) 0.0374(2) Uani 1 1 d . . . . .
Cl20 Cl 0.06586(10) 0.57864(3) 1.21225(6) 0.0336(2) Uani 1 1 d . . . . .
Cl21 Cl 0.27154(10) 0.50471(3) 1.15731(6) 0.0354(2) Uani 1 1 d . . . . .
Cl22 Cl -0.01710(10) 0.49368(3) 1.08359(8) 0.0407(3) Uani 1 1 d . . . . .
C1D C 0.2254(3) 0.60093(12) 0.9795(2) 0.0300(9) Uani 0.860(4) 1 d D . P A 1
H1D H 0.2799 0.6249 0.9566 0.036 Uiso 0.860(4) 1 calc R U P A 1
B1D B 0.2329(4) 0.6043(2) 0.9764(3) 0.0300(9) Uani 0.140(4) 1 d D . P A 2
B2D B 0.2843(4) 0.55587(11) 1.0005(3) 0.0279(9) Uani 1 1 d D . . . .
B3D B 0.1936(4) 0.56255(12) 0.9144(2) 0.0325(10) Uani 1 1 d D . . . .
B4D B 0.0945(3) 0.59950(14) 0.9392(3) 0.0318(10) Uani 0.860(4) 1 d D . P A 1
C4D C 0.0996(5) 0.59657(19) 0.9459(4) 0.0318(10) Uani 0.140(4) 1 d D . P A 2
H4D H 0.0634 0.6173 0.8988 0.038 Uiso 0.140(4) 1 calc R U P A 2
B5D B 0.1226(3) 0.61437(13) 1.0433(2) 0.0258(8) Uani 1 1 d D . . . .
B6D B 0.2399(4) 0.58809(13) 1.0808(2) 0.0259(9) Uani 1 1 d D . . . .
B7D B 0.1797(4) 0.52073(14) 0.9801(3) 0.0286(9) Uani 1 1 d . . . . .
B8D B 0.0614(4) 0.54777(11) 0.9421(3) 0.0309(10) Uani 1 1 d D . . . .
B9D B 0.0170(4) 0.57975(13) 1.0215(2) 0.0271(9) Uani 1 1 d D . . . .
B10D B 0.1078(4) 0.57300(13) 1.1095(3) 0.0239(8) Uani 1 1 d . . . . .
B11D B 0.2088(4) 0.53657(12) 1.0832(3) 0.0234(8) Uani 1 1 d . . . . .
B12D B 0.0694(4) 0.53154(13) 1.0465(3) 0.0259(9) Uani 1 1 d . . . . .
C1M C 1.0107(7) 0.3987(2) 0.2432(5) 0.068(2) Uani 1 1 d . . . . .
H1M D 0.9482 0.4153 0.2367 0.082 Uiso 1 1 calc R U . . .
C2M C 1.0025(5) 0.3647(2) 0.2872(3) 0.0553(15) Uani 1 1 d . . . . .
H2M D 0.9352 0.3578 0.3110 0.066 Uiso 1 1 calc R U . . .
C3M C 1.0898(5) 0.34100(18) 0.2968(3) 0.0503(13) Uani 1 1 d . . . . .
H3M D 1.0837 0.3170 0.3269 0.060 Uiso 1 1 calc R U . . .
C4M C 1.1874(5) 0.35097(19) 0.2637(3) 0.0528(14) Uani 1 1 d . . . . .
H4M D 1.2496 0.3345 0.2719 0.063 Uiso 1 1 calc R U . . .
C5M C 1.1946(6) 0.3858(2) 0.2176(3) 0.063(2) Uani 1 1 d . . . . .
H5M D 1.2612 0.3928 0.1926 0.076 Uiso 1 1 calc R U . . .
C6M C 1.1041(8) 0.40963(18) 0.2089(4) 0.070(2) Uani 1 1 d . . . . .
H6M D 1.1078 0.4337 0.1788 0.084 Uiso 1 1 calc R U . . .
C1N C 0.5765(6) 0.66043(19) 0.7156(3) 0.0549(15) Uani 1 1 d . . . . .
H1N D 0.5296 0.6773 0.6840 0.066 Uiso 1 1 calc R U . . .
C2N C 0.5330(6) 0.6305(2) 0.7604(4) 0.0592(16) Uani 1 1 d . . . . .
H2N D 0.4561 0.6266 0.7595 0.071 Uiso 1 1 calc R U . . .
C3N C 0.5993(8) 0.6062(2) 0.8066(4) 0.069(2) Uani 1 1 d . . . . .
H3N D 0.5689 0.5853 0.8377 0.083 Uiso 1 1 calc R U . . .
C4N C 0.7105(9) 0.6122(3) 0.8078(4) 0.091(3) Uani 1 1 d . . . . .
H4N D 0.7571 0.5957 0.8405 0.109 Uiso 1 1 calc R U . . .
C5N C 0.7539(7) 0.6415(3) 0.7626(4) 0.079(2) Uani 1 1 d . . . . .
H5N D 0.8309 0.6452 0.7628 0.094 Uiso 1 1 calc R U . . .
C6N C 0.6866(6) 0.6663(2) 0.7159(4) 0.0675(18) Uani 1 1 d . . . . .
H6N D 0.7169 0.6871 0.6846 0.081 Uiso 1 1 calc R U . . .
C1O C 0.6589(4) 0.68154(14) 0.3061(3) 0.0362(10) Uani 1 1 d . . . . .
H1O D 0.6150 0.7014 0.3301 0.043 Uiso 1 1 calc R U . . .
C2O C 0.6111(4) 0.65030(15) 0.2657(3) 0.0372(10) Uani 1 1 d . . . . .
H2O D 0.5337 0.6485 0.2619 0.045 Uiso 1 1 calc R U . . .
C3O C 0.6744(5) 0.62112(15) 0.2303(3) 0.0401(11) Uani 1 1 d . . . . .
H3O D 0.6400 0.6000 0.2011 0.048 Uiso 1 1 calc R U . . .
C4O C 0.7856(5) 0.62263(18) 0.2371(3) 0.0462(13) Uani 1 1 d . . . . .
H4O D 0.8290 0.6023 0.2142 0.055 Uiso 1 1 calc R U . . .
C5O C 0.8341(5) 0.6540(2) 0.2777(3) 0.0502(14) Uani 1 1 d . . . . .
H5O D 0.9115 0.6554 0.2827 0.060 Uiso 1 1 calc R U . . .
C6O C 0.7712(5) 0.68391(18) 0.3117(3) 0.0457(12) Uani 1 1 d . . . . .
H6O D 0.8056 0.7058 0.3385 0.055 Uiso 1 1 calc R U . . .
C1P C 0.0114(5) 0.86895(14) 0.2875(3) 0.0458(12) Uani 1 1 d . . . . .
H1P D -0.0304 0.8482 0.3106 0.055 Uiso 1 1 calc R U . . .
C2P C 0.1167(5) 0.87417(14) 0.3129(3) 0.0438(12) Uani 1 1 d . . . . .
H2P D 0.1485 0.8570 0.3532 0.053 Uiso 1 1 calc R U . . .
C3P C 0.1781(4) 0.90454(15) 0.2802(3) 0.0385(10) Uani 1 1 d . . . . .
H3P D 0.2516 0.9086 0.2985 0.046 Uiso 1 1 calc R U . . .
C4P C 0.1313(4) 0.92888(14) 0.2205(3) 0.0362(10) Uani 1 1 d . . . . .
H4P D 0.1735 0.9495 0.1975 0.043 Uiso 1 1 calc R U . . .
C5P C 0.0254(4) 0.92353(14) 0.1944(3) 0.0379(10) Uani 1 1 d . . . . .
H5P D -0.0062 0.9403 0.1534 0.045 Uiso 1 1 calc R U . . .
C6P C -0.0359(5) 0.89327(15) 0.2285(3) 0.0433(11) Uani 1 1 d . . . . .
H6P D -0.1099 0.8894 0.2112 0.052 Uiso 1 1 calc R U . . .

loop_
_atom_site_aniso_label
_atom_site_aniso_U_11
_atom_site_aniso_U_22
_atom_site_aniso_U_33
_atom_site_aniso_U_23
_atom_site_aniso_U_13
_atom_site_aniso_U_12
Al1A 0.0197(6) 0.0212(5) 0.0169(4) 0.0004(4) 0.0026(4) 0.0022(4)
O1A 0.0292(16) 0.0226(12) 0.0151(10) 0.0015(9) 0.0024(9) 0.0002(10)
O2A 0.0193(14) 0.0281(13) 0.0173(11) -0.0031(10) 0.0011(9) 0.0015(10)
C1A 0.022(2) 0.0233(17) 0.0175(14) 0.0025(12) 0.0047(12) 0.0062(13)
C2A 0.023(2) 0.0227(17) 0.0209(15) 0.0014(13) 0.0029(13) 0.0051(14)
C3A 0.032(2) 0.0259(18) 0.0202(15) -0.0018(14) 0.0038(14) 0.0076(15)
C4A 0.041(3) 0.033(2) 0.0180(16) 0.0016(15) 0.0073(15) 0.0098(17)
C5A 0.034(2) 0.0233(17) 0.0228(16) 0.0073(14) 0.0052(15) 0.0055(15)
C6A 0.023(2) 0.0234(17) 0.0227(16) 0.0025(13) 0.0037(13) 0.0053(14)
C7A 0.026(2) 0.0217(16) 0.0150(14) -0.0021(12) 0.0030(12) 0.0032(14)
C8A 0.025(2) 0.0201(16) 0.0198(15) -0.0019(13) 0.0022(13) 0.0056(13)
C9A 0.026(2) 0.0233(17) 0.0207(15) -0.0018(13) 0.0030(13) 0.0056(14)
C10A 0.030(2) 0.0232(17) 0.0237(16) -0.0037(14) 0.0036(14) 0.0000(15)
C11A 0.025(2) 0.0264(18) 0.0237(16) -0.0063(14) 0.0005(13) -0.0009(14)
C12A 0.024(2) 0.0254(17) 0.0192(15) -0.0024(13) 0.0000(13) 0.0038(14)
C13A 0.023(2) 0.0247(17) 0.0280(17) 0.0013(14) 0.0032(14) 0.0053(14)
C14A 0.033(2) 0.0288(19) 0.0328(19) -0.0004(16) 0.0025(16) -0.0044(17)
C15A 0.029(2) 0.036(2) 0.0306(19) 0.0059(17) -0.0018(16) 0.0074(17)
C16A 0.026(2) 0.0212(16) 0.0203(15) 0.0067(13) 0.0025(13) 0.0020(13)
C17A 0.025(2) 0.032(2) 0.0272(17) 0.0028(15) 0.0011(15) 0.0032(16)
C18A 0.026(2) 0.037(2) 0.0306(19) -0.0002(17) -0.0054(15) 0.0020(17)
C19A 0.031(2) 0.0269(19) 0.0287(18) -0.0024(15) -0.0030(15) -0.0021(15)
C20A 0.029(2) 0.0237(18) 0.0301(18) -0.0013(15) 0.0020(15) 0.0062(15)
C21A 0.025(2) 0.0206(16) 0.0252(16) 0.0051(14) 0.0002(14) 0.0014(14)
C22A 0.027(2) 0.046(3) 0.042(2) -0.005(2) -0.0009(18) 0.0097(19)
C23A 0.031(3) 0.035(2) 0.047(2) -0.0090(19) -0.0026(19) 0.0003(18)
C24A 0.025(2) 0.0288(19) 0.0344(19) -0.0046(16) -0.0002(16) 0.0023(15)
C25A 0.024(2) 0.0181(15) 0.0174(14) 0.0001(12) 0.0034(12) 0.0013(13)
C26A 0.0200(19) 0.0220(16) 0.0190(14) 0.0009(13) 0.0015(12) -0.0013(13)
C27A 0.027(2) 0.037(2) 0.0209(16) -0.0055(15) 0.0008(14) -0.0045(16)
C28A 0.033(3) 0.048(3) 0.0204(16) -0.0062(16) 0.0068(15) -0.0043(18)
C29A 0.023(2) 0.039(2) 0.0288(18) -0.0043(16) 0.0080(15) -0.0043(17)
C30A 0.023(2) 0.0201(16) 0.0215(15) 0.0013(13) 0.0010(13) -0.0017(13)
C31A 0.0206(19) 0.0200(16) 0.0147(13) -0.0014(12) 0.0007(12) -0.0011(13)
C32A 0.028(2) 0.0214(17) 0.0188(15) 0.0006(13) -0.0021(13) 0.0017(14)
C33A 0.029(2) 0.0301(19) 0.0201(15) -0.0021(14) 0.0009(14) 0.0086(15)
C34A 0.019(2) 0.043(2) 0.0203(15) 0.0009(15) 0.0021(13) 0.0037(16)
C35A 0.024(2) 0.0325(19) 0.0190(15) -0.0036(14) 0.0005(13) -0.0064(15)
C36A 0.025(2) 0.0238(17) 0.0163(14) -0.0009(13) 0.0000(13) -0.0008(14)
C37A 0.033(2) 0.0262(18) 0.0244(17) 0.0017(14) -0.0005(15) -0.0008(15)
C38A 0.024(2) 0.054(3) 0.037(2) -0.004(2) 0.0054(17) 0.000(2)
C39A 0.033(2) 0.0246(18) 0.0293(18) 0.0010(15) 0.0039(16) -0.0029(16)
C40A 0.0146(18) 0.0235(17) 0.0239(15) -0.0022(13) 0.0045(12) -0.0007(13)
C41A 0.019(2) 0.0234(17) 0.0287(17) 0.0000(14) 0.0037(14) -0.0033(14)
C42A 0.022(2) 0.0271(18) 0.0294(18) -0.0044(15) 0.0051(14) -0.0062(15)
C43A 0.019(2) 0.040(2) 0.0229(16) 0.0000(15) 0.0045(13) -0.0040(16)
C44A 0.022(2) 0.0309(19) 0.0276(17) 0.0043(15) 0.0056(14) 0.0033(15)
C45A 0.019(2) 0.0246(18) 0.0273(17) -0.0009(14) 0.0046(14) 0.0004(14)
C46A 0.030(2) 0.0250(18) 0.038(2) 0.0035(16) -0.0019(16) -0.0001(16)
C47A 0.033(3) 0.053(3) 0.0266(19) 0.0057(18) 0.0006(16) -0.008(2)
C48A 0.036(3) 0.0245(19) 0.041(2) 0.0023(17) 0.0005(18) -0.0050(17)
Al1B 0.0217(6) 0.0252(5) 0.0161(4) -0.0017(4) 0.0003(4) -0.0026(4)
O1B 0.0212(14) 0.0307(14) 0.0172(11) -0.0044(10) 0.0007(9) -0.0014(10)
O2B 0.0278(16) 0.0308(14) 0.0158(11) -0.0028(10) 0.0004(10) -0.0009(11)
C1B 0.022(2) 0.0224(16) 0.0151(14) 0.0001(12) 0.0012(12) 0.0000(13)
C2B 0.021(2) 0.0196(16) 0.0195(15) -0.0012(12) 0.0018(13) 0.0014(13)
C3B 0.026(2) 0.0256(17) 0.0181(15) -0.0030(13) 0.0037(13) 0.0028(14)
C4B 0.031(2) 0.034(2) 0.0192(15) -0.0064(15) -0.0055(14) 0.0057(16)
C5B 0.021(2) 0.033(2) 0.0249(17) -0.0046(15) -0.0037(14) 0.0029(15)
C6B 0.024(2) 0.0244(17) 0.0201(15) 0.0001(13) 0.0031(13) 0.0030(14)
C7B 0.0182(19) 0.0205(15) 0.0148(13) -0.0017(12) 0.0020(11) 0.0021(12)
C8B 0.024(2) 0.0227(16) 0.0149(13) -0.0006(12) 0.0034(12) -0.0016(13)
C9B 0.030(2) 0.0269(18) 0.0208(15) -0.0006(14) 0.0049(14) -0.0063(15)
C10B 0.020(2) 0.040(2) 0.0191(15) -0.0014(14) 0.0014(13) -0.0036(15)
C11B 0.027(2) 0.0276(18) 0.0177(15) -0.0018(13) 0.0001(13) 0.0053(15)
C12B 0.023(2) 0.0219(17) 0.0157(14) -0.0009(12) 0.0012(12) 0.0018(13)
C13B 0.031(2) 0.0217(17) 0.0242(16) 0.0007(14) 0.0040(14) -0.0015(14)
C14B 0.019(2) 0.054(3) 0.036(2) -0.0019(19) -0.0002(16) -0.0049(18)
C15B 0.032(2) 0.0199(16) 0.0264(17) -0.0004(14) -0.0011(15) 0.0020(14)
C16B 0.0159(19) 0.036(2) 0.0187(15) -0.0044(14) 0.0007(12) 0.0030(14)
C17B 0.020(2) 0.034(2) 0.0248(16) -0.0002(15) -0.0026(14) 0.0033(15)
C18B 0.023(2) 0.048(3) 0.0237(17) 0.0056(17) 0.0005(14) 0.0020(17)
C19B 0.021(2) 0.054(3) 0.0225(17) 0.0004(17) 0.0009(14) 0.0074(18)
C20B 0.025(2) 0.040(2) 0.0271(17) -0.0052(16) 0.0040(15) 0.0081(17)
C21B 0.023(2) 0.035(2) 0.0261(17) -0.0002(15) 0.0030(14) 0.0037(16)
C22B 0.050(3) 0.033(2) 0.034(2) 0.0047(18) 0.0023(19) 0.0065(19)
C23B 0.040(3) 0.067(3) 0.0259(19) 0.002(2) 0.0097(18) 0.018(2)
C24B 0.052(3) 0.028(2) 0.042(2) -0.0013(18) 0.018(2) 0.0073(19)
C25B 0.019(2) 0.037(2) 0.0195(15) 0.0017(14) -0.0024(13) -0.0072(15)
C26B 0.024(2) 0.034(2) 0.0192(16) -0.0011(14) -0.0015(13) -0.0095(15)
C27B 0.038(3) 0.045(2) 0.0180(16) -0.0042(16) 0.0004(15) -0.0126(19)
C28B 0.051(3) 0.052(3) 0.0195(17) 0.0048(18) -0.0074(17) -0.016(2)
C29B 0.034(3) 0.044(2) 0.0226(17) 0.0082(17) -0.0055(15) -0.0081(19)
C30B 0.023(2) 0.037(2) 0.0211(16) 0.0024(15) -0.0016(13) -0.0086(16)
C31B 0.032(2) 0.033(2) 0.0166(15) -0.0059(14) -0.0006(14) -0.0093(16)
C32B 0.033(2) 0.032(2) 0.0183(15) -0.0060(14) 0.0018(14) -0.0098(16)
C33B 0.042(3) 0.029(2) 0.0219(17) -0.0042(15) 0.0031(16) -0.0081(17)
C34B 0.044(3) 0.033(2) 0.0238(17) -0.0091(16) 0.0029(16) -0.0015(18)
C35B 0.036(3) 0.035(2) 0.0249(17) -0.0092(16) 0.0014(15) 0.0001(17)
C36B 0.034(2) 0.036(2) 0.0200(16) -0.0077(15) 0.0026(14) -0.0095(17)
C37B 0.031(2) 0.044(2) 0.0247(17) -0.0021(17) 0.0002(15) -0.0131(18)
C38B 0.051(3) 0.033(2) 0.037(2) -0.0030(18) 0.003(2) 0.005(2)
C39B 0.037(3) 0.050(3) 0.0301(19) -0.0025(19) 0.0061(17) -0.009(2)
C40B 0.027(2) 0.0285(18) 0.0227(16) 0.0099(14) -0.0005(14) -0.0016(15)
C41B 0.025(2) 0.038(2) 0.0249(17) 0.0098(16) -0.0021(14) -0.0029(16)
C42B 0.025(2) 0.044(2) 0.0269(18) 0.0103(17) 0.0032(15) 0.0055(17)
C43B 0.032(2) 0.030(2) 0.0295(18) 0.0074(16) 0.0038(16) 0.0055(16)
C44B 0.029(2) 0.0280(19) 0.0278(18) 0.0052(15) 0.0012(15) -0.0025(15)
C45B 0.029(2) 0.0253(18) 0.0231(16) 0.0057(14) 0.0008(14) -0.0007(15)
C46B 0.029(3) 0.064(3) 0.038(2) -0.001(2) -0.0031(18) -0.011(2)
C47B 0.048(3) 0.039(2) 0.045(2) 0.002(2) 0.015(2) 0.006(2)
C48B 0.026(2) 0.039(2) 0.036(2) -0.0037(18) 0.0062(16) -0.0037(17)
Cl2C 0.0338(7) 0.0414(6) 0.0790(9) -0.0140(6) 0.0169(6) 0.0078(5)
Cl3C 0.0476(8) 0.0290(5) 0.0592(7) 0.0076(5) -0.0185(6) 0.0072(5)
Cl4C 0.0467(7) 0.0288(5) 0.0195(4) -0.0025(3) -0.0039(4) -0.0084(4)
Cl5C 0.0318(5) 0.0163(4) 0.0284(4) -0.0040(3) -0.0002(3) -0.0013(3)
Cl6C 0.0373(6) 0.0322(5) 0.0385(5) -0.0033(4) 0.0162(4) -0.0123(4)
Cl7C 0.0499(7) 0.0182(4) 0.0425(5) -0.0082(4) 0.0073(5) 0.0008(4)
Cl8C 0.0454(6) 0.0231(4) 0.0226(4) 0.0010(3) 0.0057(4) -0.0093(4)
Cl9C 0.0258(5) 0.0277(4) 0.0300(4) -0.0022(3) 0.0096(3) 0.0024(3)
Cl10 0.0363(6) 0.0275(4) 0.0251(4) 0.0040(3) -0.0034(4) 0.0001(4)
Cl11 0.0531(7) 0.0387(5) 0.0247(4) -0.0122(4) 0.0159(4) -0.0122(5)
Cl12 0.0300(5) 0.0328(5) 0.0241(4) -0.0035(3) -0.0014(3) -0.0116(4)
C1C 0.021(2) 0.0208(16) 0.0323(18) -0.0034(14) 0.0005(14) 0.0013(14)
B2C 0.025(3) 0.024(2) 0.039(2) -0.0079(17) 0.0069(18) 0.0038(17)
B3C 0.028(3) 0.0186(18) 0.033(2) 0.0009(16) -0.0055(17) 0.0014(16)
B4C 0.029(2) 0.0188(18) 0.0214(17) -0.0015(14) -0.0025(15) 0.0012(15)
B5C 0.026(2) 0.0151(16) 0.0214(17) -0.0015(14) 0.0015(14) -0.0006(14)
B6C 0.024(2) 0.0224(19) 0.0273(19) -0.0045(16) 0.0081(16) -0.0032(16)
B7C 0.033(3) 0.0164(18) 0.029(2) -0.0057(15) 0.0045(17) 0.0002(16)
B8C 0.028(2) 0.0160(17) 0.0191(16) -0.0016(14) -0.0003(14) -0.0026(15)
B9C 0.020(2) 0.0202(17) 0.0162(15) -0.0020(13) 0.0013(13) -0.0009(14)
B10C 0.024(2) 0.0190(17) 0.0198(16) -0.0021(14) 0.0049(14) -0.0029(15)
B11C 0.031(3) 0.0215(19) 0.0203(17) -0.0048(15) 0.0091(15) -0.0038(16)
B12C 0.021(2) 0.0211(18) 0.0184(16) -0.0031(14) 0.0032(14) -0.0046(15)
Cl2D 0.0242(6) 0.0435(6) 0.0590(7) 0.0070(5) 0.0087(5) 0.0041(4)
Cl3D 0.0495(8) 0.0546(7) 0.0314(5) -0.0067(5) 0.0099(5) 0.0022(5)
Cl4D 0.0446(8) 0.0386(7) 0.0263(5) 0.0038(5) -0.0044(5) 0.0115(5)
Cl5D 0.0407(6) 0.0230(4) 0.0356(5) 0.0000(4) 0.0009(4) 0.0047(4)
Cl6D 0.0332(6) 0.0278(5) 0.0461(5) -0.0004(4) -0.0112(4) -0.0051(4)
Cl7D 0.0401(7) 0.0346(5) 0.0455(6) -0.0162(5) 0.0075(5) 0.0055(4)
Cl8D 0.0366(7) 0.0531(7) 0.0389(5) -0.0209(5) -0.0048(4) -0.0005(5)
Cl9D 0.0231(6) 0.0481(6) 0.0411(5) -0.0140(5) 0.0019(4) 0.0056(4)
Cl20 0.0453(7) 0.0323(5) 0.0235(4) -0.0055(4) 0.0061(4) 0.0019(4)
Cl21 0.0494(7) 0.0242(4) 0.0322(5) 0.0040(4) -0.0017(4) 0.0043(4)
Cl22 0.0375(7) 0.0309(5) 0.0544(6) -0.0086(5) 0.0149(5) -0.0118(4)
C1D 0.030(3) 0.028(2) 0.032(2) 0.0067(16) 0.0036(16) -0.0014(16)
B1D 0.030(3) 0.028(2) 0.032(2) 0.0067(16) 0.0036(16) -0.0014(16)
B2D 0.021(2) 0.029(2) 0.035(2) 0.0016(17) 0.0048(17) 0.0025(16)
B3D 0.034(3) 0.044(3) 0.0196(18) -0.0082(18) 0.0040(17) 0.007(2)
B4D 0.033(3) 0.038(3) 0.0236(19) 0.0015(18) 0.0007(17) 0.008(2)
C4D 0.033(3) 0.038(3) 0.0236(19) 0.0015(18) 0.0007(17) 0.008(2)
B5D 0.026(2) 0.027(2) 0.0249(19) 0.0001(16) -0.0009(15) 0.0008(16)
B6D 0.021(2) 0.0226(19) 0.034(2) 0.0039(16) -0.0024(16) -0.0035(15)
B7D 0.029(3) 0.029(2) 0.029(2) -0.0103(17) 0.0056(17) 0.0018(17)
B8D 0.025(3) 0.038(2) 0.029(2) -0.0147(18) -0.0014(17) 0.0066(19)
B9D 0.023(2) 0.032(2) 0.0266(19) -0.0076(17) -0.0017(16) 0.0001(17)
B10D 0.027(2) 0.0212(18) 0.0239(18) -0.0004(15) 0.0025(15) -0.0012(16)
B11D 0.023(2) 0.0212(19) 0.0266(19) -0.0005(15) 0.0035(15) -0.0022(15)
B12D 0.024(2) 0.025(2) 0.0288(19) -0.0088(16) 0.0052(16) -0.0036(16)
C1M 0.073(5) 0.055(4) 0.076(4) -0.025(3) -0.022(4) 0.024(3)
C2M 0.050(4) 0.076(4) 0.040(3) -0.014(3) 0.006(2) -0.005(3)
C3M 0.066(4) 0.049(3) 0.035(2) 0.003(2) -0.008(2) -0.008(3)
C4M 0.046(4) 0.063(4) 0.049(3) -0.016(3) -0.012(2) 0.014(3)
C5M 0.055(4) 0.099(5) 0.035(2) -0.011(3) 0.001(2) -0.041(4)
C6M 0.120(7) 0.033(3) 0.056(3) 0.009(3) -0.032(4) -0.028(3)
C1N 0.070(4) 0.058(3) 0.036(2) -0.014(2) -0.006(2) 0.012(3)
C2N 0.068(4) 0.065(4) 0.044(3) -0.020(3) 0.002(3) 0.008(3)
C3N 0.102(6) 0.070(4) 0.036(3) -0.005(3) 0.005(3) 0.012(4)
C4N 0.109(7) 0.122(7) 0.040(3) -0.026(4) -0.029(4) 0.064(6)
C5N 0.058(5) 0.127(8) 0.050(4) -0.029(4) -0.009(3) 0.020(4)
C6N 0.073(5) 0.074(4) 0.055(3) -0.024(3) -0.002(3) -0.006(4)
C1O 0.037(3) 0.036(2) 0.035(2) 0.0069(18) 0.0019(18) 0.0020(18)
C2O 0.031(3) 0.037(2) 0.044(2) 0.0073(19) 0.0043(18) -0.0004(18)
C3O 0.048(3) 0.037(2) 0.035(2) 0.0057(18) 0.0082(19) 0.003(2)
C4O 0.043(3) 0.063(3) 0.032(2) 0.012(2) 0.0084(19) 0.016(2)
C5O 0.028(3) 0.080(4) 0.043(3) 0.020(3) 0.002(2) 0.008(2)
C6O 0.043(3) 0.059(3) 0.035(2) 0.014(2) -0.008(2) -0.008(2)
C1P 0.065(4) 0.023(2) 0.049(3) 0.0010(19) 0.008(2) -0.007(2)
C2P 0.072(4) 0.030(2) 0.029(2) 0.0001(17) 0.000(2) 0.020(2)
C3P 0.035(3) 0.047(3) 0.034(2) -0.0105(19) -0.0055(18) 0.010(2)
C4P 0.043(3) 0.031(2) 0.035(2) -0.0005(17) 0.0059(18) -0.0034(18)
C5P 0.045(3) 0.032(2) 0.036(2) 0.0037(18) -0.0051(19) 0.0052(19)
C6P 0.040(3) 0.041(3) 0.049(3) -0.008(2) -0.005(2) -0.007(2)

loop_
_atom_type_symbol
_atom_type_description
_atom_type_scat_dispersion_real
_atom_type_scat_dispersion_imag
_atom_type_scat_source
C C 0.0033 0.0016 'International Tables Vol C Tables 4.2.6.8 and 6.1.1.4'
H H 0.0000 0.0000 'International Tables Vol C Tables 4.2.6.8 and 6.1.1.4'
B B 0.0013 0.0007 'International Tables Vol C Tables 4.2.6.8 and 6.1.1.4'
O O 0.0106 0.0060 'International Tables Vol C Tables 4.2.6.8 and 6.1.1.4'
Al Al 0.0645 0.0514 'International Tables Vol C Tables 4.2.6.8 and 6.1.1.4'
Cl Cl 0.1484 0.1585 'International Tables Vol C Tables 4.2.6.8 and 6.1.1.4'
D D 0.0000 0.0000 'International Tables Vol C Tables 4.2.6.8 and 6.1.1.4'

loop_
_geom_angle_atom_site_label_1
_geom_angle_atom_site_label_2
_geom_angle_atom_site_label_3
_geom_angle
O2A Al1A O1A 119.30(14)
O2A Al1A C8A 117.24(14)
O1A Al1A C8A 98.41(14)
O2A Al1A C31A 83.28(13)
O1A Al1A C31A 100.53(13)
C8A Al1A C31A 139.46(14)
O2A Al1A C32A 100.46(14)
O1A Al1A C32A 117.14(14)
C8A Al1A C32A 104.16(14)
C31A Al1A C32A 35.43(12)
O2A Al1A C7A 100.04(13)
O1A Al1A C7A 81.36(12)
C8A Al1A C7A 35.39(12)
C31A Al1A C7A 174.83(14)
C32A Al1A C7A 139.49(13)
C1A O1A Al1A 123.8(2)
C25A O2A Al1A 122.5(2)
O1A C1A C6A 118.5(3)
O1A C1A C2A 119.9(3)
C6A C1A C2A 121.6(3)
C3A C2A C1A 119.5(4)
C3A C2A C7A 123.6(3)
C1A C2A C7A 116.9(3)
C4A C3A C2A 119.8(4)
C4A C3A H3A 120.1
C2A C3A H3A 120.1
C3A C4A C5A 120.3(3)
C3A C4A H4A 119.8
C5A C4A H4A 119.8
C6A C5A C4A 120.8(4)
C6A C5A H5A 119.6
C4A C5A H5A 119.6
C5A C6A C1A 117.9(3)
C5A C6A C16A 122.3(3)
C1A C6A C16A 119.6(3)
C12A C7A C8A 119.7(3)
C12A C7A C2A 122.5(3)
C8A C7A C2A 117.8(3)
C12A C7A Al1A 101.8(2)
C8A C7A Al1A 66.33(18)
C2A C7A Al1A 97.9(2)
C9A C8A C7A 118.3(4)
C9A C8A C13A 120.3(3)
C7A C8A C13A 120.2(3)
C9A C8A Al1A 96.3(2)
C7A C8A Al1A 78.3(2)
C13A C8A Al1A 105.6(2)
C10A C9A C8A 122.3(3)
C10A C9A H9A 118.9
C8A C9A H9A 118.9
C11A C10A C9A 117.6(4)
C11A C10A C14A 121.8(4)
C9A C10A C14A 120.5(4)
C10A C11A C12A 122.9(4)
C10A C11A H11A 118.5
C12A C11A H11A 118.5
C11A C12A C7A 119.1(3)
C11A C12A C15A 118.4(4)
C7A C12A C15A 122.4(4)
C8A C13A H13A 109.5
C8A C13A H13B 109.5
H13A C13A H13B 109.5
C8A C13A H13C 109.5
H13A C13A H13C 109.5
H13B C13A H13C 109.5
C10A C14A H14A 109.5
C10A C14A H14B 109.4
H14A C14A H14B 109.5
C10A C14A H14C 109.5
H14A C14A H14C 109.5
H14B C14A H14C 109.5
C12A C15A H15A 109.5
C12A C15A H15B 109.5
H15A C15A H15B 109.5
C12A C15A H15C 109.4
H15A C15A H15C 109.5
H15B C15A H15C 109.5
C21A C16A C17A 119.7(4)
C21A C16A C6A 118.8(4)
C17A C16A C6A 121.5(4)
C18A C17A C16A 119.0(4)
C18A C17A C22A 120.7(4)
C16A C17A C22A 120.3(4)
C17A C18A C19A 122.1(4)
C17A C18A H18A 119.0
C19A C18A H18A 119.0
C20A C19A C18A 117.7(4)
C20A C19A C23A 120.3(4)
C18A C19A C23A 122.0(4)
C19A C20A C21A 122.1(4)
C19A C20A H20A 119.0
C21A C20A H20A 119.0
C20A C21A C16A 119.5(4)
C20A C21A C24A 119.2(4)
C16A C21A C24A 121.3(4)
C17A C22A H22A 109.4
C17A C22A H22B 109.5
H22A C22A H22B 109.5
C17A C22A H22C 109.5
H22A C22A H22C 109.5
H22B C22A H22C 109.5
C19A C23A H23A 109.5
C19A C23A H23B 109.4
H23A C23A H23B 109.5
C19A C23A H23C 109.4
H23A C23A H23C 109.5
H23B C23A H23C 109.5
C21A C24A H24A 109.5
C21A C24A H24B 109.5
H24A C24A H24B 109.5
C21A C24A H24C 109.4
H24A C24A H24C 109.5
H24B C24A H24C 109.5
O2A C25A C30A 119.5(3)
O2A C25A C26A 118.9(3)
C30A C25A C26A 121.6(3)
C27A C26A C25A 119.2(4)
C27A C26A C31A 123.8(3)
C25A C26A C31A 116.9(3)
C28A C27A C26A 120.0(4)
C28A C27A H27A 120.0
C26A C27A H27A 120.0
C27A C28A C29A 120.1(4)
C27A C28A H28A 119.9
C29A C28A H28A 119.9
C28A C29A C30A 121.5(4)
C28A C29A H29A 119.3
C30A C29A H29A 119.3
C25A C30A C29A 117.5(3)
C25A C30A C40A 118.6(3)
C29A C30A C40A 123.8(4)
C36A C31A C32A 119.2(3)
C36A C31A C26A 121.7(3)
C32A C31A C26A 119.1(3)
C36A C31A Al1A 98.4(2)
C32A C31A Al1A 72.36(19)
C26A C31A Al1A 98.3(2)
C33A C32A C31A 118.8(3)
C33A C32A C37A 120.2(3)
C31A C32A C37A 119.8(3)
C33A C32A Al1A 100.5(2)
C31A C32A Al1A 72.21(19)
C37A C32A Al1A 107.1(2)
C34A C33A C32A 122.2(4)
C34A C33A H33A 118.9
C32A C33A H33A 118.9
C33A C34A C35A 118.3(4)
C33A C34A C38A 121.0(4)
C35A C34A C38A 120.7(4)
C36A C35A C34A 122.2(4)
C36A C35A H35A 118.9
C34A C35A H35A 118.9
C35A C36A C31A 119.2(3)
C35A C36A C39A 119.3(3)
C31A C36A C39A 121.5(3)
C32A C37A H37A 109.5
C32A C37A H37B 109.5
H37A C37A H37B 109.5
C32A C37A H37C 109.4
H37A C37A H37C 109.5
H37B C37A H37C 109.5
C34A C38A H38A 109.5
C34A C38A H38B 109.5
H38A C38A H38B 109.5
C34A C38A H38C 109.4
H38A C38A H38C 109.5
H38B C38A H38C 109.5
C36A C39A H39A 109.5
C36A C39A H39B 109.5
H39A C39A H39B 109.5
C36A C39A H39C 109.5
H39A C39A H39C 109.5
H39B C39A H39C 109.5
C41A C40A C45A 120.1(3)
C41A C40A C30A 120.3(3)
C45A C40A C30A 119.4(3)
C42A C41A C40A 118.6(3)
C42A C41A C46A 121.6(3)
C40A C41A C46A 119.8(3)
C43A C42A C41A 122.4(4)
C43A C42A H42A 118.8
C41A C42A H42A 118.8
C42A C43A C44A 118.1(4)
C42A C43A C47A 122.0(4)
C44A C43A C47A 119.9(4)
C45A C44A C43A 121.6(4)
C45A C44A H44A 119.2
C43A C44A H44A 119.2
C44A C45A C40A 119.2(4)
C44A C45A C48A 120.1(4)
C40A C45A C48A 120.8(4)
C41A C46A H46A 109.5
C41A C46A H46B 109.4
H46A C46A H46B 109.5
C41A C46A H46C 109.5
H46A C46A H46C 109.5
H46B C46A H46C 109.5
C43A C47A H47A 109.4
C43A C47A H47B 109.5
H47A C47A H47B 109.5
C43A C47A H47C 109.5
H47A C47A H47C 109.5
H47B C47A H47C 109.5
C45A C48A H48A 109.4
C45A C48A H48B 109.5
H48A C48A H48B 109.5
C45A C48A H48C 109.5
H48A C48A H48C 109.5
H48B C48A H48C 109.5
O2B Al1B O1B 119.31(15)
O2B Al1B C32B 97.94(15)
O1B Al1B C32B 116.39(16)
O2B Al1B C8B 118.34(14)
O1B Al1B C8B 99.33(13)
C32B Al1B C8B 105.73(14)
O2B Al1B C7B 99.87(13)
O1B Al1B C7B 83.73(13)
C32B Al1B C7B 141.14(14)
C8B Al1B C7B 35.72(12)
O2B Al1B C31B 81.65(14)
O1B Al1B C31B 98.37(14)
C32B Al1B C31B 35.29(14)
C8B Al1B C31B 140.77(14)
C7B Al1B C31B 176.43(14)
C1B O1B Al1B 121.4(2)
C25B O2B Al1B 123.4(3)
O1B C1B C6B 119.1(3)
O1B C1B C2B 119.4(3)
C6B C1B C2B 121.5(3)
C3B C2B C1B 118.8(3)
C3B C2B C7B 124.2(3)
C1B C2B C7B 117.0(3)
C4B C3B C2B 120.5(3)
C4B C3B H3B 119.8
C2B C3B H3B 119.8
C3B C4B C5B 119.8(3)
C3B C4B H4B 120.1
C5B C4B H4B 120.1
C6B C5B C4B 121.5(4)
C6B C5B H5B 119.3
C4B C5B H5B 119.3
C1B C6B C5B 117.8(3)
C1B C6B C16B 118.8(3)
C5B C6B C16B 123.4(4)
C12B C7B C8B 119.0(3)
C12B C7B C2B 121.6(3)
C8B C7B C2B 119.4(3)
C12B C7B Al1B 98.7(2)
C8B C7B Al1B 70.76(18)
C2B C7B Al1B 98.2(2)
C9B C8B C7B 119.2(3)
C9B C8B C13B 119.8(3)
C7B C8B C13B 120.1(3)
C9B C8B Al1B 98.1(2)
C7B C8B Al1B 73.51(19)
C13B C8B Al1B 107.5(2)
C8B C9B C10B 121.8(4)
C8B C9B H9B 119.1
C10B C9B H9B 119.1
C11B C10B C9B 118.1(4)
C11B C10B C14B 121.7(4)
C9B C10B C14B 120.2(4)
C10B C11B C12B 122.5(4)
C10B C11B H11B 118.8
C12B C11B H11B 118.8
C11B C12B C7B 119.3(3)
C11B C12B C15B 119.5(3)
C7B C12B C15B 121.2(3)
C8B C13B H13D 109.5
C8B C13B H13E 109.4
H13D C13B H13E 109.5
C8B C13B H13F 109.5
H13D C13B H13F 109.5
H13E C13B H13F 109.5
C10B C14B H14D 109.5
C10B C14B H14E 109.5
H14D C14B H14E 109.5
C10B C14B H14F 109.5
H14D C14B H14F 109.5
H14E C14B H14F 109.5
C12B C15B H15D 109.5
C12B C15B H15E 109.5
H15D C15B H15E 109.5
C12B C15B H15F 109.4
H15D C15B H15F 109.5
H15E C15B H15F 109.5
C21B C16B C17B 120.5(4)
C21B C16B C6B 119.8(4)
C17B C16B C6B 119.7(4)
C18B C17B C16B 119.0(4)
C18B C17B C22B 119.6(4)
C16B C17B C22B 121.3(4)
C17B C18B C19B 121.2(4)
C17B C18B H18B 119.4
C19B C18B H18B 119.4
C20B C19B C18B 119.2(4)
C20B C19B C23B 120.1(4)
C18B C19B C23B 120.8(4)
C19B C20B C21B 121.1(4)
C19B C20B H20B 119.4
C21B C20B H20B 119.4
C16B C21B C20B 118.9(4)
C16B C21B C24B 121.0(4)
C20B C21B C24B 120.1(4)
C17B C22B H22D 109.4
C17B C22B H22E 109.5
H22D C22B H22E 109.5
C17B C22B H22F 109.5
H22D C22B H22F 109.5
H22E C22B H22F 109.5
C19B C23B H23D 109.4
C19B C23B H23E 109.5
H23D C23B H23E 109.5
C19B C23B H23F 109.5
H23D C23B H23F 109.5
H23E C23B H23F 109.5
C21B C24B H24D 109.4
C21B C24B H24E 109.5
H24D C24B H24E 109.5
C21B C24B H24F 109.5
H24D C24B H24F 109.5
H24E C24B H24F 109.5
O2B C25B C30B 118.3(4)
O2B C25B C26B 119.8(4)
C30B C25B C26B 121.9(3)
C25B C26B C27B 119.2(4)
C25B C26B C31B 117.3(3)
C27B C26B C31B 123.5(4)
C28B C27B C26B 120.0(4)
C28B C27B H27B 120.0
C26B C27B H27B 120.0
C27B C28B C29B 120.5(4)
C27B C28B H28B 119.7
C29B C28B H28B 119.7
C28B C29B C30B 120.8(4)
C28B C29B H29B 119.6
C30B C29B H29B 119.6
C25B C30B C29B 117.4(4)
C25B C30B C40B 120.2(3)
C29B C30B C40B 122.1(4)
C36B C31B C32B 119.0(4)
C36B C31B C26B 122.4(4)
C32B C31B C26B 118.5(4)
C36B C31B Al1B 101.4(2)
C32B C31B Al1B 66.86(19)
C26B C31B Al1B 97.6(2)
C33B C32B C31B 118.9(4)
C33B C32B C37B 120.7(4)
C31B C32B C37B 119.4(4)
C33B C32B Al1B 95.2(2)
C31B C32B Al1B 77.8(2)
C37B C32B Al1B 106.2(3)
C34B C33B C32B 121.9(4)
C34B C33B H33B 119.1
C32B C33B H33B 119.1
C35B C34B C33B 118.2(4)
C35B C34B C38B 120.9(5)
C33B C34B C38B 120.9(4)
C34B C35B C36B 122.3(4)
C34B C35B H35B 118.9
C36B C35B H35B 118.9
C31B C36B C35B 119.6(4)
C31B C36B C39B 121.4(4)
C35B C36B C39B 118.9(4)
C32B C37B H37D 109.5
C32B C37B H37E 109.5
H37D C37B H37E 109.5
C32B C37B H37F 109.4
H37D C37B H37F 109.5
H37E C37B H37F 109.5
C34B C38B H38D 109.5
C34B C38B H38E 109.5
H38D C38B H38E 109.5
C34B C38B H38F 109.4
H38D C38B H38F 109.5
H38E C38B H38F 109.5
C36B C39B H39D 109.4
C36B C39B H39E 109.5
H39D C39B H39E 109.5
C36B C39B H39F 109.5
H39D C39B H39F 109.5
H39E C39B H39F 109.5
C45B C40B C41B 120.0(4)
C45B C40B C30B 118.7(4)
C41B C40B C30B 121.3(4)
C42B C41B C40B 119.0(4)
C42B C41B C46B 120.6(4)
C40B C41B C46B 120.4(4)
C41B C42B C43B 121.9(4)
C41B C42B H42B 119.1
C43B C42B H42B 119.1
C44B C43B C42B 118.3(4)
C44B C43B C47B 120.7(4)
C42B C43B C47B 121.0(4)
C43B C44B C45B 122.1(4)
C43B C44B H44B 119.0
C45B C44B H44B 119.0
C44B C45B C40B 118.7(4)
C44B C45B C48B 119.6(4)
C40B C45B C48B 121.7(4)
C41B C46B H46D 109.4
C41B C46B H46E 109.5
H46D C46B H46E 109.5
C41B C46B H46F 109.5
H46D C46B H46F 109.5
H46E C46B H46F 109.5
C43B C47B H47D 109.4
C43B C47B H47E 109.5
H47D C47B H47E 109.5
C43B C47B H47F 109.5
H47D C47B H47F 109.5
H47E C47B H47F 109.5
C45B C48B H48D 109.5
C45B C48B H48E 109.5
H48D C48B H48E 109.5
C45B C48B H48F 109.5
H48D C48B H48F 109.5
H48E C48B H48F 109.5
B5C C1C B3C 115.1(3)
B5C C1C B4C 63.2(2)
B3C C1C B4C 62.7(3)
B5C C1C B6C 63.3(2)
B3C C1C B6C 114.5(3)
B4C C1C B6C 115.4(3)
B5C C1C B2C 114.9(3)
B3C C1C B2C 62.4(3)
B4C C1C B2C 114.5(3)
B6C C1C B2C 62.4(3)
B5C C1C H1C 117.1
B3C C1C H1C 117.9
B4C C1C H1C 117.4
B6C C1C H1C 117.5
B2C C1C H1C 118.1
C1C B2C Cl2C 120.0(3)
C1C B2C B7C 104.8(3)
Cl2C B2C B7C 125.7(3)
C1C B2C B11C 104.6(3)
Cl2C B2C B11C 126.1(3)
B7C B2C B11C 60.9(3)
C1C B2C B3C 58.4(2)
Cl2C B2C B3C 119.5(3)
B7C B2C B3C 60.1(3)
B11C B2C B3C 108.6(3)
C1C B2C B6C 58.7(2)
Cl2C B2C B6C 119.7(3)
B7C B2C B6C 108.8(3)
B11C B2C B6C 59.9(3)
B3C B2C B6C 108.1(3)
C1C B3C Cl3C 120.2(3)
C1C B3C B7C 105.0(3)
Cl3C B3C B7C 125.9(3)
C1C B3C B2C 59.1(2)
Cl3C B3C B2C 120.3(3)
B7C B3C B2C 59.7(3)
C1C B3C B4C 58.7(2)
Cl3C B3C B4C 119.2(3)
B7C B3C B4C 108.7(3)
B2C B3C B4C 108.5(3)
C1C B3C B8C 104.7(3)
Cl3C B3C B8C 125.4(3)
B7C B3C B8C 60.6(2)
B2C B3C B8C 108.3(3)
B4C B3C B8C 60.0(2)
C1C B4C Cl4C 121.8(3)
C1C B4C B9C 104.2(3)
Cl4C B4C B9C 124.6(3)
C1C B4C B3C 58.6(2)
Cl4C B4C B3C 121.1(3)
B9C B4C B3C 108.1(3)
C1C B4C B8C 104.8(3)
Cl4C B4C B8C 125.1(3)
B9C B4C B8C 60.4(2)
B3C B4C B8C 60.2(2)
C1C B4C B5C 58.2(2)
Cl4C B4C B5C 119.8(3)
B9C B4C B5C 59.9(2)
B3C B4C B5C 107.7(3)
B8C B4C B5C 108.3(3)
C1C B5C Cl5C 120.9(3)
C1C B5C B9C 104.2(3)
Cl5C B5C B9C 125.3(3)
C1C B5C B10C 104.6(3)
Cl5C B5C B10C 125.8(3)
B9C B5C B10C 60.8(2)
C1C B5C B4C 58.6(2)
Cl5C B5C B4C 119.6(3)
B9C B5C B4C 59.5(2)
B10C B5C B4C 108.3(3)
C1C B5C B6C 58.8(2)
Cl5C B5C B6C 120.8(3)
B9C B5C B6C 108.0(3)
B10C B5C B6C 59.5(2)
B4C B5C B6C 108.0(3)
C1C B6C Cl6C 121.1(3)
C1C B6C B10C 104.2(3)
Cl6C B6C B10C 125.5(3)
C1C B6C B11C 104.7(3)
Cl6C B6C B11C 125.2(3)
B10C B6C B11C 60.8(2)
C1C B6C B2C 58.9(2)
Cl6C B6C B2C 120.0(3)
B10C B6C B2C 108.3(3)
B11C B6C B2C 59.7(3)
C1C B6C B5C 58.0(2)
Cl6C B6C B5C 120.4(3)
B10C B6C B5C 59.9(2)
B11C B6C B5C 108.3(3)
B2C B6C B5C 107.7(3)
B2C B7C Cl7C 121.9(3)
B2C B7C B3C 60.2(3)
Cl7C B7C B3C 121.5(3)
B2C B7C B12C 106.7(3)
Cl7C B7C B12C 123.1(3)
B3C B7C B12C 106.7(3)
B2C B7C B11C 59.6(3)
Cl7C B7C B11C 122.4(3)
B3C B7C B11C 107.6(3)
B12C B7C B11C 59.6(2)
B2C B7C B8C 108.1(3)
Cl7C B7C B8C 121.4(3)
B3C B7C B8C 59.9(3)
B12C B7C B8C 59.5(2)
B11C B7C B8C 107.8(3)
Cl8C B8C B12C 123.2(3)
Cl8C B8C B4C 121.7(3)
B12C B8C B4C 107.0(3)
Cl8C B8C B3C 121.6(3)
B12C B8C B3C 106.8(3)
B4C B8C B3C 59.8(2)
Cl8C B8C B9C 122.6(3)
B12C B8C B9C 59.8(2)
B4C B8C B9C 59.4(2)
B3C B8C B9C 107.0(3)
Cl8C B8C B7C 121.6(3)
B12C B8C B7C 60.0(2)
B4C B8C B7C 107.7(3)
B3C B8C B7C 59.5(3)
B9C B8C B7C 108.0(3)
B4C B9C Cl9C 120.8(2)
B4C B9C B5C 60.7(2)
Cl9C B9C B5C 121.1(3)
B4C B9C B12C 107.7(3)
Cl9C B9C B12C 122.9(3)
B5C B9C B12C 107.5(3)
B4C B9C B8C 60.2(2)
Cl9C B9C B8C 121.3(3)
B5C B9C B8C 108.7(3)
B12C B9C B8C 59.9(2)
B4C B9C B10C 108.4(3)
Cl9C B9C B10C 122.0(3)
B5C B9C B10C 59.7(2)
B12C B9C B10C 59.8(2)
B8C B9C B10C 108.4(3)
Cl10 B10C B6C 121.4(3)
Cl10 B10C B5C 122.3(3)
B6C B10C B5C 60.6(2)
Cl10 B10C B12C 122.5(3)
B6C B10C B12C 107.1(3)
B5C B10C B12C 107.0(3)
Cl10 B10C B11C 121.2(3)
B6C B10C B11C 59.6(2)
B5C B10C B11C 108.0(3)
B12C B10C B11C 59.7(2)
Cl10 B10C B9C 122.8(3)
B6C B10C B9C 107.8(3)
B5C B10C B9C 59.4(2)
B12C B10C B9C 59.5(2)
B11C B10C B9C 107.5(3)
Cl11 B11C B2C 121.9(3)
Cl11 B11C B6C 121.3(3)
B2C B11C B6C 60.3(3)
Cl11 B11C B12C 122.7(3)
B2C B11C B12C 107.1(3)
B6C B11C B12C 107.2(3)
Cl11 B11C B7C 122.0(3)
B2C B11C B7C 59.5(3)
B6C B11C B7C 108.1(3)
B12C B11C B7C 60.1(2)
Cl11 B11C B10C 121.5(3)
B2C B11C B10C 107.8(3)
B6C B11C B10C 59.6(2)
B12C B11C B10C 59.9(2)
B7C B11C B10C 108.3(3)
Cl12 B12C B9C 120.0(3)
Cl12 B12C B11C 121.6(3)
B9C B12C B11C 109.1(3)
Cl12 B12C B8C 121.3(3)
B9C B12C B8C 60.2(2)
B11C B12C B8C 109.2(3)
Cl12 B12C B10C 119.8(3)
B9C B12C B10C 60.7(2)
B11C B12C B10C 60.5(2)
B8C B12C B10C 109.4(3)
Cl12 B12C B7C 122.8(3)
B9C B12C B7C 108.7(3)
B11C B12C B7C 60.3(2)
B8C B12C B7C 60.5(2)
B10C B12C B7C 109.0(3)
B6D C1D B3D 115.0(3)
B6D C1D B2D 63.3(3)
B3D C1D B2D 62.6(3)
B6D C1D B5D 62.7(2)
B3D C1D B5D 114.7(4)
B2D C1D B5D 115.2(3)
B6D C1D B4D 115.7(4)
B3D C1D B4D 63.1(2)
B2D C1D B4D 115.8(4)
B5D C1D B4D 63.1(2)
B6D C1D H1D 117.3
B3D C1D H1D 117.8
B2D C1D H1D 117.2
B5D C1D H1D 117.7
B4D C1D H1D 116.8
C4D B1D Cl1D 106.0(5)
C4D B1D B6D 104.5(5)
Cl1D B1D B6D 149.1(5)
C4D B1D B2D 104.5(6)
Cl1D B1D B2D 115.7(4)
B6D B1D B2D 60.3(3)
C4D B1D B5D 58.5(2)
Cl1D B1D B5D 136.4(5)
B6D B1D B5D 59.7(3)
B2D B1D B5D 107.8(5)
C4D B1D B3D 58.5(2)
Cl1D B1D B3D 92.7(4)
B6D B1D B3D 107.5(5)
B2D B1D B3D 59.6(3)
B5D B1D B3D 107.3(3)
C1D B2D B7D 105.0(3)
C1D B2D Cl2D 121.1(3)
B7D B2D Cl2D 125.6(3)
C1D B2D B11D 104.6(3)
B7D B2D B11D 60.6(3)
Cl2D B2D B11D 124.5(3)
C1D B2D B3D 58.69(17)
B7D B2D B3D 60.3(3)
Cl2D B2D B3D 121.1(3)
B11D B2D B3D 108.6(3)
B7D B2D B1D 108.8(3)
Cl2D B2D B1D 116.6(3)
B11D B2D B1D 108.3(3)
B3D B2D B1D 60.24(19)
C1D B2D B6D 58.30(16)
B7D B2D B6D 108.1(3)
Cl2D B2D B6D 119.5(3)
B11D B2D B6D 59.7(2)
B3D B2D B6D 107.7(2)
B1D B2D B6D 59.77(18)
C1D B3D B8D 104.4(3)
C4D B3D B8D 58.99(19)
C1D B3D Cl3D 118.5(3)
C4D B3D Cl3D 123.1(4)
B8D B3D Cl3D 127.6(3)
C1D B3D B2D 58.73(17)
C4D B3D B2D 104.9(3)
B8D B3D B2D 108.6(3)
Cl3D B3D B2D 118.5(3)
C1D B3D B7D 104.5(3)
C4D B3D B7D 106.0(4)
B8D B3D B7D 61.2(3)
Cl3D B3D B7D 126.7(2)
B2D B3D B7D 59.6(3)
C4D B3D B1D 58.44(16)
B8D B3D B1D 108.2(2)
Cl3D B3D B1D 114.1(4)
B2D B3D B1D 60.20(19)
B7D B3D B1D 108.2(3)
C1D B3D B4D 58.52(15)
B8D B3D B4D 60.53(17)
Cl3D B3D B4D 118.7(3)
B2D B3D B4D 108.7(2)
B7D B3D B4D 109.8(3)
C1D B4D Cl4D 120.7(3)
C1D B4D B9D 103.4(3)
Cl4D B4D B9D 126.7(3)
C1D B4D B8D 103.1(3)
Cl4D B4D B8D 127.5(3)
B9D B4D B8D 59.6(3)
C1D B4D B3D 58.39(16)
Cl4D B4D B3D 121.0(3)
B9D B4D B3D 106.6(4)
B8D B4D B3D 58.9(3)
C1D B4D B5D 58.45(16)
Cl4D B4D B5D 120.1(3)
B9D B4D B5D 59.2(2)
B8D B4D B5D 106.6(3)
B3D B4D B5D 107.1(3)
B1D C4D B9D 114.7(6)
B1D C4D B8D 114.4(6)
B9D C4D B8D 62.7(3)
B1D C4D B3D 63.1(3)
B9D C4D B3D 114.1(5)
B8D C4D B3D 62.0(3)
B1D C4D B5D 63.0(3)
B9D C4D B5D 62.2(3)
B8D C4D B5D 114.0(5)
B3D C4D B5D 114.7(5)
B1D C4D H4D 117.4
B9D C4D H4D 118.0
B8D C4D H4D 118.3
B3D C4D H4D 118.0
B5D C4D H4D 117.9
C4D B5D B9D 58.85(18)
C1D B5D B9D 104.3(3)
C4D B5D B10D 105.7(4)
C1D B5D B10D 104.4(3)
B9D B5D B10D 61.1(2)
C4D B5D Cl5D 123.4(3)
C1D B5D Cl5D 121.8(3)
B9D B5D Cl5D 124.4(3)
B10D B5D Cl5D 125.0(2)
C4D B5D B6D 104.7(3)
C1D B5D B6D 58.58(17)
B9D B5D B6D 108.5(3)
B10D B5D B6D 59.7(2)
Cl5D B5D B6D 120.9(3)
C4D B5D B1D 58.44(16)
B9D B5D B1D 108.1(2)
B10D B5D B1D 108.2(3)
Cl5D B5D B1D 117.4(3)
B6D B5D B1D 60.05(19)
C1D B5D B4D 58.49(15)
B9D B5D B4D 60.38(16)
B10D B5D B4D 109.5(3)
Cl5D B5D B4D 119.0(3)
B6D B5D B4D 108.5(2)
C1D B6D B10D 104.8(3)
C1D B6D Cl6D 121.1(3)
B10D B6D Cl6D 124.9(3)
C1D B6D B11D 104.6(3)
B10D B6D B11D 61.0(2)
Cl6D B6D B11D 125.1(3)
C1D B6D B5D 58.76(16)
B10D B6D B5D 60.0(2)
Cl6D B6D B5D 119.8(3)
B11D B6D B5D 108.8(3)
B10D B6D B1D 108.6(3)
Cl6D B6D B1D 116.6(3)
B11D B6D B1D 108.4(3)
B5D B6D B1D 60.25(18)
C1D B6D B2D 58.42(17)
B10D B6D B2D 108.3(3)
Cl6D B6D B2D 120.5(3)
B11D B6D B2D 59.6(2)
B5D B6D B2D 107.9(2)
B1D B6D B2D 59.95(19)
B2D B7D Cl7D 121.9(3)
B2D B7D B3D 60.1(3)
Cl7D B7D B3D 122.4(3)
B2D B7D B11D 59.9(3)
Cl7D B7D B11D 121.4(3)
B3D B7D B11D 107.9(3)
B2D B7D B12D 107.6(3)
Cl7D B7D B12D 122.1(3)
B3D B7D B12D 106.7(3)
B11D B7D B12D 60.3(2)
B2D B7D B8D 107.1(3)
Cl7D B7D B8D 122.4(3)
B3D B7D B8D 58.9(3)
B11D B7D B8D 107.9(3)
B12D B7D B8D 59.6(3)
C4D B8D B3D 59.0(2)
C4D B8D Cl8D 123.8(4)
B3D B8D Cl8D 120.9(3)
C4D B8D B9D 58.67(18)
B3D B8D B9D 108.4(2)
Cl8D B8D B9D 121.1(3)
C4D B8D B12D 104.7(4)
B3D B8D B12D 107.7(3)
Cl8D B8D B12D 123.4(3)
B9D B8D B12D 60.3(2)
B3D B8D B4D 60.54(17)
Cl8D B8D B4D 119.4(3)
B9D B8D B4D 60.20(17)
B12D B8D B4D 108.5(3)
C4D B8D B7D 105.0(4)
B3D B8D B7D 59.9(3)
Cl8D B8D B7D 122.8(3)
B9D B8D B7D 108.4(3)
B12D B8D B7D 59.8(3)
B4D B8D B7D 108.7(3)
C4D B9D B5D 58.9(2)
C4D B9D B8D 58.68(18)
B5D B9D B8D 108.1(2)
C4D B9D Cl9D 124.8(4)
B5D B9D Cl9D 121.5(3)
B8D B9D Cl9D 121.6(3)
C4D B9D B12D 104.5(4)
B5D B9D B12D 107.4(3)
B8D B9D B12D 60.1(3)
Cl9D B9D B12D 122.7(3)
B5D B9D B4D 60.42(16)
B8D B9D B4D 60.23(17)
Cl9D B9D B4D 120.4(3)
B12D B9D B4D 108.3(3)
C4D B9D B10D 104.5(4)
B5D B9D B10D 59.6(2)
B8D B9D B10D 107.9(3)
Cl9D B9D B10D 122.4(3)
B12D B9D B10D 59.7(2)
B4D B9D B10D 108.3(3)
B6D B10D Cl20 120.5(3)
B6D B10D B5D 60.3(2)
Cl20 B10D B5D 121.7(3)
B6D B10D B12D 107.5(3)
Cl20 B10D B12D 123.1(3)
B5D B10D B12D 107.2(3)
B6D B10D B11D 59.8(3)
Cl20 B10D B11D 121.0(3)
B5D B10D B11D 108.0(3)
B12D B10D B11D 60.1(2)
B6D B10D B9D 107.5(3)
Cl20 B10D B9D 123.3(3)
B5D B10D B9D 59.3(2)
B12D B10D B9D 59.8(3)
B11D B10D B9D 108.0(3)
Cl21 B11D B2D 120.9(3)
Cl21 B11D B6D 121.2(3)
B2D B11D B6D 60.6(2)
Cl21 B11D B7D 121.9(3)
B2D B11D B7D 59.4(3)
B6D B11D B7D 107.9(3)
Cl21 B11D B12D 123.9(3)
B2D B11D B12D 106.9(3)
B6D B11D B12D 106.6(3)
B7D B11D B12D 59.9(3)
Cl21 B11D B10D 122.6(3)
B2D B11D B10D 107.7(3)
B6D B11D B10D 59.2(2)
B7D B11D B10D 107.9(3)
B12D B11D B10D 59.6(2)
Cl22 B12D B8D 121.8(3)
Cl22 B12D B10D 121.1(3)
B8D B12D B10D 108.2(3)
Cl22 B12D B9D 121.2(3)
B8D B12D B9D 59.7(2)
B10D B12D B9D 60.5(2)
Cl22 B12D B7D 121.7(3)
B8D B12D B7D 60.6(3)
B10D B12D B7D 108.4(3)
B9D B12D B7D 108.5(3)
Cl22 B12D B11D 121.6(3)
B8D B12D B11D 108.3(3)
B10D B12D B11D 60.3(2)
B9D B12D B11D 108.7(3)
B7D B12D B11D 59.8(3)
C6M C1M C2M 122.0(7)
C6M C1M H1M 119.0
C2M C1M H1M 119.0
C3M C2M C1M 119.8(6)
C3M C2M H2M 120.1
C1M C2M H2M 120.1
C2M C3M C4M 120.6(6)
C2M C3M H3M 119.7
C4M C3M H3M 119.7
C3M C4M C5M 119.2(6)
C3M C4M H4M 120.4
C5M C4M H4M 120.4
C6M C5M C4M 119.0(6)
C6M C5M H5M 120.5
C4M C5M H5M 120.5
C1M C6M C5M 119.4(6)
C1M C6M H6M 120.3
C5M C6M H6M 120.3
C2N C1N C6N 120.5(7)
C2N C1N H1N 119.8
C6N C1N H1N 119.8
C1N C2N C3N 120.4(7)
C1N C2N H2N 119.8
C3N C2N H2N 119.8
C2N C3N C4N 119.4(8)
C2N C3N H3N 120.3
C4N C3N H3N 120.3
C5N C4N C3N 120.3(7)
C5N C4N H4N 119.8
C3N C4N H4N 119.8
C4N C5N C6N 120.3(8)
C4N C5N H5N 119.9
C6N C5N H5N 119.9
C1N C6N C5N 119.2(8)
C1N C6N H6N 120.4
C5N C6N H6N 120.4
C2O C1O C6O 119.3(5)
C2O C1O H1O 120.3
C6O C1O H1O 120.3
C1O C2O C3O 120.8(5)
C1O C2O H2O 119.6
C3O C2O H2O 119.6
C4O C3O C2O 120.4(5)
C4O C3O H3O 119.8
C2O C3O H3O 119.8
C3O C4O C5O 118.9(5)
C3O C4O H4O 120.5
C5O C4O H4O 120.5
C4O C5O C6O 120.9(5)
C4O C5O H5O 119.5
C6O C5O H5O 119.5
C1O C6O C5O 119.5(5)
C1O C6O H6O 120.2
C5O C6O H6O 120.2
C2P C1P C6P 120.9(5)
C2P C1P H1P 119.5
C6P C1P H1P 119.5
C1P C2P C3P 120.0(4)
C1P C2P H2P 120.0
C3P C2P H2P 120.0
C4P C3P C2P 119.4(5)
C4P C3P H3P 120.3
C2P C3P H3P 120.3
C5P C4P C3P 120.7(4)
C5P C4P H4P 119.7
C3P C4P H4P 119.7
C4P C5P C6P 119.3(4)
C4P C5P H5P 120.3
C6P C5P H5P 120.3
C1P C6P C5P 119.6(5)
C1P C6P H6P 120.2
C5P C6P H6P 120.2

loop_
_geom_bond_atom_site_label_1
_geom_bond_atom_site_label_2
_geom_bond_distance
Al1A O2A 1.710(3)
Al1A O1A 1.718(3)
Al1A C8A 2.273(4)
Al1A C31A 2.356(3)
Al1A C32A 2.358(4)
Al1A C7A 2.430(3)
O1A C1A 1.362(4)
O2A C25A 1.358(4)
C1A C6A 1.394(5)
C1A C2A 1.397(5)
C2A C3A 1.393(5)
C2A C7A 1.494(5)
C3A C4A 1.376(6)
C3A H3A 0.9500
C4A C5A 1.407(6)
C4A H4A 0.9500
C5A C6A 1.393(5)
C5A H5A 0.9500
C6A C16A 1.493(5)
C7A C12A 1.405(6)
C7A C8A 1.437(5)
C8A C9A 1.416(5)
C8A C13A 1.511(6)
C9A C10A 1.396(6)
C9A H9A 0.9500
C10A C11A 1.392(6)
C10A C14A 1.494(6)
C11A C12A 1.402(6)
C11A H11A 0.9500
C12A C15A 1.509(5)
C13A H13A 0.9800
C13A H13B 0.9800
C13A H13C 0.9800
C14A H14A 0.9800
C14A H14B 0.9800
C14A H14C 0.9800
C15A H15A 0.9800
C15A H15B 0.9800
C15A H15C 0.9800
C16A C21A 1.402(6)
C16A C17A 1.403(6)
C17A C18A 1.389(6)
C17A C22A 1.513(6)
C18A C19A 1.401(6)
C18A H18A 0.9500
C19A C20A 1.380(6)
C19A C23A 1.508(6)
C20A C21A 1.390(5)
C20A H20A 0.9500
C21A C24A 1.511(6)
C22A H22A 0.9800
C22A H22B 0.9800
C22A H22C 0.9800
C23A H23A 0.9800
C23A H23B 0.9800
C23A H23C 0.9800
C24A H24A 0.9800
C24A H24B 0.9800
C24A H24C 0.9800
C25A C30A 1.381(6)
C25A C26A 1.408(5)
C26A C27A 1.394(5)
C26A C31A 1.493(5)
C27A C28A 1.373(7)
C27A H27A 0.9500
C28A C29A 1.392(6)
C28A H28A 0.9500
C29A C30A 1.402(5)
C29A H29A 0.9500
C30A C40A 1.494(5)
C31A C36A 1.411(5)
C31A C32A 1.434(5)
C32A C33A 1.394(6)
C32A C37A 1.517(5)
C33A C34A 1.386(6)
C33A H33A 0.9500
C34A C35A 1.395(6)
C34A C38A 1.504(6)
C35A C36A 1.393(6)
C35A H35A 0.9500
C36A C39A 1.502(5)
C37A H37A 0.9800
C37A H37B 0.9800
C37A H37C 0.9800
C38A H38A 0.9800
C38A H38B 0.9800
C38A H38C 0.9800
C39A H39A 0.9800
C39A H39B 0.9800
C39A H39C 0.9800
C40A C41A 1.401(5)
C40A C45A 1.407(5)
C41A C42A 1.396(6)
C41A C46A 1.506(5)
C42A C43A 1.382(6)
C42A H42A 0.9500
C43A C44A 1.398(6)
C43A C47A 1.517(6)
C44A C45A 1.388(6)
C44A H44A 0.9500
C45A C48A 1.506(6)
C46A H46A 0.9800
C46A H46B 0.9800
C46A H46C 0.9800
C47A H47A 0.9800
C47A H47B 0.9800
C47A H47C 0.9800
C48A H48A 0.9800
C48A H48B 0.9800
C48A H48C 0.9800
Al1B O2B 1.714(3)
Al1B O1B 1.721(3)
Al1B C32B 2.286(4)
Al1B C8B 2.316(3)
Al1B C7B 2.352(3)
Al1B C31B 2.430(4)
O1B C1B 1.360(4)
O2B C25B 1.365(4)
C1B C6B 1.393(6)
C1B C2B 1.407(5)
C2B C3B 1.398(5)
C2B C7B 1.494(5)
C3B C4B 1.377(6)
C3B H3B 0.9500
C4B C5B 1.397(6)
C4B H4B 0.9500
C5B C6B 1.394(5)
C5B H5B 0.9500
C6B C16B 1.498(5)
C7B C12B 1.412(5)
C7B C8B 1.432(5)
C8B C9B 1.393(6)
C8B C13B 1.512(5)
C9B C10B 1.397(6)
C9B H9B 0.9500
C10B C11B 1.390(6)
C10B C14B 1.509(6)
C11B C12B 1.391(6)
C11B H11B 0.9500
C12B C15B 1.503(5)
C13B H13D 0.9800
C13B H13E 0.9800
C13B H13F 0.9800
C14B H14D 0.9800
C14B H14E 0.9800
C14B H14F 0.9800
C15B H15D 0.9800
C15B H15E 0.9800
C15B H15F 0.9800
C16B C21B 1.398(6)
C16B C17B 1.402(6)
C17B C18B 1.391(6)
C17B C22B 1.508(6)
C18B C19B 1.393(7)
C18B H18B 0.9500
C19B C20B 1.383(7)
C19B C23B 1.517(6)
C20B C21B 1.404(5)
C20B H20B 0.9500
C21B C24B 1.497(6)
C22B H22D 0.9800
C22B H22E 0.9800
C22B H22F 0.9800
C23B H23D 0.9800
C23B H23E 0.9800
C23B H23F 0.9800
C24B H24D 0.9800
C24B H24E 0.9800
C24B H24F 0.9800
C25B C30B 1.393(6)
C25B C26B 1.397(6)
C26B C27B 1.398(5)
C26B C31B 1.489(6)
C27B C28B 1.377(7)
C27B H27B 0.9500
C28B C29B 1.393(7)
C28B H28B 0.9500
C29B C30B 1.412(5)
C29B H29B 0.9500
C30B C40B 1.493(6)
C31B C36B 1.399(7)
C31B C32B 1.436(6)
C32B C33B 1.408(6)
C32B C37B 1.519(7)
C33B C34B 1.390(7)
C33B H33B 0.9500
C34B C35B 1.389(6)
C34B C38B 1.518(7)
C35B C36B 1.404(6)
C35B H35B 0.9500
C36B C39B 1.499(6)
C37B H37D 0.9800
C37B H37E 0.9800
C37B H37F 0.9800
C38B H38D 0.9800
C38B H38E 0.9800
C38B H38F 0.9800
C39B H39D 0.9800
C39B H39E 0.9800
C39B H39F 0.9800
C40B C45B 1.404(6)
C40B C41B 1.408(6)
C41B C42B 1.388(7)
C41B C46B 1.518(7)
C42B C43B 1.389(7)
C42B H42B 0.9500
C43B C44B 1.384(6)
C43B C47B 1.516(7)
C44B C45B 1.396(6)
C44B H44B 0.9500
C45B C48B 1.497(6)
C46B H46D 0.9800
C46B H46E 0.9800
C46B H46F 0.9800
C47B H47D 0.9800
C47B H47E 0.9800
C47B H47F 0.9800
C48B H48D 0.9800
C48B H48E 0.9800
C48B H48F 0.9800
Cl2C B2C 1.761(5)
Cl3C B3C 1.765(5)
Cl4C B4C 1.762(4)
Cl5C B5C 1.766(4)
Cl6C B6C 1.772(4)
Cl7C B7C 1.777(4)
Cl8C B8C 1.773(4)
Cl9C B9C 1.778(4)
Cl10 B10C 1.774(4)
Cl11 B11C 1.770(4)
Cl12 B12C 1.779(4)
C1C B5C 1.706(6)
C1C B3C 1.713(6)
C1C B4C 1.715(6)
C1C B6C 1.721(6)
C1C B2C 1.725(6)
C1C H1C 1.1200
B2C B7C 1.774(7)
B2C B11C 1.774(7)
B2C B3C 1.782(7)
B2C B6C 1.785(7)
B3C B7C 1.781(6)
B3C B4C 1.783(6)
B3C B8C 1.789(7)
B4C B9C 1.771(6)
B4C B8C 1.785(6)
B4C B5C 1.793(6)
B5C B9C 1.778(6)
B5C B10C 1.784(6)
B5C B6C 1.797(6)
B6C B10C 1.777(6)
B6C B11C 1.778(6)
B7C B12C 1.793(6)
B7C B11C 1.798(6)
B7C B8C 1.802(6)
B8C B12C 1.785(6)
B8C B9C 1.790(6)
B9C B12C 1.782(5)
B9C B10C 1.804(5)
B10C B12C 1.788(6)
B10C B11C 1.799(6)
B11C B12C 1.784(6)
Cl1D B1D 1.746(7)
Cl2D B2D 1.773(5)
Cl3D B3D 1.776(4)
Cl4D B4D 1.755(5)
Cl5D B5D 1.777(4)
Cl6D B6D 1.778(4)
Cl7D B7D 1.775(5)
Cl8D B8D 1.775(5)
Cl9D B9D 1.785(5)
Cl20 B10D 1.776(4)
Cl21 B11D 1.775(5)
Cl22 B12D 1.775(5)
C1D B6D 1.711(4)
C1D B3D 1.712(4)
C1D B2D 1.713(4)
C1D B5D 1.714(4)
C1D B4D 1.714(4)
C1D H1D 1.1200
B1D C4D 1.712(5)
B1D B6D 1.787(5)
B1D B2D 1.790(5)
B1D B5D 1.790(5)
B1D B3D 1.791(5)
B2D B7D 1.769(7)
B2D B11D 1.778(6)
B2D B3D 1.779(6)
B2D B6D 1.796(6)
B3D C4D 1.713(5)
B3D B8D 1.763(7)
B3D B7D 1.782(7)
B3D B4D 1.793(5)
B4D B9D 1.792(5)
B4D B8D 1.792(5)
B4D B5D 1.793(5)
C4D B9D 1.712(5)
C4D B8D 1.712(5)
C4D B5D 1.713(5)
C4D H4D 1.1200
B5D B9D 1.771(6)
B5D B10D 1.776(6)
B5D B6D 1.781(6)
B6D B10D 1.770(6)
B6D B11D 1.780(6)
B7D B11D 1.790(6)
B7D B12D 1.791(6)
B7D B8D 1.805(7)
B8D B9D 1.780(6)
B8D B12D 1.787(7)
B9D B12D 1.791(7)
B9D B10D 1.803(6)
B10D B12D 1.789(6)
B10D B11D 1.802(6)
B11D B12D 1.799(7)
C1M C6M 1.338(12)
C1M C2M 1.357(10)
C1M H1M 0.9500
C2M C3M 1.340(9)
C2M H2M 0.9500
C3M C4M 1.366(9)
C3M H3M 0.9500
C4M C5M 1.397(10)
C4M H4M 0.9500
C5M C6M 1.374(12)
C5M H5M 0.9500
C6M H6M 0.9500
C1N C2N 1.361(10)
C1N C6N 1.362(10)
C1N H1N 0.9500
C2N C3N 1.367(10)
C2N H2N 0.9500
C3N C4N 1.375(13)
C3N H3N 0.9500
C4N C5N 1.352(15)
C4N H4N 0.9500
C5N C6N 1.385(12)
C5N H5N 0.9500
C6N H6N 0.9500
C1O C2O 1.365(7)
C1O C6O 1.377(8)
C1O H1O 0.9500
C2O C3O 1.388(7)
C2O H2O 0.9500
C3O C4O 1.363(8)
C3O H3O 0.9500
C4O C5O 1.375(9)
C4O H4O 0.9500
C5O C6O 1.392(9)
C5O H5O 0.9500
C6O H6O 0.9500
C1P C2P 1.353(9)
C1P C6P 1.379(8)
C1P H1P 0.9500
C2P C3P 1.386(8)
C2P H2P 0.9500
C3P C4P 1.384(7)
C3P H3P 0.9500
C4P C5P 1.365(7)
C4P H4P 0.9500
C5P C6P 1.392(7)
C5P H5P 0.9500
C6P H6P 0.9500

loop_
_geom_torsion_atom_site_label_1
_geom_torsion_atom_site_label_2
_geom_torsion_atom_site_label_3
_geom_torsion_atom_site_label_4
_geom_torsion
O2A Al1A O1A C1A 96.8(3)
C8A Al1A O1A C1A -31.1(3)
C31A Al1A O1A C1A -175.1(3)
C32A Al1A O1A C1A -141.8(3)
C7A Al1A O1A C1A 0.0(3)
O1A Al1A O2A C25A 96.8(3)
C8A Al1A O2A C25A -144.7(3)
C31A Al1A O2A C25A -1.5(3)
C32A Al1A O2A C25A -32.6(3)
C7A Al1A O2A C25A -177.5(3)
Al1A O1A C1A C6A -177.4(3)
Al1A O1A C1A C2A 1.3(5)
O1A C1A C2A C3A 177.3(3)
C6A C1A C2A C3A -4.1(6)
O1A C1A C2A C7A -2.4(5)
C6A C1A C2A C7A 176.2(3)
C1A C2A C3A C4A 0.5(6)
C7A C2A C3A C4A -179.9(4)
C2A C3A C4A C5A 2.4(6)
C3A C4A C5A C6A -1.8(7)
C4A C5A C6A C1A -1.8(6)
C4A C5A C6A C16A 173.7(4)
O1A C1A C6A C5A -176.7(3)
C2A C1A C6A C5A 4.7(6)
O1A C1A C6A C16A 7.8(5)
C2A C1A C6A C16A -170.9(4)
C3A C2A C7A C12A 72.9(5)
C1A C2A C7A C12A -107.5(4)
C3A C2A C7A C8A -110.3(4)
C1A C2A C7A C8A 69.4(4)
C3A C2A C7A Al1A -177.7(3)
C1A C2A C7A Al1A 2.0(4)
C12A C7A C8A C9A -0.5(5)
C2A C7A C8A C9A -177.5(3)
Al1A C7A C8A C9A -90.9(3)
C12A C7A C8A C13A -168.2(3)
C2A C7A C8A C13A 14.8(5)
Al1A C7A C8A C13A 101.4(3)
C12A C7A C8A Al1A 90.4(3)
C2A C7A C8A Al1A -86.6(3)
C7A C8A C9A C10A -2.4(5)
C13A C8A C9A C10A 165.2(3)
Al1A C8A C9A C10A -82.5(4)
C8A C9A C10A C11A 2.5(5)
C8A C9A C10A C14A -177.4(3)
C9A C10A C11A C12A 0.3(5)
C14A C10A C11A C12A -179.7(4)
C10A C11A C12A C7A -3.2(5)
C10A C11A C12A C15A 175.6(4)
C8A C7A C12A C11A 3.3(5)
C2A C7A C12A C11A -180.0(3)
Al1A C7A C12A C11A 72.6(3)
C8A C7A C12A C15A -175.6(3)
C2A C7A C12A C15A 1.2(5)
Al1A C7A C12A C15A -106.2(3)
C5A C6A C16A C21A -96.5(5)
C1A C6A C16A C21A 78.9(5)
C5A C6A C16A C17A 85.4(5)
C1A C6A C16A C17A -99.2(5)
C21A C16A C17A C18A 2.9(6)
C6A C16A C17A C18A -179.1(4)
C21A C16A C17A C22A -175.0(4)
C6A C16A C17A C22A 3.1(6)
C16A C17A C18A C19A -1.8(6)
C22A C17A C18A C19A 176.1(4)
C17A C18A C19A C20A 0.3(6)
C17A C18A C19A C23A -179.3(4)
C18A C19A C20A C21A 0.0(6)
C23A C19A C20A C21A 179.6(4)
C19A C20A C21A C16A 1.1(6)
C19A C20A C21A C24A -178.2(4)
C17A C16A C21A C20A -2.5(5)
C6A C16A C21A C20A 179.3(3)
C17A C16A C21A C24A 176.8(4)
C6A C16A C21A C24A -1.4(5)
Al1A O2A C25A C30A -176.6(3)
Al1A O2A C25A C26A 3.8(4)
O2A C25A C26A C27A 176.2(3)
C30A C25A C26A C27A -3.4(5)
O2A C25A C26A C31A -4.4(5)
C30A C25A C26A C31A 176.0(3)
C25A C26A C27A C28A 0.3(6)
C31A C26A C27A C28A -179.0(4)
C26A C27A C28A C29A 2.0(7)
C27A C28A C29A C30A -1.4(7)
O2A C25A C30A C29A -175.7(3)
C26A C25A C30A C29A 3.9(5)
O2A C25A C30A C40A 7.2(5)
C26A C25A C30A C40A -173.2(3)
C28A C29A C30A C25A -1.5(6)
C28A C29A C30A C40A 175.4(4)
C27A C26A C31A C36A 76.8(5)
C25A C26A C31A C36A -102.5(4)
C27A C26A C31A C32A -103.6(4)
C25A C26A C31A C32A 77.1(4)
C27A C26A C31A Al1A -178.0(3)
C25A C26A C31A Al1A 2.7(3)
C36A C31A C32A C33A -2.6(5)
C26A C31A C32A C33A 177.8(3)
Al1A C31A C32A C33A -92.4(3)
C36A C31A C32A C37A -170.2(3)
C26A C31A C32A C37A 10.2(5)
Al1A C31A C32A C37A 99.9(3)
C36A C31A C32A Al1A 89.8(3)
C26A C31A C32A Al1A -89.8(3)
C31A C32A C33A C34A -1.0(5)
C37A C32A C33A C34A 166.6(3)
Al1A C32A C33A C34A -76.4(4)
C32A C33A C34A C35A 2.6(5)
C32A C33A C34A C38A -174.9(4)
C33A C34A C35A C36A -0.7(5)
C38A C34A C35A C36A 176.8(4)
C34A C35A C36A C31A -2.8(5)
C34A C35A C36A C39A 174.7(3)
C32A C31A C36A C35A 4.4(5)
C26A C31A C36A C35A -176.0(3)
Al1A C31A C36A C35A 78.8(3)
C32A C31A C36A C39A -173.1(3)
C26A C31A C36A C39A 6.5(5)
Al1A C31A C36A C39A -98.7(3)
C25A C30A C40A C41A -92.0(4)
C29A C30A C40A C41A 91.1(5)
C25A C30A C40A C45A 83.6(4)
C29A C30A C40A C45A -93.2(5)
C45A C40A C41A C42A 0.6(5)
C30A C40A C41A C42A 176.2(3)
C45A C40A C41A C46A -178.1(4)
C30A C40A C41A C46A -2.5(5)
C40A C41A C42A C43A 0.2(6)
C46A C41A C42A C43A 178.9(4)
C41A C42A C43A C44A -1.1(6)
C41A C42A C43A C47A 179.1(4)
C42A C43A C44A C45A 1.2(6)
C47A C43A C44A C45A -179.1(4)
C43A C44A C45A C40A -0.3(6)
C43A C44A C45A C48A -179.0(4)
C41A C40A C45A C44A -0.6(5)
C30A C40A C45A C44A -176.2(3)
C41A C40A C45A C48A 178.1(4)
C30A C40A C45A C48A 2.5(5)
O2B Al1B O1B C1B 92.7(3)
C32B Al1B O1B C1B -150.2(3)
C8B Al1B O1B C1B -37.4(3)
C7B Al1B O1B C1B -5.1(3)
C31B Al1B O1B C1B 177.8(3)
O1B Al1B O2B C25B 91.0(3)
C32B Al1B O2B C25B -35.4(3)
C8B Al1B O2B C25B -148.1(3)
C7B Al1B O2B C25B 179.3(3)
C31B Al1B O2B C25B -4.0(3)
Al1B O1B C1B C6B -172.6(3)
Al1B O1B C1B C2B 6.6(5)
O1B C1B C2B C3B 176.2(3)
C6B C1B C2B C3B -4.6(5)
O1B C1B C2B C7B -3.3(5)
C6B C1B C2B C7B 175.9(3)
C1B C2B C3B C4B 2.3(6)
C7B C2B C3B C4B -178.3(4)
C2B C3B C4B C5B 0.8(6)
C3B C4B C5B C6B -1.7(6)
O1B C1B C6B C5B -177.1(3)
C2B C1B C6B C5B 3.8(5)
O1B C1B C6B C16B 3.4(5)
C2B C1B C6B C16B -175.8(3)
C4B C5B C6B C1B -0.6(6)
C4B C5B C6B C16B 178.9(4)
C3B C2B C7B C12B 74.7(5)
C1B C2B C7B C12B -105.9(4)
C3B C2B C7B C8B -107.3(4)
C1B C2B C7B C8B 72.1(4)
C3B C2B C7B Al1B -179.8(3)
C1B C2B C7B Al1B -0.4(3)
C12B C7B C8B C9B -0.8(5)
C2B C7B C8B C9B -178.8(3)
Al1B C7B C8B C9B -90.2(3)
C12B C7B C8B C13B -169.6(3)
C2B C7B C8B C13B 12.3(5)
Al1B C7B C8B C13B 100.9(3)
C12B C7B C8B Al1B 89.4(3)
C2B C7B C8B Al1B -88.6(3)
C7B C8B C9B C10B -3.7(5)
C13B C8B C9B C10B 165.3(3)
Al1B C8B C9B C10B -79.3(3)
C8B C9B C10B C11B 3.9(5)
C8B C9B C10B C14B -176.1(3)
C9B C10B C11B C12B 0.3(5)
C14B C10B C11B C12B -179.6(3)
C10B C11B C12B C7B -4.6(5)
C10B C11B C12B C15B 173.2(3)
C8B C7B C12B C11B 4.8(5)
C2B C7B C12B C11B -177.2(3)
Al1B C7B C12B C11B 77.5(3)
C8B C7B C12B C15B -173.0(3)
C2B C7B C12B C15B 5.0(5)
Al1B C7B C12B C15B -100.2(3)
C1B C6B C16B C21B -86.9(5)
C5B C6B C16B C21B 93.6(5)
C1B C6B C16B C17B 89.7(5)
C5B C6B C16B C17B -89.8(5)
C21B C16B C17B C18B 0.1(6)
C6B C16B C17B C18B -176.4(4)
C21B C16B C17B C22B -179.9(4)
C6B C16B C17B C22B 3.5(6)
C16B C17B C18B C19B 1.4(6)
C22B C17B C18B C19B -178.6(4)
C17B C18B C19B C20B -2.3(7)
C17B C18B C19B C23B 176.6(4)
C18B C19B C20B C21B 1.9(7)
C23B C19B C20B C21B -177.1(4)
C17B C16B C21B C20B -0.6(6)
C6B C16B C21B C20B 176.0(4)
C17B C16B C21B C24B 178.1(4)
C6B C16B C21B C24B -5.4(6)
C19B C20B C21B C16B -0.4(6)
C19B C20B C21B C24B -179.1(4)
Al1B O2B C25B C30B -172.7(3)
Al1B O2B C25B C26B 6.6(5)
O2B C25B C26B C27B 177.1(4)
C30B C25B C26B C27B -3.7(6)
O2B C25B C26B C31B -5.0(6)
C30B C25B C26B C31B 174.3(4)
C25B C26B C27B C28B 0.3(7)
C31B C26B C27B C28B -177.5(4)
C26B C27B C28B C29B 2.2(7)
C27B C28B C29B C30B -1.6(7)
O2B C25B C30B C29B -176.5(4)
C26B C25B C30B C29B 4.3(6)
O2B C25B C30B C40B 8.5(6)
C26B C25B C30B C40B -170.8(4)
C28B C29B C30B C25B -1.6(7)
C28B C29B C30B C40B 173.3(4)
C25B C26B C31B C36B -107.1(4)
C27B C26B C31B C36B 70.8(5)
C25B C26B C31B C32B 69.5(5)
C27B C26B C31B C32B -112.6(4)
C25B C26B C31B Al1B 1.7(4)
C27B C26B C31B Al1B 179.6(4)
C36B C31B C32B C33B 1.3(5)
C26B C31B C32B C33B -175.3(3)
Al1B C31B C32B C33B -89.2(3)
C36B C31B C32B C37B -167.6(3)
C26B C31B C32B C37B 15.8(5)
Al1B C31B C32B C37B 101.9(3)
C36B C31B C32B Al1B 90.5(3)
C26B C31B C32B Al1B -86.1(3)
C31B C32B C33B C34B -3.2(6)
C37B C32B C33B C34B 165.5(4)
Al1B C32B C33B C34B -82.2(4)
C32B C33B C34B C35B 1.3(6)
C32B C33B C34B C38B -178.7(4)
C33B C34B C35B C36B 2.6(6)
C38B C34B C35B C36B -177.3(4)
C32B C31B C36B C35B 2.4(5)
C26B C31B C36B C35B 178.9(3)
Al1B C31B C36B C35B 72.1(4)
C32B C31B C36B C39B -176.1(3)
C26B C31B C36B C39B 0.4(6)
Al1B C31B C36B C39B -106.4(4)
C34B C35B C36B C31B -4.5(6)
C34B C35B C36B C39B 174.0(4)
C25B C30B C40B C45B 85.0(5)
C29B C30B C40B C45B -89.7(5)
C25B C30B C40B C41B -94.1(5)
C29B C30B C40B C41B 91.2(5)
C45B C40B C41B C42B 3.7(6)
C30B C40B C41B C42B -177.2(4)
C45B C40B C41B C46B -174.8(4)
C30B C40B C41B C46B 4.3(6)
C40B C41B C42B C43B -0.7(6)
C46B C41B C42B C43B 177.8(4)
C41B C42B C43B C44B -2.3(6)
C41B C42B C43B C47B 178.1(4)
C42B C43B C44B C45B 2.4(6)
C47B C43B C44B C45B -178.1(4)
C43B C44B C45B C40B 0.6(6)
C43B C44B C45B C48B -179.2(4)
C41B C40B C45B C44B -3.7(5)
C30B C40B C45B C44B 177.2(3)
C41B C40B C45B C48B 176.2(4)
C30B C40B C45B C48B -3.0(5)
B5C C1C B2C Cl2C -145.2(3)
B3C C1C B2C Cl2C 108.2(4)
B4C C1C B2C Cl2C 144.4(3)
B6C C1C B2C Cl2C -108.6(4)
B5C C1C B2C B7C 66.7(4)
B3C C1C B2C B7C -39.9(3)
B4C C1C B2C B7C -3.8(4)
B6C C1C B2C B7C 103.3(3)
B5C C1C B2C B11C 3.5(4)
B3C C1C B2C B11C -103.1(3)
B4C C1C B2C B11C -67.0(4)
B6C C1C B2C B11C 40.1(3)
B5C C1C B2C B3C 106.6(4)
B4C C1C B2C B3C 36.2(3)
B6C C1C B2C B3C 143.2(3)
B5C C1C B2C B6C -36.6(3)
B3C C1C B2C B6C -143.2(3)
B4C C1C B2C B6C -107.1(4)
B5C C1C B3C Cl3C 144.4(3)
B4C C1C B3C Cl3C 107.8(4)
B6C C1C B3C Cl3C -145.0(3)
B2C C1C B3C Cl3C -109.4(4)
B5C C1C B3C B7C -66.5(4)
B4C C1C B3C B7C -103.0(3)
B6C C1C B3C B7C 4.1(4)
B2C C1C B3C B7C 39.8(3)
B5C C1C B3C B2C -106.3(4)
B4C C1C B3C B2C -142.8(3)
B6C C1C B3C B2C -35.7(3)
B5C C1C B3C B4C 36.6(3)
B6C C1C B3C B4C 107.1(3)
B2C C1C B3C B4C 142.8(3)
B5C C1C B3C B8C -3.5(4)
B4C C1C B3C B8C -40.1(3)
B6C C1C B3C B8C 67.1(4)
B2C C1C B3C B8C 102.7(3)
Cl2C B2C B3C C1C -109.1(4)
B7C B2C B3C C1C 134.3(3)
B11C B2C B3C C1C 96.1(3)
B6C B2C B3C C1C 32.6(3)
C1C B2C B3C Cl3C 109.3(4)
Cl2C B2C B3C Cl3C 0.2(5)
B7C B2C B3C Cl3C -116.4(3)
B11C B2C B3C Cl3C -154.7(3)
B6C B2C B3C Cl3C 141.8(3)
C1C B2C B3C B7C -134.3(3)
Cl2C B2C B3C B7C 116.6(4)
B11C B2C B3C B7C -38.3(3)
B6C B2C B3C B7C -101.7(4)
C1C B2C B3C B4C -33.0(3)
Cl2C B2C B3C B4C -142.1(3)
B7C B2C B3C B4C 101.3(3)
B11C B2C B3C B4C 63.1(4)
B6C B2C B3C B4C -0.4(4)
C1C B2C B3C B8C -96.6(3)
Cl2C B2C B3C B8C 154.3(3)
B7C B2C B3C B8C 37.7(3)
B11C B2C B3C B8C -0.5(4)
B6C B2C B3C B8C -64.0(4)
B5C C1C B4C Cl4C 107.7(3)
B3C C1C B4C Cl4C -109.5(3)
B6C C1C B4C Cl4C 144.8(3)
B2C C1C B4C Cl4C -145.6(3)
B5C C1C B4C B9C -40.0(3)
B3C C1C B4C B9C 102.8(3)
B6C C1C B4C B9C -2.9(4)
B2C C1C B4C B9C 66.8(4)
B5C C1C B4C B3C -142.8(3)
B6C C1C B4C B3C -105.8(3)
B2C C1C B4C B3C -36.1(3)
B5C C1C B4C B8C -102.6(3)
B3C C1C B4C B8C 40.2(3)
B6C C1C B4C B8C -65.6(4)
B2C C1C B4C B8C 4.1(4)
B3C C1C B4C B5C 142.8(3)
B6C C1C B4C B5C 37.1(3)
B2C C1C B4C B5C 106.8(3)
Cl3C B3C B4C C1C -109.6(4)
B7C B3C B4C C1C 96.5(3)
B2C B3C B4C C1C 33.2(3)
B8C B3C B4C C1C 134.0(3)
C1C B3C B4C Cl4C 110.6(4)
Cl3C B3C B4C Cl4C 1.0(5)
B7C B3C B4C Cl4C -152.8(3)
B2C B3C B4C Cl4C 143.8(3)
B8C B3C B4C Cl4C -115.4(4)
C1C B3C B4C B9C -95.8(3)
Cl3C B3C B4C B9C 154.6(3)
B7C B3C B4C B9C 0.7(4)
B2C B3C B4C B9C -62.7(4)
B8C B3C B4C B9C 38.2(3)
C1C B3C B4C B8C -134.0(3)
Cl3C B3C B4C B8C 116.4(4)
B7C B3C B4C B8C -37.5(3)
B2C B3C B4C B8C -100.8(3)
C1C B3C B4C B5C -32.6(3)
Cl3C B3C B4C B5C -142.2(3)
B7C B3C B4C B5C 64.0(4)
B2C B3C B4C B5C 0.6(4)
B8C B3C B4C B5C 101.4(3)
B3C C1C B5C Cl5C -144.3(3)
B4C C1C B5C Cl5C -108.0(3)
B6C C1C B5C Cl5C 109.6(3)
B2C C1C B5C Cl5C 145.9(3)
B3C C1C B5C B9C 3.4(4)
B4C C1C B5C B9C 39.8(3)
B6C C1C B5C B9C -102.6(3)
B2C C1C B5C B9C -66.3(4)
B3C C1C B5C B10C 66.5(4)
B4C C1C B5C B10C 102.8(3)
B6C C1C B5C B10C -39.6(3)
B2C C1C B5C B10C -3.3(4)
B3C C1C B5C B4C -36.4(3)
B6C C1C B5C B4C -142.4(3)
B2C C1C B5C B4C -106.1(3)
B3C C1C B5C B6C 106.1(3)
B4C C1C B5C B6C 142.4(3)
B2C C1C B5C B6C 36.3(3)
Cl4C B4C B5C C1C -111.0(4)
B9C B4C B5C C1C 133.9(3)
B3C B4C B5C C1C 32.8(3)
B8C B4C B5C C1C 96.4(3)
C1C B4C B5C Cl5C 110.2(3)
Cl4C B4C B5C Cl5C -0.8(5)
B9C B4C B5C Cl5C -115.9(3)
B3C B4C B5C Cl5C 143.0(3)
B8C B4C B5C Cl5C -153.4(3)
C1C B4C B5C B9C -133.9(3)
Cl4C B4C B5C B9C 115.1(4)
B3C B4C B5C B9C -101.1(3)
B8C B4C B5C B9C -37.5(3)
C1C B4C B5C B10C -96.2(3)
Cl4C B4C B5C B10C 152.8(3)
B9C B4C B5C B10C 37.7(3)
B3C B4C B5C B10C -63.4(4)
B8C B4C B5C B10C 0.2(4)
C1C B4C B5C B6C -33.3(3)
Cl4C B4C B5C B6C -144.3(3)
B9C B4C B5C B6C 100.7(3)
B3C B4C B5C B6C -0.5(4)
B8C B4C B5C B6C 63.1(4)
B5C C1C B6C Cl6C -108.7(3)
B3C C1C B6C Cl6C 144.3(3)
B4C C1C B6C Cl6C -145.7(3)
B2C C1C B6C Cl6C 108.6(4)
B5C C1C B6C B10C 39.7(3)
B3C C1C B6C B10C -67.3(4)
B4C C1C B6C B10C 2.6(4)
B2C C1C B6C B10C -103.0(3)
B5C C1C B6C B11C 102.7(3)
B3C C1C B6C B11C -4.3(4)
B4C C1C B6C B11C 65.7(4)
B2C C1C B6C B11C -40.0(3)
B5C C1C B6C B2C 142.7(3)
B3C C1C B6C B2C 35.7(3)
B4C C1C B6C B2C 105.7(3)
B3C C1C B6C B5C -107.0(4)
B4C C1C B6C B5C -37.1(3)
B2C C1C B6C B5C -142.7(3)
Cl2C B2C B6C C1C 109.1(4)
B7C B2C B6C C1C -96.2(3)
B11C B2C B6C C1C -133.9(3)
B3C B2C B6C C1C -32.5(3)
C1C B2C B6C Cl6C -110.3(4)
Cl2C B2C B6C Cl6C -1.3(5)
B7C B2C B6C Cl6C 153.4(3)
B11C B2C B6C Cl6C 115.7(3)
B3C B2C B6C Cl6C -142.8(3)
C1C B2C B6C B10C 95.9(3)
Cl2C B2C B6C B10C -155.0(3)
B7C B2C B6C B10C -0.3(4)
B11C B2C B6C B10C -38.0(3)
B3C B2C B6C B10C 63.4(4)
C1C B2C B6C B11C 133.9(3)
Cl2C B2C B6C B11C -117.0(4)
B7C B2C B6C B11C 37.7(3)
B3C B2C B6C B11C 101.5(4)
C1C B2C B6C B5C 32.6(3)
Cl2C B2C B6C B5C 141.7(3)
B7C B2C B6C B5C -63.6(4)
B11C B2C B6C B5C -101.3(3)
B3C B2C B6C B5C 0.1(4)
Cl5C B5C B6C C1C -109.7(3)
B9C B5C B6C C1C 96.1(3)
B10C B5C B6C C1C 134.3(3)
B4C B5C B6C C1C 33.2(3)
C1C B5C B6C Cl6C 109.8(4)
Cl5C B5C B6C Cl6C 0.1(5)
B9C B5C B6C Cl6C -154.1(3)
B10C B5C B6C Cl6C -115.9(4)
B4C B5C B6C Cl6C 143.0(3)
C1C B5C B6C B10C -134.3(3)
Cl5C B5C B6C B10C 116.0(3)
B9C B5C B6C B10C -38.2(3)
B4C B5C B6C B10C -101.1(3)
C1C B5C B6C B11C -96.1(3)
Cl5C B5C B6C B11C 154.2(3)
B9C B5C B6C B11C -0.1(4)
B10C B5C B6C B11C 38.2(3)
B4C B5C B6C B11C -62.9(4)
C1C B5C B6C B2C -33.0(3)
Cl5C B5C B6C B2C -142.7(3)
B9C B5C B6C B2C 63.1(4)
B10C B5C B6C B2C 101.3(3)
B4C B5C B6C B2C 0.2(4)
C1C B2C B7C Cl7C 149.8(3)
Cl2C B2C B7C Cl7C 4.1(6)
B11C B2C B7C Cl7C -111.5(4)
B3C B2C B7C Cl7C 110.7(4)
B6C B2C B7C Cl7C -148.7(3)
C1C B2C B7C B3C 39.1(3)
Cl2C B2C B7C B3C -106.6(4)
B11C B2C B7C B3C 137.8(3)
B6C B2C B7C B3C 100.5(3)
C1C B2C B7C B12C -60.9(4)
Cl2C B2C B7C B12C 153.3(3)
B11C B2C B7C B12C 37.8(3)
B3C B2C B7C B12C -100.0(3)
B6C B2C B7C B12C 0.5(4)
C1C B2C B7C B11C -98.7(3)
Cl2C B2C B7C B11C 115.6(4)
B3C B2C B7C B11C -137.8(3)
B6C B2C B7C B11C -37.3(3)
C1C B2C B7C B8C 1.7(4)
Cl2C B2C B7C B8C -144.0(3)
B11C B2C B7C B8C 100.5(3)
B3C B2C B7C B8C -37.4(3)
B6C B2C B7C B8C 63.2(4)
C1C B3C B7C B2C -39.5(3)
Cl3C B3C B7C B2C 107.4(4)
B4C B3C B7C B2C -101.0(3)
B8C B3C B7C B2C -138.2(3)
C1C B3C B7C Cl7C -150.7(3)
Cl3C B3C B7C Cl7C -3.9(6)
B2C B3C B7C Cl7C -111.2(4)
B4C B3C B7C Cl7C 147.8(3)
B8C B3C B7C Cl7C 110.6(4)
C1C B3C B7C B12C 60.6(4)
Cl3C B3C B7C B12C -152.6(3)
B2C B3C B7C B12C 100.0(3)
B4C B3C B7C B12C -1.0(4)
B8C B3C B7C B12C -38.1(3)
C1C B3C B7C B11C -2.1(4)
Cl3C B3C B7C B11C 144.7(3)
B2C B3C B7C B11C 37.4(3)
B4C B3C B7C B11C -63.6(4)
B8C B3C B7C B11C -100.8(3)
C1C B3C B7C B8C 98.7(3)
Cl3C B3C B7C B8C -114.5(4)
B2C B3C B7C B8C 138.2(3)
B4C B3C B7C B8C 37.2(3)
C1C B4C B8C Cl8C -150.1(3)
Cl4C B4C B8C Cl8C -1.7(5)
B9C B4C B8C Cl8C 111.8(3)
B3C B4C B8C Cl8C -110.7(3)
B5C B4C B8C Cl8C 149.1(3)
C1C B4C B8C B12C 60.4(4)
Cl4C B4C B8C B12C -151.2(3)
B9C B4C B8C B12C -37.7(3)
B3C B4C B8C B12C 99.9(3)
B5C B4C B8C B12C -0.4(4)
C1C B4C B8C B3C -39.4(3)
Cl4C B4C B8C B3C 108.9(4)
B9C B4C B8C B3C -137.5(3)
B5C B4C B8C B3C -100.3(3)
C1C B4C B8C B9C 98.1(3)
Cl4C B4C B8C B9C -113.5(4)
B3C B4C B8C B9C 137.5(3)
B5C B4C B8C B9C 37.3(3)
C1C B4C B8C B7C -2.7(4)
Cl4C B4C B8C B7C 145.6(3)
B9C B4C B8C B7C -100.8(3)
B3C B4C B8C B7C 36.7(3)
B5C B4C B8C B7C -63.6(4)
C1C B3C B8C Cl8C 150.3(3)
Cl3C B3C B8C Cl8C 4.6(5)
B7C B3C B8C Cl8C -110.5(3)
B2C B3C B8C Cl8C -147.8(3)
B4C B3C B8C Cl8C 110.9(3)
C1C B3C B8C B12C -60.8(3)
Cl3C B3C B8C B12C 153.5(3)
B7C B3C B8C B12C 38.4(3)
B2C B3C B8C B12C 1.1(4)
B4C B3C B8C B12C -100.2(3)
C1C B3C B8C B4C 39.5(3)
Cl3C B3C B8C B4C -106.2(4)
B7C B3C B8C B4C 138.6(3)
B2C B3C B8C B4C 101.3(3)
C1C B3C B8C B9C 2.0(4)
Cl3C B3C B8C B9C -143.7(3)
B7C B3C B8C B9C 101.2(3)
B2C B3C B8C B9C 63.9(3)
B4C B3C B8C B9C -37.4(3)
C1C B3C B8C B7C -99.2(3)
Cl3C B3C B8C B7C 115.1(4)
B2C B3C B8C B7C -37.3(3)
B4C B3C B8C B7C -138.6(3)
B2C B7C B8C Cl8C 148.0(3)
Cl7C B7C B8C Cl8C -0.2(5)
B3C B7C B8C Cl8C 110.6(3)
B12C B7C B8C Cl8C -112.8(3)
B11C B7C B8C Cl8C -149.0(3)
B2C B7C B8C B12C -99.2(3)
Cl7C B7C B8C B12C 112.6(4)
B3C B7C B8C B12C -136.7(3)
B11C B7C B8C B12C -36.3(3)
B2C B7C B8C B4C 0.6(4)
Cl7C B7C B8C B4C -147.6(3)
B3C B7C B8C B4C -36.9(3)
B12C B7C B8C B4C 99.8(3)
B11C B7C B8C B4C 63.5(4)
B2C B7C B8C B3C 37.5(3)
Cl7C B7C B8C B3C -110.8(4)
B12C B7C B8C B3C 136.7(3)
B11C B7C B8C B3C 100.4(3)
B2C B7C B8C B9C -62.1(4)
Cl7C B7C B8C B9C 149.7(3)
B3C B7C B8C B9C -99.6(3)
B12C B7C B8C B9C 37.1(3)
B11C B7C B8C B9C 0.8(4)
C1C B4C B9C Cl9C 150.0(3)
Cl4C B4C B9C Cl9C 3.5(5)
B3C B4C B9C Cl9C -148.9(3)
B8C B4C B9C Cl9C -110.8(3)
B5C B4C B9C Cl9C 110.8(3)
C1C B4C B9C B5C 39.1(3)
Cl4C B4C B9C B5C -107.3(3)
B3C B4C B9C B5C 100.3(3)
B8C B4C B9C B5C 138.4(3)
C1C B4C B9C B12C -61.3(3)
Cl4C B4C B9C B12C 152.2(3)
B3C B4C B9C B12C -0.2(4)
B8C B4C B9C B12C 37.9(3)
B5C B4C B9C B12C -100.5(3)
C1C B4C B9C B8C -99.2(3)
Cl4C B4C B9C B8C 114.3(4)
B3C B4C B9C B8C -38.1(3)
B5C B4C B9C B8C -138.4(3)
C1C B4C B9C B10C 1.9(3)
Cl4C B4C B9C B10C -144.6(3)
B3C B4C B9C B10C 63.1(4)
B8C B4C B9C B10C 101.1(3)
B5C B4C B9C B10C -37.2(3)
C1C B5C B9C B4C -39.4(3)
Cl5C B5C B9C B4C 106.5(3)
B10C B5C B9C B4C -138.3(3)
B6C B5C B9C B4C -100.7(3)
C1C B5C B9C Cl9C -149.7(3)
Cl5C B5C B9C Cl9C -3.8(4)
B10C B5C B9C Cl9C 111.3(3)
B4C B5C B9C Cl9C -110.3(3)
B6C B5C B9C Cl9C 149.0(3)
C1C B5C B9C B12C 61.5(3)
Cl5C B5C B9C B12C -152.6(3)
B10C B5C B9C B12C -37.4(3)
B4C B5C B9C B12C 100.9(3)
B6C B5C B9C B12C 0.2(4)
C1C B5C B9C B8C -1.9(3)
Cl5C B5C B9C B8C 144.0(3)
B10C B5C B9C B8C -100.8(3)
B4C B5C B9C B8C 37.5(3)
B6C B5C B9C B8C -63.2(3)
C1C B5C B9C B10C 98.9(3)
Cl5C B5C B9C B10C -115.1(3)
B4C B5C B9C B10C 138.3(3)
B6C B5C B9C B10C 37.6(3)
Cl8C B8C B9C B4C -110.3(3)
B12C B8C B9C B4C 137.5(3)
B3C B8C B9C B4C 37.6(3)
B7C B8C B9C B4C 100.3(3)
Cl8C B8C B9C Cl9C -0.2(4)
B12C B8C B9C Cl9C -112.5(3)
B4C B8C B9C Cl9C 110.1(3)
B3C B8C B9C Cl9C 147.7(3)
B7C B8C B9C Cl9C -149.6(3)
Cl8C B8C B9C B5C -148.0(3)
B12C B8C B9C B5C 99.8(3)
B4C B8C B9C B5C -37.7(3)
B3C B8C B9C B5C -0.1(3)
B7C B8C B9C B5C 62.6(3)
Cl8C B8C B9C B12C 112.3(3)
B4C B8C B9C B12C -137.5(3)
B3C B8C B9C B12C -99.9(3)
B7C B8C B9C B12C -37.2(3)
Cl8C B8C B9C B10C 148.7(3)
B12C B8C B9C B10C 36.4(3)
B4C B8C B9C B10C -101.1(3)
B3C B8C B9C B10C -63.5(3)
B7C B8C B9C B10C -0.8(4)
C1C B6C B10C Cl10 -150.7(3)
Cl6C B6C B10C Cl10 -4.2(5)
B11C B6C B10C Cl10 110.2(3)
B2C B6C B10C Cl10 147.8(3)
B5C B6C B10C Cl10 -112.0(3)
C1C B6C B10C B5C -38.8(2)
Cl6C B6C B10C B5C 107.8(3)
B11C B6C B10C B5C -137.8(3)
B2C B6C B10C B5C -100.3(3)
C1C B6C B10C B12C 61.5(3)
Cl6C B6C B10C B12C -152.0(3)
B11C B6C B10C B12C -37.6(3)
B2C B6C B10C B12C 0.0(4)
B5C B6C B10C B12C 100.2(3)
C1C B6C B10C B11C 99.0(3)
Cl6C B6C B10C B11C -114.4(4)
B2C B6C B10C B11C 37.5(3)
B5C B6C B10C B11C 137.8(3)
C1C B6C B10C B9C -1.2(3)
Cl6C B6C B10C B9C 145.3(3)
B11C B6C B10C B9C -100.3(3)
B2C B6C B10C B9C -62.7(3)
B5C B6C B10C B9C 37.5(3)
C1C B5C B10C Cl10 149.8(3)
Cl5C B5C B10C Cl10 2.6(5)
B9C B5C B10C Cl10 -111.8(3)
B4C B5C B10C Cl10 -148.9(3)
B6C B5C B10C Cl10 110.6(3)
C1C B5C B10C B6C 39.2(3)
Cl5C B5C B10C B6C -107.9(4)
B9C B5C B10C B6C 137.6(3)
B4C B5C B10C B6C 100.5(3)
C1C B5C B10C B12C -61.2(3)
Cl5C B5C B10C B12C 151.6(3)
B9C B5C B10C B12C 37.2(3)
B4C B5C B10C B12C 0.1(4)
B6C B5C B10C B12C -100.4(3)
C1C B5C B10C B11C 1.7(4)
Cl5C B5C B10C B11C -145.5(3)
B9C B5C B10C B11C 100.1(3)
B4C B5C B10C B11C 63.0(4)
B6C B5C B10C B11C -37.5(3)
C1C B5C B10C B9C -98.4(3)
Cl5C B5C B10C B9C 114.4(4)
B4C B5C B10C B9C -37.1(3)
B6C B5C B10C B9C -137.6(3)
B4C B9C B10C Cl10 148.5(3)
Cl9C B9C B10C Cl10 0.9(4)
B5C B9C B10C Cl10 110.9(3)
B12C B9C B10C Cl10 -111.2(3)
B8C B9C B10C Cl10 -147.7(3)
B4C B9C B10C B6C -0.4(4)
Cl9C B9C B10C B6C -148.1(3)
B5C B9C B10C B6C -38.1(3)
B12C B9C B10C B6C 99.8(3)
B8C B9C B10C B6C 63.3(3)
B4C B9C B10C B5C 37.6(3)
Cl9C B9C B10C B5C -110.0(3)
B12C B9C B10C B5C 137.9(3)
B8C B9C B10C B5C 101.4(3)
B4C B9C B10C B12C -100.2(3)
Cl9C B9C B10C B12C 112.2(3)
B5C B9C B10C B12C -137.9(3)
B8C B9C B10C B12C -36.4(3)
B4C B9C B10C B11C -63.3(3)
Cl9C B9C B10C B11C 149.1(3)
B5C B9C B10C B11C -101.0(3)
B12C B9C B10C B11C 36.9(3)
B8C B9C B10C B11C 0.4(4)
C1C B2C B11C Cl11 -150.0(3)
Cl2C B2C B11C Cl11 -3.9(5)
B7C B2C B11C Cl11 111.0(3)
B3C B2C B11C Cl11 148.9(3)
B6C B2C B11C Cl11 -110.5(3)
C1C B2C B11C B6C -39.5(3)
Cl2C B2C B11C B6C 106.6(4)
B7C B2C B11C B6C -138.5(3)
B3C B2C B11C B6C -100.6(3)
C1C B2C B11C B12C 60.9(4)
Cl2C B2C B11C B12C -153.0(3)
B7C B2C B11C B12C -38.1(3)
B3C B2C B11C B12C -0.2(4)
B6C B2C B11C B12C 100.4(3)
C1C B2C B11C B7C 99.0(3)
Cl2C B2C B11C B7C -114.8(4)
B3C B2C B11C B7C 37.9(3)
B6C B2C B11C B7C 138.5(3)
C1C B2C B11C B10C -2.1(4)
Cl2C B2C B11C B10C 144.0(3)
B7C B2C B11C B10C -101.2(3)
B3C B2C B11C B10C -63.3(4)
B6C B2C B11C B10C 37.3(3)
C1C B6C B11C Cl11 151.0(3)
Cl6C B6C B11C Cl11 4.1(6)
B10C B6C B11C Cl11 -110.6(4)
B2C B6C B11C Cl11 111.4(4)
B5C B6C B11C Cl11 -148.4(3)
C1C B6C B11C B2C 39.6(3)
Cl6C B6C B11C B2C -107.3(4)
B10C B6C B11C B2C 138.0(3)
B5C B6C B11C B2C 100.2(3)
C1C B6C B11C B12C -60.7(4)
Cl6C B6C B11C B12C 152.4(3)
B10C B6C B11C B12C 37.7(3)
B2C B6C B11C B12C -100.3(3)
B5C B6C B11C B12C -0.1(4)
C1C B6C B11C B7C 2.7(4)
Cl6C B6C B11C B7C -144.2(3)
B10C B6C B11C B7C 101.0(3)
B2C B6C B11C B7C -36.9(3)
B5C B6C B11C B7C 63.3(4)
C1C B6C B11C B10C -98.3(3)
Cl6C B6C B11C B10C 114.8(4)
B2C B6C B11C B10C -138.0(3)
B5C B6C B11C B10C -37.7(3)
B2C B7C B11C Cl11 -110.8(4)
Cl7C B7C B11C Cl11 -0.2(6)
B3C B7C B11C Cl11 -148.5(3)
B12C B7C B11C Cl11 112.1(4)
B8C B7C B11C Cl11 148.3(3)
Cl7C B7C B11C B2C 110.6(4)
B3C B7C B11C B2C -37.7(3)
B12C B7C B11C B2C -137.1(3)
B8C B7C B11C B2C -100.9(3)
B2C B7C B11C B6C 37.3(3)
Cl7C B7C B11C B6C 147.9(3)
B3C B7C B11C B6C -0.4(4)
B12C B7C B11C B6C -99.8(3)
B8C B7C B11C B6C -63.6(4)
B2C B7C B11C B12C 137.1(3)
Cl7C B7C B11C B12C -112.2(4)
B3C B7C B11C B12C 99.4(3)
B8C B7C B11C B12C 36.2(3)
B2C B7C B11C B10C 100.3(3)
Cl7C B7C B11C B10C -149.0(3)
B3C B7C B11C B10C 62.7(4)
B12C B7C B11C B10C -36.8(3)
B8C B7C B11C B10C -0.6(4)
Cl10 B10C B11C Cl11 -0.2(5)
B6C B10C B11C Cl11 110.3(3)
B5C B10C B11C Cl11 148.3(3)
B12C B10C B11C Cl11 -112.2(4)
B9C B10C B11C Cl11 -149.0(3)
Cl10 B10C B11C B2C -148.2(3)
B6C B10C B11C B2C -37.7(3)
B5C B10C B11C B2C 0.3(4)
B12C B10C B11C B2C 99.9(3)
B9C B10C B11C B2C 63.0(4)
Cl10 B10C B11C B6C -110.5(3)
B5C B10C B11C B6C 38.0(3)
B12C B10C B11C B6C 137.5(3)
B9C B10C B11C B6C 100.7(3)
Cl10 B10C B11C B12C 111.9(3)
B6C B10C B11C B12C -137.5(3)
B5C B10C B11C B12C -99.5(3)
B9C B10C B11C B12C -36.8(3)
Cl10 B10C B11C B7C 148.8(3)
B6C B10C B11C B7C -100.6(3)
B5C B10C B11C B7C -62.7(4)
B12C B10C B11C B7C 36.9(3)
B9C B10C B11C B7C 0.1(4)
B4C B9C B12C Cl12 -149.1(3)
Cl9C B9C B12C Cl12 -1.2(4)
B5C B9C B12C Cl12 146.9(3)
B8C B9C B12C Cl12 -111.2(3)
B10C B9C B12C Cl12 109.5(3)
B4C B9C B12C B11C 63.7(4)
Cl9C B9C B12C B11C -148.3(3)
B5C B9C B12C B11C -0.2(4)
B8C B9C B12C B11C 101.7(3)
B10C B9C B12C B11C -37.6(3)
B4C B9C B12C B8C -38.0(3)
Cl9C B9C B12C B8C 109.9(3)
B5C B9C B12C B8C -102.0(3)
B10C B9C B12C B8C -139.4(3)
B4C B9C B12C B10C 101.4(3)
Cl9C B9C B12C B10C -110.7(3)
B5C B9C B12C B10C 37.4(3)
B8C B9C B12C B10C 139.4(3)
B4C B9C B12C B7C -0.4(4)
Cl9C B9C B12C B7C 147.5(3)
B5C B9C B12C B7C -64.4(3)
B8C B9C B12C B7C 37.6(3)
B10C B9C B12C B7C -101.8(3)
Cl11 B11C B12C Cl12 1.5(5)
B2C B11C B12C Cl12 150.2(3)
B6C B11C B12C Cl12 -146.3(3)
B7C B11C B12C Cl12 112.4(3)
B10C B11C B12C Cl12 -108.7(3)
Cl11 B11C B12C B9C 147.9(3)
B2C B11C B12C B9C -63.3(4)
B6C B11C B12C B9C 0.2(4)
B7C B11C B12C B9C -101.2(3)
B10C B11C B12C B9C 37.7(3)
Cl11 B11C B12C B8C -147.9(3)
B2C B11C B12C B8C 0.9(4)
B6C B11C B12C B8C 64.4(4)
B7C B11C B12C B8C -37.0(3)
B10C B11C B12C B8C 101.9(3)
Cl11 B11C B12C B10C 110.2(4)
B2C B11C B12C B10C -101.0(3)
B6C B11C B12C B10C -37.5(3)
B7C B11C B12C B10C -138.9(3)
Cl11 B11C B12C B7C -110.9(3)
B2C B11C B12C B7C 37.9(3)
B6C B11C B12C B7C 101.3(3)
B10C B11C B12C B7C 138.9(3)
Cl8C B8C B12C Cl12 -2.4(5)
B4C B8C B12C Cl12 146.5(3)
B3C B8C B12C Cl12 -150.7(3)
B9C B8C B12C Cl12 109.0(3)
B7C B8C B12C Cl12 -112.6(3)
Cl8C B8C B12C B9C -111.4(3)
B4C B8C B12C B9C 37.5(3)
B3C B8C B12C B9C 100.3(3)
B7C B8C B12C B9C 138.4(3)
Cl8C B8C B12C B11C 147.1(3)
B4C B8C B12C B11C -64.0(4)
B3C B8C B12C B11C -1.2(4)
B9C B8C B12C B11C -101.5(3)
B7C B8C B12C B11C 36.9(3)
Cl8C B8C B12C B10C -148.4(3)
B4C B8C B12C B10C 0.5(4)
B3C B8C B12C B10C 63.3(3)
B9C B8C B12C B10C -37.0(3)
B7C B8C B12C B10C 101.4(3)
Cl8C B8C B12C B7C 110.2(3)
B4C B8C B12C B7C -101.0(3)
B3C B8C B12C B7C -38.1(3)
B9C B8C B12C B7C -138.4(3)
Cl10 B10C B12C Cl12 1.9(4)
B6C B10C B12C Cl12 149.3(3)
B5C B10C B12C Cl12 -147.0(3)
B11C B10C B12C Cl12 111.8(3)
B9C B10C B12C Cl12 -109.8(3)
Cl10 B10C B12C B9C 111.7(3)
B6C B10C B12C B9C -100.9(3)
B5C B10C B12C B9C -37.2(3)
B11C B10C B12C B9C -138.4(3)
Cl10 B10C B12C B11C -109.8(3)
B6C B10C B12C B11C 37.5(3)
B5C B10C B12C B11C 101.3(3)
B9C B10C B12C B11C 138.4(3)
Cl10 B10C B12C B8C 148.6(3)
B6C B10C B12C B8C -64.1(3)
B5C B10C B12C B8C -0.3(4)
B11C B10C B12C B8C -101.6(3)
B9C B10C B12C B8C 36.8(3)
Cl10 B10C B12C B7C -147.0(3)
B6C B10C B12C B7C 0.4(4)
B5C B10C B12C B7C 64.1(3)
B11C B10C B12C B7C -37.2(3)
B9C B10C B12C B7C 101.3(3)
B2C B7C B12C Cl12 -148.4(3)
Cl7C B7C B12C Cl12 0.4(5)
B3C B7C B12C Cl12 148.5(3)
B11C B7C B12C Cl12 -110.6(3)
B8C B7C B12C Cl12 110.2(3)
B2C B7C B12C B9C 64.0(4)
Cl7C B7C B12C B9C -147.3(3)
B3C B7C B12C B9C 0.8(4)
B11C B7C B12C B9C 101.8(3)
B8C B7C B12C B9C -37.5(3)
B2C B7C B12C B11C -37.8(3)
Cl7C B7C B12C B11C 111.0(3)
B3C B7C B12C B11C -100.9(3)
B8C B7C B12C B11C -139.2(3)
B2C B7C B12C B8C 101.4(3)
Cl7C B7C B12C B8C -109.8(4)
B3C B7C B12C B8C 38.3(3)
B11C B7C B12C B8C 139.2(3)
B2C B7C B12C B10C -0.5(4)
Cl7C B7C B12C B10C 148.2(3)
B3C B7C B12C B10C -63.7(4)
B11C B7C B12C B10C 37.2(3)
B8C B7C B12C B10C -102.0(3)
B6D C1D B2D B7D 102.3(3)
B3D C1D B2D B7D -40.2(3)
B5D C1D B2D B7D 65.9(4)
B4D C1D B2D B7D -4.9(4)
B6D C1D B2D Cl2D -107.7(4)
B3D C1D B2D Cl2D 109.8(4)
B5D C1D B2D Cl2D -144.2(3)
B4D C1D B2D Cl2D 145.1(3)
B6D C1D B2D B11D 39.4(3)
B3D C1D B2D B11D -103.1(4)
B5D C1D B2D B11D 2.9(4)
B4D C1D B2D B11D -67.9(4)
B6D C1D B2D B3D 142.5(4)
B5D C1D B2D B3D 106.1(4)
B4D C1D B2D B3D 35.3(3)
B6D C1D B2D B1D -108.2(17)
B3D C1D B2D B1D 109.3(17)
B5D C1D B2D B1D -144.7(17)
B4D C1D B2D B1D 144.5(17)
B3D C1D B2D B6D -142.5(4)
B5D C1D B2D B6D -36.5(3)
B4D C1D B2D B6D -107.2(4)
C4D B1D B2D C1D -29.4(16)
Cl1D B1D B2D C1D -145.5(18)
B6D B1D B2D C1D 69.3(16)
B5D B1D B2D C1D 31.7(16)
B3D B1D B2D C1D -68.3(16)
C4D B1D B2D B7D 1.9(5)
Cl1D B1D B2D B7D -114.3(5)
B6D B1D B2D B7D 100.5(3)
B5D B1D B2D B7D 63.0(4)
B3D B1D B2D B7D -37.1(3)
C4D B1D B2D Cl2D 151.1(4)
Cl1D B1D B2D Cl2D 35.0(5)
B6D B1D B2D Cl2D -110.2(4)
B5D B1D B2D Cl2D -147.8(3)
B3D B1D B2D Cl2D 112.2(3)
C4D B1D B2D B11D -62.5(4)
Cl1D B1D B2D B11D -178.6(4)
B6D B1D B2D B11D 36.2(3)
B5D B1D B2D B11D -1.4(4)
B3D B1D B2D B11D -101.4(4)
C4D B1D B2D B3D 38.9(3)
Cl1D B1D B2D B3D -77.2(5)
B6D B1D B2D B3D 137.6(3)
B5D B1D B2D B3D 100.0(3)
C4D B1D B2D B6D -98.6(4)
Cl1D B1D B2D B6D 145.2(5)
B5D B1D B2D B6D -37.5(3)
B3D B1D B2D B6D -137.6(3)
B6D C1D B3D C4D 102.7(3)
B2D C1D B3D C4D 139.5(4)
B5D C1D B3D C4D 32.7(4)
B4D C1D B3D C4D -4.8(4)
B6D C1D B3D B8D 66.3(4)
B2D C1D B3D B8D 103.2(3)
B5D C1D B3D B8D -3.6(4)
B4D C1D B3D B8D -41.1(3)
B6D C1D B3D Cl3D -144.6(3)
B2D C1D B3D Cl3D -107.8(3)
B5D C1D B3D Cl3D 145.5(3)
B4D C1D B3D Cl3D 107.9(4)
B6D C1D B3D B2D -36.9(3)
B5D C1D B3D B2D -106.8(3)
B4D C1D B3D B2D -144.3(4)
B6D C1D B3D B7D 2.9(4)
B2D C1D B3D B7D 39.7(3)
B5D C1D B3D B7D -67.0(4)
B4D C1D B3D B7D -104.6(3)
B6D C1D B3D B1D -145.1(17)
B2D C1D B3D B1D -108.2(17)
B5D C1D B3D B1D 145.0(17)
B4D C1D B3D B1D 107.5(17)
B6D C1D B3D B4D 107.5(4)
B2D C1D B3D B4D 144.3(4)
B5D C1D B3D B4D 37.6(3)
B7D B2D B3D C1D 134.1(3)
Cl2D B2D B3D C1D -109.8(4)
B11D B2D B3D C1D 96.1(3)
B1D B2D B3D C1D -4.8(3)
B6D B2D B3D C1D 32.9(3)
C1D B2D B3D C4D -34.2(3)
B7D B2D B3D C4D 100.0(4)
Cl2D B2D B3D C4D -144.0(3)
B11D B2D B3D C4D 62.0(3)
B1D B2D B3D C4D -39.0(4)
B6D B2D B3D C4D -1.2(4)
C1D B2D B3D B8D -96.0(3)
B7D B2D B3D B8D 38.2(3)
Cl2D B2D B3D B8D 154.2(3)
B11D B2D B3D B8D 0.2(3)
B1D B2D B3D B8D -100.8(3)
B6D B2D B3D B8D -63.0(3)
C1D B2D B3D Cl3D 107.8(4)
B7D B2D B3D Cl3D -118.0(3)
Cl2D B2D B3D Cl3D -2.0(4)
B11D B2D B3D Cl3D -156.0(3)
B1D B2D B3D Cl3D 103.0(4)
B6D B2D B3D Cl3D 140.8(3)
C1D B2D B3D B7D -134.1(3)
Cl2D B2D B3D B7D 116.1(3)
B11D B2D B3D B7D -38.0(3)
B1D B2D B3D B7D -139.0(3)
B6D B2D B3D B7D -101.2(3)
C1D B2D B3D B1D 4.8(3)
B7D B2D B3D B1D 139.0(3)
Cl2D B2D B3D B1D -105.0(3)
B11D B2D B3D B1D 100.9(4)
B6D B2D B3D B1D 37.7(3)
C1D B2D B3D B4D -31.7(3)
B7D B2D B3D B4D 102.5(3)
Cl2D B2D B3D B4D -141.5(3)
B11D B2D B3D B4D 64.4(4)
B1D B2D B3D B4D -36.5(3)
B6D B2D B3D B4D 1.2(4)
C4D B1D B3D C1D -65.1(17)
Cl1D B1D B3D C1D -172.2(18)
B6D B1D B3D C1D 31.4(16)
B2D B1D B3D C1D 69.3(17)
B5D B1D B3D C1D -31.5(16)
Cl1D B1D B3D C4D -107.1(5)
B6D B1D B3D C4D 96.6(5)
B2D B1D B3D C4D 134.5(5)
B5D B1D B3D C4D 33.7(3)
C4D B1D B3D B8D -33.1(5)
Cl1D B1D B3D B8D -140.2(4)
B6D B1D B3D B8D 63.5(3)
B2D B1D B3D B8D 101.4(3)
B5D B1D B3D B8D 0.6(5)
C4D B1D B3D Cl3D 115.3(4)
Cl1D B1D B3D Cl3D 8.2(4)
B6D B1D B3D Cl3D -148.2(3)
B2D B1D B3D Cl3D -110.2(4)
B5D B1D B3D Cl3D 148.9(3)
C4D B1D B3D B2D -134.5(5)
Cl1D B1D B3D B2D 118.4(4)
B6D B1D B3D B2D -37.9(3)
B5D B1D B3D B2D -100.8(4)
C4D B1D B3D B7D -97.9(5)
Cl1D B1D B3D B7D 155.0(4)
B6D B1D B3D B7D -1.3(4)
B2D B1D B3D B7D 36.6(3)
B5D B1D B3D B7D -64.2(4)
C4D B1D B3D B4D 4.9(4)
Cl1D B1D B3D B4D -102.2(4)
B6D B1D B3D B4D 101.5(3)
B2D B1D B3D B4D 139.4(3)
B5D B1D B3D B4D 38.6(3)
B6D C1D B4D Cl4D 143.9(3)
B3D C1D B4D Cl4D -109.8(3)
B2D C1D B4D Cl4D -144.8(3)
B5D C1D B4D Cl4D 108.6(3)
B6D C1D B4D B9D -4.9(4)
B3D C1D B4D B9D 101.4(3)
B2D C1D B4D B9D 66.3(3)
B5D C1D B4D B9D -40.2(3)
B6D C1D B4D B8D -66.3(3)
B3D C1D B4D B8D 40.0(3)
B2D C1D B4D B8D 5.0(4)
B5D C1D B4D B8D -101.6(3)
B6D C1D B4D B3D -106.3(4)
B2D C1D B4D B3D -35.1(3)
B5D C1D B4D B3D -141.6(3)
B6D C1D B4D B5D 35.3(3)
B3D C1D B4D B5D 141.6(3)
B2D C1D B4D B5D 106.5(4)
C4D B3D B4D C1D 64.4(17)
B8D B3D B4D C1D 133.0(3)
Cl3D B3D B4D C1D -107.7(4)
B2D B3D B4D C1D 31.8(3)
B7D B3D B4D C1D 95.3(3)
B1D B3D B4D C1D -4.8(3)
C1D B3D B4D Cl4D 109.2(3)
C4D B3D B4D Cl4D 173.6(17)
B8D B3D B4D Cl4D -117.8(3)
Cl3D B3D B4D Cl4D 1.5(4)
B2D B3D B4D Cl4D 141.0(3)
B7D B3D B4D Cl4D -155.5(3)
B1D B3D B4D Cl4D 104.4(3)
C1D B3D B4D B9D -95.8(3)
C4D B3D B4D B9D -31.4(16)
B8D B3D B4D B9D 37.2(3)
Cl3D B3D B4D B9D 156.6(3)
B2D B3D B4D B9D -64.0(3)
B7D B3D B4D B9D -0.5(3)
B1D B3D B4D B9D -100.6(3)
C1D B3D B4D B8D -133.0(3)
C4D B3D B4D B8D -68.6(17)
Cl3D B3D B4D B8D 119.3(3)
B2D B3D B4D B8D -101.2(3)
B7D B3D B4D B8D -37.7(3)
B1D B3D B4D B8D -137.8(3)
C1D B3D B4D B5D -33.6(3)
C4D B3D B4D B5D 30.7(16)
B8D B3D B4D B5D 99.3(3)
Cl3D B3D B4D B5D -141.3(3)
B2D B3D B4D B5D -1.9(4)
B7D B3D B4D B5D 61.6(3)
B1D B3D B4D B5D -38.5(4)
Cl1D B1D C4D B9D -171.1(4)
B6D B1D C4D B9D 3.7(6)
B2D B1D C4D B9D 66.2(4)
B5D B1D C4D B9D -36.0(4)
B3D B1D C4D B9D 105.6(5)
Cl1D B1D C4D B8D 119.2(6)
B6D B1D C4D B8D -66.0(4)
B2D B1D C4D B8D -3.5(5)
B5D B1D C4D B8D -105.7(5)
B3D B1D C4D B8D 35.9(4)
Cl1D B1D C4D B3D 83.3(5)
B6D B1D C4D B3D -101.9(4)
B2D B1D C4D B3D -39.4(3)
B5D B1D C4D B3D -141.6(4)
Cl1D B1D C4D B5D -135.1(5)
B6D B1D C4D B5D 39.7(3)
B2D B1D C4D B5D 102.2(4)
B3D B1D C4D B5D 141.6(4)
C1D B3D C4D B1D 4.8(3)
B8D B3D C4D B1D 142.8(6)
Cl3D B3D C4D B1D -99.9(5)
B2D B3D C4D B1D 39.8(4)
B7D B3D C4D B1D 101.9(4)
B4D B3D C4D B1D -108.3(17)
C1D B3D C4D B9D -101.9(4)
B8D B3D C4D B9D 36.1(3)
Cl3D B3D C4D B9D 153.4(4)
B2D B3D C4D B9D -66.8(4)
B7D B3D C4D B9D -4.7(5)
B1D B3D C4D B9D -106.6(6)
B4D B3D C4D B9D 145.1(18)
C1D B3D C4D B8D -138.0(4)
Cl3D B3D C4D B8D 117.3(4)
B2D B3D C4D B8D -102.9(4)
B7D B3D C4D B8D -40.9(3)
B1D B3D C4D B8D -142.8(6)
B4D B3D C4D B8D 109.0(17)
C1D B3D C4D B5D -32.7(3)
B8D B3D C4D B5D 105.3(5)
Cl3D B3D C4D B5D -137.4(4)
B2D B3D C4D B5D 2.3(5)
B7D B3D C4D B5D 64.4(4)
B1D B3D C4D B5D -37.5(4)
B4D B3D C4D B5D -145.8(18)
B1D C4D B5D C1D -4.8(3)
B9D C4D B5D C1D 138.1(4)
B8D C4D B5D C1D 101.5(4)
B3D C4D B5D C1D 32.7(3)
B1D C4D B5D B9D -142.9(6)
B8D C4D B5D B9D -36.6(3)
B3D C4D B5D B9D -105.4(5)
B1D C4D B5D B10D -102.0(4)
B9D C4D B5D B10D 40.9(3)
B8D C4D B5D B10D 4.4(5)
B3D C4D B5D B10D -64.5(4)
B1D C4D B5D Cl5D 104.0(5)
B9D C4D B5D Cl5D -113.1(4)
B8D C4D B5D Cl5D -149.7(4)
B3D C4D B5D Cl5D 141.5(4)
B1D C4D B5D B6D -39.9(4)
B9D C4D B5D B6D 103.0(3)
B8D C4D B5D B6D 66.4(4)
B3D C4D B5D B6D -2.4(5)
B9D C4D B5D B1D 142.9(6)
B8D C4D B5D B1D 106.3(7)
B3D C4D B5D B1D 37.5(4)
B1D C4D B5D B4D 108.3(17)
B9D C4D B5D B4D -108.8(17)
B8D C4D B5D B4D -145.4(18)
B3D C4D B5D B4D 145.8(18)
B6D C1D B5D C4D -139.3(4)
B3D C1D B5D C4D -32.7(4)
B2D C1D B5D C4D -102.6(3)
B4D C1D B5D C4D 4.8(4)
B6D C1D B5D B9D -103.1(3)
B3D C1D B5D B9D 3.4(4)
B2D C1D B5D B9D -66.5(4)
B4D C1D B5D B9D 41.0(3)
B6D C1D B5D B10D -39.8(3)
B3D C1D B5D B10D 66.7(3)
B2D C1D B5D B10D -3.1(4)
B4D C1D B5D B10D 104.3(3)
B6D C1D B5D Cl5D 109.2(3)
B3D C1D B5D Cl5D -144.3(3)
B2D C1D B5D Cl5D 145.8(3)
B4D C1D B5D Cl5D -106.7(4)
B3D C1D B5D B6D 106.6(3)
B2D C1D B5D B6D 36.7(3)
B4D C1D B5D B6D 144.1(4)
B6D C1D B5D B1D 108.1(16)
B3D C1D B5D B1D -145.4(17)
B2D C1D B5D B1D 144.8(17)
B4D C1D B5D B1D -107.8(16)
B6D C1D B5D B4D -144.1(4)
B3D C1D B5D B4D -37.6(3)
B2D C1D B5D B4D -107.4(4)
Cl1D B1D B5D C4D 79.9(6)
B6D B1D B5D C4D -134.2(5)
B2D B1D B5D C4D -96.5(5)
B3D B1D B5D C4D -33.7(3)
C4D B1D B5D C1D 64.8(16)
Cl1D B1D B5D C1D 144.7(18)
B6D B1D B5D C1D -69.4(16)
B2D B1D B5D C1D -31.7(16)
B3D B1D B5D C1D 31.1(16)
C4D B1D B5D B9D 32.9(5)
Cl1D B1D B5D B9D 112.8(6)
B6D B1D B5D B9D -101.3(3)
B2D B1D B5D B9D -63.5(3)
B3D B1D B5D B9D -0.8(5)
C4D B1D B5D B10D 97.6(5)
Cl1D B1D B5D B10D 177.5(6)
B6D B1D B5D B10D -36.6(3)
B2D B1D B5D B10D 1.2(4)
B3D B1D B5D B10D 63.9(4)
C4D B1D B5D Cl5D -114.2(4)
Cl1D B1D B5D Cl5D -34.2(6)
B6D B1D B5D Cl5D 111.6(4)
B2D B1D B5D Cl5D 149.4(3)
B3D B1D B5D Cl5D -147.8(3)
C4D B1D B5D B6D 134.2(5)
Cl1D B1D B5D B6D -145.8(7)
B2D B1D B5D B6D 37.8(3)
B3D B1D B5D B6D 100.6(5)
C4D B1D B5D B4D -4.9(4)
Cl1D B1D B5D B4D 75.0(6)
B6D B1D B5D B4D -139.1(3)
B2D B1D B5D B4D -101.4(3)
B3D B1D B5D B4D -38.6(3)
C1D B4D B5D C4D -64.3(17)
Cl4D B4D B5D C4D -174.0(17)
B9D B4D B5D C4D 68.7(17)
B8D B4D B5D C4D 31.1(16)
B3D B4D B5D C4D -30.7(16)
Cl4D B4D B5D C1D -109.7(3)
B9D B4D B5D C1D 133.0(4)
B8D B4D B5D C1D 95.5(3)
B3D B4D B5D C1D 33.6(3)
C1D B4D B5D B9D -133.0(4)
Cl4D B4D B5D B9D 117.3(3)
B8D B4D B5D B9D -37.6(3)
B3D B4D B5D B9D -99.4(3)
C1D B4D B5D B10D -95.3(3)
Cl4D B4D B5D B10D 155.0(3)
B9D B4D B5D B10D 37.7(3)
B8D B4D B5D B10D 0.1(3)
B3D B4D B5D B10D -61.7(3)
C1D B4D B5D Cl5D 111.6(3)
Cl4D B4D B5D Cl5D 1.9(4)
B9D B4D B5D Cl5D -115.4(3)
B8D B4D B5D Cl5D -152.9(3)
B3D B4D B5D Cl5D 145.2(3)
C1D B4D B5D B6D -31.8(3)
Cl4D B4D B5D B6D -141.5(3)
B9D B4D B5D B6D 101.2(3)
B8D B4D B5D B6D 63.6(3)
B3D B4D B5D B6D 1.8(4)
C1D B4D B5D B1D 4.9(3)
Cl4D B4D B5D B1D -104.8(3)
B9D B4D B5D B1D 137.9(3)
B8D B4D B5D B1D 100.3(3)
B3D B4D B5D B1D 38.5(4)
B3D C1D B6D B10D -66.1(4)
B2D C1D B6D B10D -102.7(3)
B5D C1D B6D B10D 40.1(3)
B4D C1D B6D B10D 4.7(4)
B3D C1D B6D Cl6D 145.6(3)
B2D C1D B6D Cl6D 109.0(4)
B5D C1D B6D Cl6D -108.3(4)
B4D C1D B6D Cl6D -143.7(3)
B3D C1D B6D B11D -2.8(4)
B2D C1D B6D B11D -39.3(3)
B5D C1D B6D B11D 103.4(3)
B4D C1D B6D B11D 68.0(4)
B3D C1D B6D B5D -106.2(4)
B2D C1D B6D B5D -142.7(3)
B4D C1D B6D B5D -35.4(3)
B3D C1D B6D B1D 145.5(18)
B2D C1D B6D B1D 108.9(17)
B5D C1D B6D B1D -108.4(17)
B4D C1D B6D B1D -143.8(18)
B3D C1D B6D B2D 36.6(3)
B5D C1D B6D B2D 142.7(3)
B4D C1D B6D B2D 107.3(4)
C4D B5D B6D C1D 34.3(3)
B9D B5D B6D C1D 95.8(3)
B10D B5D B6D C1D 134.1(3)
Cl5D B5D B6D C1D -110.8(3)
B1D B5D B6D C1D -4.9(3)
B4D B5D B6D C1D 31.8(3)
C4D B5D B6D B10D -99.8(3)
C1D B5D B6D B10D -134.1(3)
B9D B5D B6D B10D -38.2(2)
Cl5D B5D B6D B10D 115.1(3)
B1D B5D B6D B10D -138.9(3)
B4D B5D B6D B10D -102.3(3)
C4D B5D B6D Cl6D 144.6(3)
C1D B5D B6D Cl6D 110.4(3)
B9D B5D B6D Cl6D -153.8(2)
B10D B5D B6D Cl6D -115.6(3)
Cl5D B5D B6D Cl6D -0.4(4)
B1D B5D B6D Cl6D 105.5(3)
B4D B5D B6D Cl6D 142.2(3)
C4D B5D B6D B11D -61.8(3)
C1D B5D B6D B11D -96.0(3)
B9D B5D B6D B11D -0.2(3)
B10D B5D B6D B11D 38.0(3)
Cl5D B5D B6D B11D 153.2(3)
B1D B5D B6D B11D -100.9(4)
B4D B5D B6D B11D -64.2(3)
C4D B5D B6D B1D 39.1(4)
C1D B5D B6D B1D 4.9(3)
B9D B5D B6D B1D 100.7(3)
B10D B5D B6D B1D 138.9(3)
Cl5D B5D B6D B1D -105.9(4)
B4D B5D B6D B1D 36.7(3)
C4D B5D B6D B2D 1.4(4)
C1D B5D B6D B2D -32.8(3)
B9D B5D B6D B2D 63.0(3)
B10D B5D B6D B2D 101.2(3)
Cl5D B5D B6D B2D -143.6(3)
B1D B5D B6D B2D -37.7(3)
B4D B5D B6D B2D -1.0(4)
C4D B1D B6D C1D 30.0(16)
Cl1D B1D B6D C1D -160(2)
B2D B1D B6D C1D -68.6(17)
B5D B1D B6D C1D 69.2(17)
B3D B1D B6D C1D -31.0(16)
C4D B1D B6D B10D -2.2(5)
Cl1D B1D B6D B10D 168.0(8)
B2D B1D B6D B10D -100.9(3)
B5D B1D B6D B10D 36.9(3)
B3D B1D B6D B10D -63.3(4)
C4D B1D B6D Cl6D -149.9(4)
Cl1D B1D B6D Cl6D 20.4(10)
B2D B1D B6D Cl6D 111.5(4)
B5D B1D B6D Cl6D -110.7(3)
B3D B1D B6D Cl6D 149.1(3)
C4D B1D B6D B11D 62.5(4)
Cl1D B1D B6D B11D -127.2(9)
B2D B1D B6D B11D -36.1(3)
B5D B1D B6D B11D 101.6(3)
B3D B1D B6D B11D 1.5(4)
C4D B1D B6D B5D -39.1(3)
Cl1D B1D B6D B5D 131.1(9)
B2D B1D B6D B5D -137.8(3)
B3D B1D B6D B5D -100.2(3)
C4D B1D B6D B2D 98.7(5)
Cl1D B1D B6D B2D -91.1(9)
B5D B1D B6D B2D 137.8(3)
B3D B1D B6D B2D 37.6(3)
B7D B2D B6D C1D -96.8(3)
Cl2D B2D B6D C1D 110.3(4)
B11D B2D B6D C1D -134.7(3)
B3D B2D B6D C1D -33.1(3)
B1D B2D B6D C1D 4.9(3)
C1D B2D B6D B10D 96.5(3)
B7D B2D B6D B10D -0.3(4)
Cl2D B2D B6D B10D -153.2(3)
B11D B2D B6D B10D -38.2(3)
B3D B2D B6D B10D 63.4(3)
B1D B2D B6D B10D 101.4(4)
C1D B2D B6D Cl6D -109.9(3)
B7D B2D B6D Cl6D 153.3(3)
Cl2D B2D B6D Cl6D 0.4(4)
B11D B2D B6D Cl6D 115.4(3)
B3D B2D B6D Cl6D -143.0(3)
B1D B2D B6D Cl6D -105.1(3)
C1D B2D B6D B11D 134.7(3)
B7D B2D B6D B11D 37.9(3)
Cl2D B2D B6D B11D -115.0(3)
B3D B2D B6D B11D 101.6(3)
B1D B2D B6D B11D 139.6(4)
C1D B2D B6D B5D 33.0(3)
B7D B2D B6D B5D -63.8(3)
Cl2D B2D B6D B5D 143.3(3)
B11D B2D B6D B5D -101.7(3)
B3D B2D B6D B5D -0.1(4)
B1D B2D B6D B5D 37.8(3)
C1D B2D B6D B1D -4.9(3)
B7D B2D B6D B1D -101.7(4)
Cl2D B2D B6D B1D 105.5(4)
B11D B2D B6D B1D -139.6(4)
B3D B2D B6D B1D -37.9(3)
C1D B2D B7D Cl7D 151.1(3)
Cl2D B2D B7D Cl7D 2.9(5)
B11D B2D B7D Cl7D -110.3(4)
B3D B2D B7D Cl7D 111.7(3)
B1D B2D B7D Cl7D 148.7(3)
B6D B2D B7D Cl7D -147.9(3)
C1D B2D B7D B3D 39.4(3)
Cl2D B2D B7D B3D -108.8(4)
B11D B2D B7D B3D 137.9(3)
B1D B2D B7D B3D 37.0(3)
B6D B2D B7D B3D 100.4(2)
C1D B2D B7D B11D -98.5(3)
Cl2D B2D B7D B11D 113.3(4)
B3D B2D B7D B11D -137.9(3)
B1D B2D B7D B11D -100.9(3)
B6D B2D B7D B11D -37.5(3)
C1D B2D B7D B12D -60.2(4)
Cl2D B2D B7D B12D 151.6(3)
B11D B2D B7D B12D 38.4(3)
B3D B2D B7D B12D -99.6(3)
B1D B2D B7D B12D -62.5(4)
B6D B2D B7D B12D 0.9(4)
C1D B2D B7D B8D 2.6(4)
Cl2D B2D B7D B8D -145.6(3)
B11D B2D B7D B8D 101.1(3)
B3D B2D B7D B8D -36.8(3)
B1D B2D B7D B8D 0.2(4)
B6D B2D B7D B8D 63.6(3)
C1D B3D B7D B2D -39.3(3)
C4D B3D B7D B2D -98.2(3)
B8D B3D B7D B2D -138.0(3)
Cl3D B3D B7D B2D 104.6(4)
B1D B3D B7D B2D -36.9(3)
B4D B3D B7D B2D -100.6(3)
C1D B3D B7D Cl7D -150.3(3)
C4D B3D B7D Cl7D 150.8(3)
B8D B3D B7D Cl7D 111.0(4)
Cl3D B3D B7D Cl7D -6.3(6)
B2D B3D B7D Cl7D -111.0(4)
B1D B3D B7D Cl7D -147.8(3)
B4D B3D B7D Cl7D 148.4(3)
C1D B3D B7D B11D -1.8(4)
C4D B3D B7D B11D -60.7(4)
B8D B3D B7D B11D -100.5(3)
Cl3D B3D B7D B11D 142.2(3)
B2D B3D B7D B11D 37.5(3)
B1D B3D B7D B11D 0.7(4)
B4D B3D B7D B11D -63.1(4)
C1D B3D B7D B12D 61.7(4)
C4D B3D B7D B12D 2.8(4)
B8D B3D B7D B12D -37.0(3)
Cl3D B3D B7D B12D -154.3(3)
B2D B3D B7D B12D 101.0(3)
B1D B3D B7D B12D 64.2(4)
B4D B3D B7D B12D 0.4(4)
C1D B3D B7D B8D 98.7(3)
C4D B3D B7D B8D 39.8(3)
Cl3D B3D B7D B8D -117.3(4)
B2D B3D B7D B8D 138.0(3)
B1D B3D B7D B8D 101.2(3)
B4D B3D B7D B8D 37.4(2)
B1D C4D B8D B3D -36.3(3)
B9D C4D B8D B3D -142.7(4)
B5D C4D B8D B3D -106.3(5)
B1D C4D B8D Cl8D -144.9(4)
B9D C4D B8D Cl8D 108.7(4)
B3D C4D B8D Cl8D -108.6(4)
B5D C4D B8D Cl8D 145.1(4)
B1D C4D B8D B9D 106.4(6)
B3D C4D B8D B9D 142.7(4)
B5D C4D B8D B9D 36.4(3)
B1D C4D B8D B12D 65.8(5)
B9D C4D B8D B12D -40.6(4)
B3D C4D B8D B12D 102.1(4)
B5D C4D B8D B12D -4.2(5)
B1D C4D B8D B4D -144.8(18)
B9D C4D B8D B4D 108.9(17)
B3D C4D B8D B4D -108.4(17)
B5D C4D B8D B4D 145.3(18)
B1D C4D B8D B7D 3.7(5)
B9D C4D B8D B7D -102.7(4)
B3D C4D B8D B7D 40.0(3)
B5D C4D B8D B7D -66.3(4)
C1D B3D B8D C4D 35.3(4)
Cl3D B3D B8D C4D -109.9(4)
B2D B3D B8D C4D 96.6(4)
B7D B3D B8D C4D 134.1(4)
B1D B3D B8D C4D 32.8(5)
B4D B3D B8D C4D -4.9(4)
C1D B3D B8D Cl8D 148.7(3)
C4D B3D B8D Cl8D 113.4(4)
Cl3D B3D B8D Cl8D 3.5(4)
B2D B3D B8D Cl8D -149.9(3)
B7D B3D B8D Cl8D -112.5(3)
B1D B3D B8D Cl8D 146.3(3)
B4D B3D B8D Cl8D 108.6(3)
C1D B3D B8D B9D 2.2(4)
C4D B3D B8D B9D -33.1(4)
Cl3D B3D B8D B9D -143.0(3)
B2D B3D B8D B9D 63.6(3)
B7D B3D B8D B9D 101.0(3)
B1D B3D B8D B9D -0.2(4)
B4D B3D B8D B9D -37.9(3)
C1D B3D B8D B12D -61.5(3)
C4D B3D B8D B12D -96.8(4)
Cl3D B3D B8D B12D 153.3(3)
B2D B3D B8D B12D -0.2(3)
B7D B3D B8D B12D 37.3(3)
B1D B3D B8D B12D -63.9(4)
B4D B3D B8D B12D -101.6(3)
C1D B3D B8D B4D 40.1(2)
C4D B3D B8D B4D 4.9(4)
Cl3D B3D B8D B4D -105.1(4)
B2D B3D B8D B4D 101.5(2)
B7D B3D B8D B4D 139.0(3)
B1D B3D B8D B4D 37.7(2)
C1D B3D B8D B7D -98.9(3)
C4D B3D B8D B7D -134.1(4)
Cl3D B3D B8D B7D 115.9(3)
B2D B3D B8D B7D -37.5(2)
B1D B3D B8D B7D -101.3(3)
B4D B3D B8D B7D -139.0(3)
C1D B4D B8D C4D 29.3(16)
Cl4D B4D B8D C4D 176.3(18)
B9D B4D B8D C4D -68.7(17)
B3D B4D B8D C4D 69.1(17)
B5D B4D B8D C4D -31.2(16)
C1D B4D B8D B3D -39.8(2)
Cl4D B4D B8D B3D 107.2(4)
B9D B4D B8D B3D -137.8(3)
B5D B4D B8D B3D -100.4(2)
C1D B4D B8D Cl8D -150.8(3)
Cl4D B4D B8D Cl8D -3.8(5)
B9D B4D B8D Cl8D 111.2(4)
B3D B4D B8D Cl8D -111.1(3)
B5D B4D B8D Cl8D 148.6(3)
C1D B4D B8D B9D 98.0(3)
Cl4D B4D B8D B9D -115.0(3)
B3D B4D B8D B9D 137.8(3)
B5D B4D B8D B9D 37.4(3)
C1D B4D B8D B12D 60.6(4)
Cl4D B4D B8D B12D -152.5(3)
B9D B4D B8D B12D -37.4(3)
B3D B4D B8D B12D 100.3(4)
B5D B4D B8D B12D 0.0(4)
C1D B4D B8D B7D -2.9(4)
Cl4D B4D B8D B7D 144.1(3)
B9D B4D B8D B7D -100.9(3)
B3D B4D B8D B7D 36.9(3)
B5D B4D B8D B7D -63.5(3)
B2D B7D B8D C4D -2.2(4)
Cl7D B7D B8D C4D -150.6(3)
B3D B7D B8D C4D -39.6(3)
B11D B7D B8D C4D 60.9(4)
B12D B7D B8D C4D 98.5(3)
B2D B7D B8D B3D 37.3(3)
Cl7D B7D B8D B3D -111.0(3)
B11D B7D B8D B3D 100.5(3)
B12D B7D B8D B3D 138.1(3)
B2D B7D B8D Cl8D 146.8(3)
Cl7D B7D B8D Cl8D -1.5(5)
B3D B7D B8D Cl8D 109.5(4)
B11D B7D B8D Cl8D -150.0(3)
B12D B7D B8D Cl8D -112.5(4)
B2D B7D B8D B9D -63.7(4)
Cl7D B7D B8D B9D 148.0(3)
B3D B7D B8D B9D -101.0(2)
B11D B7D B8D B9D -0.5(4)
B12D B7D B8D B9D 37.1(3)
B2D B7D B8D B12D -100.7(3)
Cl7D B7D B8D B12D 110.9(4)
B3D B7D B8D B12D -138.1(3)
B11D B7D B8D B12D -37.5(3)
B2D B7D B8D B4D 0.2(4)
Cl7D B7D B8D B4D -148.1(3)
B3D B7D B8D B4D -37.1(2)
B11D B7D B8D B4D 63.4(4)
B12D B7D B8D B4D 100.9(3)
B1D C4D B9D B5D 36.3(3)
B8D C4D B9D B5D 142.2(4)
B3D C4D B9D B5D 106.4(5)
B1D C4D B9D B8D -105.9(6)
B3D C4D B9D B8D -35.9(3)
B5D C4D B9D B8D -142.2(4)
B1D C4D B9D Cl9D 145.2(4)
B8D C4D B9D Cl9D -108.9(4)
B3D C4D B9D Cl9D -144.8(4)
B5D C4D B9D Cl9D 108.9(4)
B1D C4D B9D B12D -65.5(5)
B8D C4D B9D B12D 40.5(3)
B3D C4D B9D B12D 4.6(5)
B5D C4D B9D B12D -101.8(3)
B1D C4D B9D B4D 144.9(18)
B8D C4D B9D B4D -109.2(17)
B3D C4D B9D B4D -145.0(18)
B5D C4D B9D B4D 108.6(17)
B1D C4D B9D B10D -3.6(5)
B8D C4D B9D B10D 102.3(4)
B3D C4D B9D B10D 66.5(4)
B5D C4D B9D B10D -39.9(3)
C1D B5D B9D C4D -35.2(4)
B10D B5D B9D C4D -133.9(4)
Cl5D B5D B9D C4D 111.5(4)
B6D B5D B9D C4D -96.4(4)
B1D B5D B9D C4D -32.7(5)
B4D B5D B9D C4D 4.9(4)
C4D B5D B9D B8D 33.4(4)
C1D B5D B9D B8D -1.8(4)
B10D B5D B9D B8D -100.6(3)
Cl5D B5D B9D B8D 144.8(3)
B6D B5D B9D B8D -63.0(3)
B1D B5D B9D B8D 0.6(4)
B4D B5D B9D B8D 38.2(3)
C4D B5D B9D Cl9D -114.4(4)
C1D B5D B9D Cl9D -149.5(3)
B10D B5D B9D Cl9D 111.7(3)
Cl5D B5D B9D Cl9D -2.9(4)
B6D B5D B9D Cl9D 149.3(3)
B1D B5D B9D Cl9D -147.1(3)
B4D B5D B9D Cl9D -109.5(3)
C4D B5D B9D B12D 96.8(4)
C1D B5D B9D B12D 61.6(3)
B10D B5D B9D B12D -37.2(3)
Cl5D B5D B9D B12D -151.8(3)
B6D B5D B9D B12D 0.4(3)
B1D B5D B9D B12D 64.0(3)
B4D B5D B9D B12D 101.6(3)
C4D B5D B9D B4D -4.9(4)
C1D B5D B9D B4D -40.0(2)
B10D B5D B9D B4D -138.8(3)
Cl5D B5D B9D B4D 106.6(3)
B6D B5D B9D B4D -101.2(2)
B1D B5D B9D B4D -37.6(2)
C4D B5D B9D B10D 133.9(4)
C1D B5D B9D B10D 98.8(3)
Cl5D B5D B9D B10D -114.6(3)
B6D B5D B9D B10D 37.6(2)
B1D B5D B9D B10D 101.2(3)
B4D B5D B9D B10D 138.8(3)
B3D B8D B9D C4D 33.2(4)
Cl8D B8D B9D C4D -113.2(4)
B12D B8D B9D C4D 133.5(4)
B4D B8D B9D C4D -4.9(4)
B7D B8D B9D C4D 96.7(5)
C4D B8D B9D B5D -33.5(4)
B3D B8D B9D B5D -0.3(4)
Cl8D B8D B9D B5D -146.7(3)
B12D B8D B9D B5D 100.1(3)
B4D B8D B9D B5D -38.3(3)
B7D B8D B9D B5D 63.2(3)
C4D B8D B9D Cl9D 114.2(4)
B3D B8D B9D Cl9D 147.5(3)
Cl8D B8D B9D Cl9D 1.1(4)
B12D B8D B9D Cl9D -112.2(3)
B4D B8D B9D Cl9D 109.4(3)
B7D B8D B9D Cl9D -149.1(3)
C4D B8D B9D B12D -133.5(4)
B3D B8D B9D B12D -100.3(3)
Cl8D B8D B9D B12D 113.3(4)
B4D B8D B9D B12D -138.4(3)
B7D B8D B9D B12D -36.9(3)
C4D B8D B9D B4D 4.9(4)
B3D B8D B9D B4D 38.1(3)
Cl8D B8D B9D B4D -108.3(3)
B12D B8D B9D B4D 138.4(3)
B7D B8D B9D B4D 101.5(3)
C4D B8D B9D B10D -96.5(4)
B3D B8D B9D B10D -63.2(3)
Cl8D B8D B9D B10D 150.4(3)
B12D B8D B9D B10D 37.1(3)
B4D B8D B9D B10D -101.3(3)
B7D B8D B9D B10D 0.2(4)
C1D B4D B9D C4D -29.1(17)
Cl4D B4D B9D C4D -175.4(18)
B8D B4D B9D C4D 68.4(17)
B3D B4D B9D C4D 31.4(17)
B5D B4D B9D C4D -68.9(17)
C1D B4D B9D B5D 39.8(2)
Cl4D B4D B9D B5D -106.5(3)
B8D B4D B9D B5D 137.3(3)
B3D B4D B9D B5D 100.4(3)
C1D B4D B9D B8D -97.5(3)
Cl4D B4D B9D B8D 116.2(3)
B3D B4D B9D B8D -36.9(3)
B5D B4D B9D B8D -137.3(3)
C1D B4D B9D Cl9D 151.1(3)
Cl4D B4D B9D Cl9D 4.8(5)
B8D B4D B9D Cl9D -111.4(4)
B3D B4D B9D Cl9D -148.3(3)
B5D B4D B9D Cl9D 111.3(3)
C1D B4D B9D B12D -60.2(3)
Cl4D B4D B9D B12D 153.5(3)
B8D B4D B9D B12D 37.3(3)
B3D B4D B9D B12D 0.4(3)
B5D B4D B9D B12D -100.0(3)
C1D B4D B9D B10D 3.1(4)
Cl4D B4D B9D B10D -143.2(3)
B8D B4D B9D B10D 100.6(3)
B3D B4D B9D B10D 63.6(3)
B5D B4D B9D B10D -36.8(3)
C1D B6D B10D Cl20 -150.9(3)
Cl6D B6D B10D Cl20 -4.2(5)
B11D B6D B10D Cl20 110.4(3)
B5D B6D B10D Cl20 -111.5(3)
B1D B6D B10D Cl20 -148.5(3)
B2D B6D B10D Cl20 148.0(3)
C1D B6D B10D B5D -39.5(2)
Cl6D B6D B10D B5D 107.3(4)
B11D B6D B10D B5D -138.2(3)
B1D B6D B10D B5D -37.0(3)
B2D B6D B10D B5D -100.6(2)
C1D B6D B10D B12D 60.8(4)
Cl6D B6D B10D B12D -152.5(3)
B11D B6D B10D B12D -38.0(3)
B5D B6D B10D B12D 100.2(3)
B1D B6D B10D B12D 63.2(4)
B2D B6D B10D B12D -0.4(4)
C1D B6D B10D B11D 98.7(3)
Cl6D B6D B10D B11D -114.5(3)
B5D B6D B10D B11D 138.2(3)
B1D B6D B10D B11D 101.2(3)
B2D B6D B10D B11D 37.6(3)
C1D B6D B10D B9D -2.3(4)
Cl6D B6D B10D B9D 144.5(3)
B11D B6D B10D B9D -101.0(3)
B5D B6D B10D B9D 37.2(3)
B1D B6D B10D B9D 0.2(4)
B2D B6D B10D B9D -63.4(3)
C4D B5D B10D B6D 98.1(3)
C1D B5D B10D B6D 39.3(2)
B9D B5D B10D B6D 137.9(3)
Cl5D B5D B10D B6D -108.4(4)
B1D B5D B10D B6D 36.8(2)
B4D B5D B10D B6D 100.5(2)
C4D B5D B10D Cl20 -152.3(3)
C1D B5D B10D Cl20 148.9(3)
B9D B5D B10D Cl20 -112.5(4)
Cl5D B5D B10D Cl20 1.2(5)
B6D B5D B10D Cl20 109.6(3)
B1D B5D B10D Cl20 146.4(3)
B4D B5D B10D Cl20 -149.9(3)
C4D B5D B10D B12D -2.6(4)
C1D B5D B10D B12D -61.4(4)
B9D B5D B10D B12D 37.2(3)
Cl5D B5D B10D B12D 150.9(3)
B6D B5D B10D B12D -100.7(3)
B1D B5D B10D B12D -63.9(4)
B4D B5D B10D B12D -0.2(4)
C4D B5D B10D B11D 60.8(4)
C1D B5D B10D B11D 2.0(4)
B9D B5D B10D B11D 100.6(3)
Cl5D B5D B10D B11D -145.7(3)
B6D B5D B10D B11D -37.3(3)
B1D B5D B10D B11D -0.5(4)
B4D B5D B10D B11D 63.2(3)
C4D B5D B10D B9D -39.8(3)
C1D B5D B10D B9D -98.6(3)
Cl5D B5D B10D B9D 113.7(3)
B6D B5D B10D B9D -137.9(3)
B1D B5D B10D B9D -101.1(3)
B4D B5D B10D B9D -37.4(2)
C4D B9D B10D B6D 1.9(4)
B5D B9D B10D B6D -37.6(3)
B8D B9D B10D B6D 63.2(3)
Cl9D B9D B10D B6D -147.8(3)
B12D B9D B10D B6D 100.5(3)
B4D B9D B10D B6D -0.5(4)
C4D B9D B10D Cl20 149.5(3)
B5D B9D B10D Cl20 110.0(3)
B8D B9D B10D Cl20 -149.2(3)
Cl9D B9D B10D Cl20 -0.2(5)
B12D B9D B10D Cl20 -112.0(4)
B4D B9D B10D Cl20 147.1(3)
C4D B9D B10D B5D 39.6(3)
B8D B9D B10D B5D 100.8(2)
Cl9D B9D B10D B5D -110.2(4)
B12D B9D B10D B5D 138.1(3)
B4D B9D B10D B5D 37.1(3)
C4D B9D B10D B12D -98.5(3)
B5D B9D B10D B12D -138.1(3)
B8D B9D B10D B12D -37.2(3)
Cl9D B9D B10D B12D 111.8(3)
B4D B9D B10D B12D -101.0(3)
C4D B9D B10D B11D -61.2(4)
B5D B9D B10D B11D -100.7(3)
B8D B9D B10D B11D 0.1(4)
Cl9D B9D B10D B11D 149.1(3)
B12D B9D B10D B11D 37.4(3)
B4D B9D B10D B11D -63.6(4)
C1D B2D B11D Cl21 -149.5(3)
B7D B2D B11D Cl21 111.3(3)
Cl2D B2D B11D Cl21 -3.9(5)
B3D B2D B11D Cl21 149.1(2)
B1D B2D B11D Cl21 -147.0(3)
B6D B2D B11D Cl21 -110.8(3)
C1D B2D B11D B6D -38.7(3)
B7D B2D B11D B6D -137.9(3)
Cl2D B2D B11D B6D 107.0(4)
B3D B2D B11D B6D -100.1(3)
B1D B2D B11D B6D -36.2(3)
C1D B2D B11D B7D 99.3(3)
Cl2D B2D B11D B7D -115.1(4)
B3D B2D B11D B7D 37.9(3)
B1D B2D B11D B7D 101.8(4)
B6D B2D B11D B7D 137.9(3)
C1D B2D B11D B12D 61.3(4)
B7D B2D B11D B12D -38.0(3)
Cl2D B2D B11D B12D -153.1(3)
B3D B2D B11D B12D -0.1(4)
B1D B2D B11D B12D 63.8(4)
B6D B2D B11D B12D 99.9(3)
C1D B2D B11D B10D -1.4(4)
B7D B2D B11D B10D -100.7(3)
Cl2D B2D B11D B10D 144.2(3)
B3D B2D B11D B10D -62.8(3)
B1D B2D B11D B10D 1.1(4)
B6D B2D B11D B10D 37.2(3)
C1D B6D B11D Cl21 149.1(3)
B10D B6D B11D Cl21 -111.8(3)
Cl6D B6D B11D Cl21 2.4(5)
B5D B6D B11D Cl21 -149.4(3)
B1D B6D B11D Cl21 146.6(3)
B2D B6D B11D Cl21 110.3(3)
C1D B6D B11D B2D 38.7(3)
B10D B6D B11D B2D 137.8(3)
Cl6D B6D B11D B2D -107.9(4)
B5D B6D B11D B2D 100.2(3)
B1D B6D B11D B2D 36.3(3)
C1D B6D B11D B7D 1.4(4)
B10D B6D B11D B7D 100.5(3)
Cl6D B6D B11D B7D -145.2(3)
B5D B6D B11D B7D 62.9(4)
B1D B6D B11D B7D -1.1(4)
B2D B6D B11D B7D -37.3(3)
C1D B6D B11D B12D -61.6(4)
B10D B6D B11D B12D 37.5(3)
Cl6D B6D B11D B12D 151.8(3)
B5D B6D B11D B12D -0.1(4)
B1D B6D B11D B12D -64.1(4)
B2D B6D B11D B12D -100.3(3)
C1D B6D B11D B10D -99.1(3)
Cl6D B6D B11D B10D 114.3(4)
B5D B6D B11D B10D -37.6(3)
B1D B6D B11D B10D -101.6(3)
B2D B6D B11D B10D -137.8(3)
B2D B7D B11D Cl21 -109.5(4)
Cl7D B7D B11D Cl21 1.8(5)
B3D B7D B11D Cl21 -147.1(3)
B12D B7D B11D Cl21 113.4(4)
B8D B7D B11D Cl21 150.6(3)
Cl7D B7D B11D B2D 111.3(4)
B3D B7D B11D B2D -37.6(3)
B12D B7D B11D B2D -137.1(3)
B8D B7D B11D B2D -99.8(3)
B2D B7D B11D B6D 37.9(3)
Cl7D B7D B11D B6D 149.1(3)
B3D B7D B11D B6D 0.2(4)
B12D B7D B11D B6D -99.2(3)
B8D B7D B11D B6D -62.0(4)
B2D B7D B11D B12D 137.1(3)
Cl7D B7D B11D B12D -111.6(4)
B3D B7D B11D B12D 99.5(3)
B8D B7D B11D B12D 37.2(3)
B2D B7D B11D B10D 100.4(3)
Cl7D B7D B11D B10D -148.3(3)
B3D B7D B11D B10D 62.8(4)
B12D B7D B11D B10D -36.7(3)
B8D B7D B11D B10D 0.6(4)
B6D B10D B11D Cl21 109.5(3)
Cl20 B10D B11D Cl21 -0.1(5)
B5D B10D B11D Cl21 147.0(3)
B12D B10D B11D Cl21 -113.1(4)
B9D B10D B11D Cl21 -150.3(3)
B6D B10D B11D B2D -37.9(3)
Cl20 B10D B11D B2D -147.5(3)
B5D B10D B11D B2D -0.3(4)
B12D B10D B11D B2D 99.6(3)
B9D B10D B11D B2D 62.3(4)
Cl20 B10D B11D B6D -109.6(3)
B5D B10D B11D B6D 37.5(3)
B12D B10D B11D B6D 137.4(3)
B9D B10D B11D B6D 100.2(3)
B6D B10D B11D B7D -100.6(3)
Cl20 B10D B11D B7D 149.7(3)
B5D B10D B11D B7D -63.1(4)
B12D B10D B11D B7D 36.8(3)
B9D B10D B11D B7D -0.4(4)
B6D B10D B11D B12D -137.4(3)
Cl20 B10D B11D B12D 112.9(4)
B5D B10D B11D B12D -99.9(3)
B9D B10D B11D B12D -37.2(3)
C4D B8D B12D Cl22 149.9(3)
B3D B8D B12D Cl22 -148.5(3)
Cl8D B8D B12D Cl22 0.4(5)
B9D B8D B12D Cl22 110.1(4)
B4D B8D B12D Cl22 147.5(3)
B7D B8D B12D Cl22 -111.1(4)
C4D B8D B12D B10D 2.3(4)
B3D B8D B12D B10D 63.9(4)
Cl8D B8D B12D B10D -147.2(3)
B9D B8D B12D B10D -37.5(3)
B4D B8D B12D B10D -0.1(4)
B7D B8D B12D B10D 101.3(3)
C4D B8D B12D B9D 39.8(3)
B3D B8D B12D B9D 101.5(2)
Cl8D B8D B12D B9D -109.7(4)
B4D B8D B12D B9D 37.4(3)
B7D B8D B12D B9D 138.8(3)
C4D B8D B12D B7D -99.0(4)
B3D B8D B12D B7D -37.4(3)
Cl8D B8D B12D B7D 111.5(4)
B9D B8D B12D B7D -138.8(3)
B4D B8D B12D B7D -101.4(3)
C4D B8D B12D B11D -61.6(4)
B3D B8D B12D B11D 0.1(3)
Cl8D B8D B12D B11D 149.0(3)
B9D B8D B12D B11D -101.4(3)
B4D B8D B12D B11D -64.0(4)
B7D B8D B12D B11D 37.4(3)
B6D B10D B12D Cl22 148.9(3)
Cl20 B10D B12D Cl22 1.5(5)
B5D B10D B12D Cl22 -147.7(3)
B11D B10D B12D Cl22 111.0(4)
B9D B10D B12D Cl22 -110.7(4)
B6D B10D B12D B8D -63.3(4)
Cl20 B10D B12D B8D 149.4(3)
B5D B10D B12D B8D 0.2(4)
B11D B10D B12D B8D -101.1(3)
B9D B10D B12D B8D 37.2(3)
B6D B10D B12D B9D -100.5(3)
Cl20 B10D B12D B9D 112.2(4)
B5D B10D B12D B9D -37.0(3)
B11D B10D B12D B9D -138.3(3)
B6D B10D B12D B7D 0.9(4)
Cl20 B10D B12D B7D -146.4(3)
B5D B10D B12D B7D 64.4(4)
B11D B10D B12D B7D -36.9(3)
B9D B10D B12D B7D 101.3(3)
B6D B10D B12D B11D 37.8(3)
Cl20 B10D B12D B11D -109.5(4)
B5D B10D B12D B11D 101.3(3)
B9D B10D B12D B11D 138.3(3)
C4D B9D B12D Cl22 -150.8(3)
B5D B9D B12D Cl22 147.7(2)
B8D B9D B12D Cl22 -111.0(3)
Cl9D B9D B12D Cl22 -0.6(5)
B4D B9D B12D Cl22 -148.4(3)
B10D B9D B12D Cl22 110.6(3)
C4D B9D B12D B8D -39.8(3)
B5D B9D B12D B8D -101.2(2)
Cl9D B9D B12D B8D 110.4(4)
B4D B9D B12D B8D -37.4(3)
B10D B9D B12D B8D -138.3(3)
C4D B9D B12D B10D 98.6(4)
B5D B9D B12D B10D 37.1(3)
B8D B9D B12D B10D 138.3(3)
Cl9D B9D B12D B10D -111.2(3)
B4D B9D B12D B10D 101.0(3)
C4D B9D B12D B7D -2.5(4)
B5D B9D B12D B7D -64.0(3)
B8D B9D B12D B7D 37.2(3)
Cl9D B9D B12D B7D 147.6(3)
B4D B9D B12D B7D -0.1(4)
B10D B9D B12D B7D -101.1(3)
C4D B9D B12D B11D 61.0(4)
B5D B9D B12D B11D -0.5(3)
B8D B9D B12D B11D 100.7(3)
Cl9D B9D B12D B11D -148.9(3)
B4D B9D B12D B11D 63.3(3)
B10D B9D B12D B11D -37.6(3)
B2D B7D B12D Cl22 -148.8(3)
Cl7D B7D B12D Cl22 -0.2(5)
B3D B7D B12D Cl22 147.9(3)
B11D B7D B12D Cl22 -110.6(4)
B8D B7D B12D Cl22 111.3(4)
B2D B7D B12D B8D 99.9(3)
Cl7D B7D B12D B8D -111.4(4)
B3D B7D B12D B8D 36.7(3)
B11D B7D B12D B8D 138.1(3)
B2D B7D B12D B10D -1.1(4)
Cl7D B7D B12D B10D 147.6(3)
B3D B7D B12D B10D -64.3(4)
B11D B7D B12D B10D 37.1(3)
B8D B7D B12D B10D -101.0(3)
B2D B7D B12D B9D 63.1(4)
Cl7D B7D B12D B9D -148.3(3)
B3D B7D B12D B9D -0.2(4)
B11D B7D B12D B9D 101.3(3)
B8D B7D B12D B9D -36.8(3)
B2D B7D B12D B11D -38.2(3)
Cl7D B7D B12D B11D 110.4(4)
B3D B7D B12D B11D -101.4(3)
B8D B7D B12D B11D -138.1(3)
Cl21 B11D B12D Cl22 0.6(5)
B2D B11D B12D Cl22 148.7(3)
B6D B11D B12D Cl22 -147.7(3)
B7D B11D B12D Cl22 110.9(4)
B10D B11D B12D Cl22 -110.4(3)
Cl21 B11D B12D B8D -148.1(3)
B2D B11D B12D B8D 0.0(4)
B6D B11D B12D B8D 63.6(3)
B7D B11D B12D B8D -37.8(3)
B10D B11D B12D B8D 101.0(3)
Cl21 B11D B12D B10D 110.9(3)
B2D B11D B12D B10D -101.0(3)
B6D B11D B12D B10D -37.3(3)
B7D B11D B12D B10D -138.8(3)
Cl21 B11D B12D B9D 148.6(3)
B2D B11D B12D B9D -63.2(3)
B6D B11D B12D B9D 0.4(4)
B7D B11D B12D B9D -101.0(3)
B10D B11D B12D B9D 37.7(3)
Cl21 B11D B12D B7D -110.3(4)
B2D B11D B12D B7D 37.8(3)
B6D B11D B12D B7D 101.4(3)
B10D B11D B12D B7D 138.8(3)
C6M C1M C2M C3M -0.2(10)
C1M C2M C3M C4M 0.9(9)
C2M C3M C4M C5M -1.8(8)
C3M C4M C5M C6M 2.0(8)
C2M C1M C6M C5M 0.5(10)
C4M C5M C6M C1M -1.3(9)
C6N C1N C2N C3N 0.4(9)
C1N C2N C3N C4N 0.2(9)
C2N C3N C4N C5N -1.1(10)
C3N C4N C5N C6N 1.3(11)
C2N C1N C6N C5N -0.2(9)
C4N C5N C6N C1N -0.7(10)
C6O C1O C2O C3O -0.2(7)
C1O C2O C3O C4O 1.8(7)
C2O C3O C4O C5O -1.7(7)
C3O C4O C5O C6O 0.1(7)
C2O C1O C6O C5O -1.4(7)
C4O C5O C6O C1O 1.4(7)
C6P C1P C2P C3P 0.6(8)
C1P C2P C3P C4P -1.1(7)
C2P C3P C4P C5P 0.7(7)
C3P C4P C5P C6P 0.1(7)
C2P C1P C6P C5P 0.2(8)
C4P C5P C6P C1P -0.6(8)
